data_4119910
loop_
_publ_author_name
'Xiaoping Yang'
'Desmond Schipper'
'Richard A. Jones'
'Lauren A. Lytwak'
'Bradley J. Holliday'
'Shaoming Huang'

_publ_section_title
;
 Anion-Dependent Self-Assembly of Near-Infrared Luminescent 24- and
 32-Metal Cd-Ln Complexes with Drum-like Architectures
;
_journal_name_full 'Journal of the American Chemical Society'
_journal_page_first 8468
_journal_page_last 8471
_journal_paper_doi 10.1021/ja4031243
_journal_volume 135
_journal_year 2013
_chemical_formula_sum 'C770 H1144 Cd48 N48 O360 Yb16'
_chemical_formula_weight 24997.17
_chemical_name_systematic
; 
 ? 
;
_space_group_IT_number 70
_symmetry_cell_setting orthorhombic
_symmetry_space_group_name_Hall '-F 2uv 2vw'
_symmetry_space_group_name_H-M 'F d d d :2'
_atom_sites_solution_hydrogens geom
_atom_sites_solution_primary direct
_atom_sites_solution_secondary difmap
_audit_creation_method SHELXL-97
_cell_angle_alpha 90.00
_cell_angle_beta 90.00
_cell_angle_gamma 90.00
_cell_formula_units_Z 8
_cell_length_a 54.549(11)
_cell_length_b 61.511(12)
_cell_length_c 79.622(16)
_cell_measurement_reflns_used 28210
_cell_measurement_temperature 223(2)
_cell_measurement_theta_max 27.3280
_cell_measurement_theta_min 1.5965
_cell_volume 267161(9)
_computing_cell_refinement 'Collect software, Nonius B.V. 1998'
_computing_data_collection 'Collect software, Nonius B.V. 1998'
_computing_data_reduction
;
DENZO and Scalepack (Otwinoski and Minor, 1997)
;
_computing_molecular_graphics 'XP SHELXTL/PC, Siemens Analytical'
_computing_structure_refinement 'XL SHELXTL/PC, Siemens Analytical'
_computing_structure_solution
;

SIR97 - Altomare A., Burla M.C., Camalli M., Cascarano G.L., Giacovazzo C., 
Guagliardi A., Moliterni A.G.G., Polidori G.,Spagna R.
;
_diffrn_ambient_temperature 223(1)
_diffrn_detector_area_resol_mean 13.6612
_diffrn_measured_fraction_theta_full 0.981
_diffrn_measured_fraction_theta_max 0.981
_diffrn_measurement_device_type 'Mercury2 (2x2 bin mode)'
_diffrn_measurement_method dtprofit.ref
_diffrn_radiation_monochromator 'Graphite Monochromator'
_diffrn_radiation_source 'Sealed tube'
_diffrn_radiation_type MoK\a
_diffrn_radiation_wavelength 0.710747
_diffrn_reflns_av_R_equivalents 0.0781
_diffrn_reflns_av_sigmaI/netI 0.0481
_diffrn_reflns_limit_h_max 64
_diffrn_reflns_limit_h_min -64
_diffrn_reflns_limit_k_max 70
_diffrn_reflns_limit_k_min -71
_diffrn_reflns_limit_l_max 94
_diffrn_reflns_limit_l_min -94
_diffrn_reflns_number 535815
_diffrn_reflns_theta_full 25.00
_diffrn_reflns_theta_max 25.00
_diffrn_reflns_theta_min 2.99
_exptl_absorpt_coefficient_mu 1.918
_exptl_absorpt_correction_T_max 1.0000
_exptl_absorpt_correction_T_min 0.7210
_exptl_absorpt_correction_type multi-scan
_exptl_absorpt_process_details 'DENZO and Scalepack (Otwinoski and Minor, 1997)'
_exptl_crystal_colour Yellow
_exptl_crystal_density_diffrn 1.243
_exptl_crystal_description Block
_exptl_crystal_F_000 99232
_exptl_crystal_size_max 0.27
_exptl_crystal_size_mid 0.22
_exptl_crystal_size_min 0.20
_refine_diff_density_max 2.321
_refine_diff_density_min -2.117
_refine_diff_density_rms 0.200
_refine_ls_extinction_method none
_refine_ls_goodness_of_fit_ref 1.177
_refine_ls_hydrogen_treatment constr
_refine_ls_matrix_type fullcycle
_refine_ls_number_parameters 2989
_refine_ls_number_reflns 57717
_refine_ls_number_restraints 2005
_refine_ls_restrained_S_all 1.177
_refine_ls_R_factor_all 0.1399
_refine_ls_R_factor_gt 0.0790
_refine_ls_shift/su_max 0.009
_refine_ls_shift/su_mean 0.000
_refine_ls_structure_factor_coef Fsqd
_refine_ls_weighting_details 'calc w=1/[\s^2^(Fo^2^)+(0.1090P)^2^+17685.0762P] where P=(Fo^2^+2Fc^2^)/3'
_refine_ls_weighting_scheme calc
_refine_ls_wR_factor_gt 0.2089
_refine_ls_wR_factor_ref 0.2945
_reflns_number_gt 35479
_reflns_number_total 57717
_reflns_threshold_expression >2sigma(I)
_cod_data_source_file ja4031243_si_005.cif
_cod_data_source_block complex-4
_cod_original_cell_volume 267162(92)
_cod_original_sg_symbol_Hall -F2uv2vw
_cod_original_sg_symbol_H-M 'F d d d'
_cod_database_code 4119910

loop_
_symmetry_equiv_pos_as_xyz
'x, y, z'
'-x+3/4, -y+3/4, z'
'-x+3/4, y, -z+3/4'
'x, -y+3/4, -z+3/4'
'x, y+1/2, z+1/2'
'-x+3/4, -y+5/4, z+1/2'
'-x+3/4, y+1/2, -z+5/4'
'x, -y+5/4, -z+5/4'
'x+1/2, y, z+1/2'
'-x+5/4, -y+3/4, z+1/2'
'-x+5/4, y, -z+5/4'
'x+1/2, -y+3/4, -z+5/4'
'x+1/2, y+1/2, z'
'-x+5/4, -y+5/4, z'
'-x+5/4, y+1/2, -z+3/4'
'x+1/2, -y+5/4, -z+3/4'
'-x, -y, -z'
'x-3/4, y-3/4, -z'
'x-3/4, -y, z-3/4'
'-x, y-3/4, z-3/4'
'-x, -y+1/2, -z+1/2'
'x-3/4, y-1/4, -z+1/2'
'x-3/4, -y+1/2, z-1/4'
'-x, y-1/4, z-1/4'
'-x+1/2, -y, -z+1/2'
'x-1/4, y-3/4, -z+1/2'
'x-1/4, -y, z-1/4'
'-x+1/2, y-3/4, z-1/4'
'-x+1/2, -y+1/2, -z'
'x-1/4, y-1/4, -z'
'x-1/4, -y+1/2, z-3/4'
'-x+1/2, y-1/4, z-3/4'

loop_
_atom_site_label
_atom_site_type_symbol
_atom_site_fract_x
_atom_site_fract_y
_atom_site_fract_z
_atom_site_U_iso_or_equiv
_atom_site_adp_type
_atom_site_occupancy
_atom_site_symmetry_multiplicity
_atom_site_calc_flag
_atom_site_refinement_flags
Yb1 Yb 0.498563(12) 0.648508(13) 0.436721(8) 0.05673(19) Uani 1 1 d U
Yb2 Yb 0.571222(12) 0.730431(13) 0.305881(9) 0.0604(2) Uani 1 1 d U
Yb3 Yb 0.653609(12) 0.740873(14) 0.438038(9) 0.0653(2) Uani 1 1 d U
Yb4 Yb 0.745357(12) 0.674454(14) 0.309216(9) 0.0622(2) Uani 1 1 d U
Cd5 Cd 0.690334(18) 0.713655(19) 0.310865(12) 0.0499(3) Uani 1 1 d U
Cd6 Cd 0.709112(17) 0.70181(2) 0.436314(13) 0.0524(3) Uani 1 1 d U
Cd7 Cd 0.525858(18) 0.681625(19) 0.308033(13) 0.0522(3) Uani 1 1 d U
Cd8 Cd 0.590286(18) 0.76102(2) 0.441579(12) 0.0525(3) Uani 1 1 d U
Cd9 Cd 0.667808(17) 0.759455(19) 0.269893(12) 0.0499(3) Uani 1 1 d U
Cd10 Cd 0.782712(17) 0.625552(19) 0.306210(12) 0.0481(3) Uani 1 1 d U
Cd11 Cd 0.77737(2) 0.59203(2) 0.269645(14) 0.0588(3) Uani 1 1 d U
Cd12 Cd 0.627061(17) 0.764695(19) 0.304836(12) 0.0474(3) Uani 1 1 d U
Cd13 Cd 0.472399(16) 0.593442(18) 0.441963(11) 0.0449(2) Uani 1 1 d U
Cd14 Cd 0.543092(17) 0.697305(19) 0.434148(12) 0.0491(3) Uani 1 1 d U
Cd15 Cd 0.489792(17) 0.562086(19) 0.478187(12) 0.0496(3) Uani 1 1 d U
Cd16 Cd 0.55454(2) 0.74329(2) 0.476668(13) 0.0591(3) Uani 1 1 d U
N1 N 0.7737(2) 0.7015(2) 0.32481(14) 0.052(3) Uani 1 1 d U
N2 N 0.74303(19) 0.7231(2) 0.43013(14) 0.048(3) Uani 1 1 d U
N3 N 0.7070(2) 0.7465(2) 0.31927(14) 0.051(3) Uani 1 1 d U
N4 N 0.6766(2) 0.7726(2) 0.42432(14) 0.051(3) Uani 1 1 d U
N5 N 0.6348(2) 0.7893(2) 0.32504(15) 0.059(3) Uani 1 1 d U
N6 N 0.5748(2) 0.7841(2) 0.42234(15) 0.058(3) Uani 1 1 d U
N7 N 0.53961(19) 0.75603(19) 0.31970(13) 0.047(3) Uani 1 1 d U
N8 N 0.5192(2) 0.7270(2) 0.42634(13) 0.048(3) Uani 1 1 d U
N9 N 0.48883(19) 0.69751(19) 0.31593(13) 0.046(3) Uani 1 1 d U
N10 N 0.46425(19) 0.66999(19) 0.42220(13) 0.048(3) Uani 1 1 d U
N11 N 0.4403(2) 0.63240(19) 0.32728(14) 0.051(3) Uani 1 1 d U
H11A H 0.4510 0.6309 0.3194 0.061 Uiso 1 1 calc R
N12 N 0.4430(2) 0.5806(2) 0.42428(14) 0.054(3) Uani 1 1 d U
O1 O 0.81892(17) 0.64162(17) 0.29000(12) 0.057(3) Uani 1 1 d U
O2 O 0.78581(16) 0.66266(16) 0.30835(11) 0.051(2) Uani 1 1 d U
O3 O 0.69487(16) 0.73567(16) 0.44391(11) 0.050(2) Uani 1 1 d U
O4 O 0.67125(17) 0.76122(17) 0.46336(12) 0.054(2) Uani 1 1 d U
O5 O 0.76502(16) 0.69558(17) 0.28475(12) 0.055(2) Uani 1 1 d U
O6 O 0.73082(17) 0.70874(16) 0.30383(12) 0.052(2) Uani 1 1 d U
O7 O 0.62996(17) 0.77280(18) 0.44047(12) 0.055(2) Uani 1 1 d U
O8 O 0.59820(19) 0.79508(19) 0.45851(13) 0.065(3) Uani 1 1 d U
O9 O 0.70321(17) 0.78206(18) 0.27719(12) 0.059(3) Uani 1 1 d U
O10 O 0.66300(16) 0.77666(16) 0.29475(11) 0.050(2) Uani 1 1 d U
O11 O 0.55288(16) 0.76320(17) 0.45269(12) 0.054(2) Uani 1 1 d U
O12 O 0.51552(17) 0.76149(17) 0.47310(12) 0.057(3) Uani 1 1 d U
O13 O 0.61025(17) 0.79499(16) 0.28696(12) 0.055(2) Uani 1 1 d U
O14 O 0.58512(16) 0.76671(15) 0.30511(11) 0.047(2) Uani 1 1 d U
O15 O 0.50485(15) 0.68537(16) 0.44164(11) 0.047(2) Uani 1 1 d U
O16 O 0.47635(16) 0.66627(16) 0.46275(10) 0.047(2) Uani 1 1 d U
O17 O 0.54822(17) 0.74580(17) 0.27986(11) 0.056(2) Uani 1 1 d U
O18 O 0.53168(16) 0.71716(15) 0.30011(11) 0.047(2) Uani 1 1 d U
O19 O 0.46146(15) 0.62933(15) 0.43956(10) 0.043(2) Uani 1 1 d U
O20 O 0.43593(16) 0.60426(16) 0.45972(11) 0.050(2) Uani 1 1 d U
O21 O 0.44741(18) 0.68875(17) 0.27610(12) 0.059(3) Uani 1 1 d U
O22 O 0.45366(17) 0.65506(17) 0.29508(12) 0.054(2) Uani 1 1 d U
O23 O 0.46760(15) 0.56068(16) 0.45410(11) 0.048(2) Uani 1 1 d U
O24 O 0.47103(17) 0.52666(16) 0.47354(12) 0.054(2) Uani 1 1 d U
O25 O 0.8115(3) 0.5994(2) 0.25327(17) 0.088(4) Uani 1 1 d U
O26 O 0.7799(2) 0.6178(2) 0.24452(16) 0.085(4) Uani 1 1 d U
O27 O 0.75111(19) 0.57134(18) 0.25375(13) 0.062(3) Uani 1 1 d U
O28 O 0.76242(17) 0.62342(17) 0.28092(12) 0.056(2) Uani 1 1 d U
O29 O 0.74192(18) 0.65390(17) 0.28380(12) 0.056(2) Uani 1 1 d U
O30 O 0.74247(16) 0.60151(16) 0.31504(12) 0.052(2) Uani 1 1 d U
O31 O 0.74655(17) 0.63680(16) 0.31870(12) 0.055(2) Uani 1 1 d U
O32 O 0.72820(18) 0.67823(17) 0.33550(12) 0.058(3) Uani 1 1 d U
O33 O 0.69255(19) 0.69686(17) 0.33694(12) 0.060(3) Uani 1 1 d U
O34 O 0.70331(18) 0.66781(18) 0.30488(13) 0.062(3) Uani 1 1 d U
O35 O 0.66895(18) 0.68555(18) 0.29931(13) 0.062(3) Uani 1 1 d U
O36 O 0.68767(16) 0.72807(16) 0.28269(11) 0.050(2) Uani 1 1 d U
O37 O 0.69015(17) 0.73401(17) 0.25595(12) 0.056(2) Uani 1 1 d U
O38 O 0.66521(18) 0.78813(19) 0.25148(13) 0.065(3) Uani 1 1 d U
O39 O 0.6404(2) 0.76182(19) 0.24459(13) 0.066(3) Uani 1 1 d U
O40 O 0.65256(16) 0.73045(17) 0.31612(12) 0.053(2) Uani 1 1 d U
O41 O 0.61285(17) 0.73276(16) 0.31715(12) 0.053(2) Uani 1 1 d U
O42 O 0.63197(16) 0.74570(17) 0.28058(11) 0.053(2) Uani 1 1 d U
O43 O 0.59653(17) 0.72790(18) 0.28153(12) 0.058(3) Uani 1 1 d U
O44 O 0.57867(18) 0.69345(17) 0.30204(14) 0.062(3) Uani 1 1 d U
O45 O 0.55772(18) 0.66305(18) 0.29725(14) 0.066(3) Uani 1 1 d U
O46 O 0.56541(17) 0.71542(17) 0.33219(12) 0.057(3) Uani 1 1 d U
O47 O 0.54446(17) 0.68443(18) 0.33414(12) 0.060(3) Uani 1 1 d U
O48 O 0.50789(18) 0.67655(18) 0.28068(12) 0.060(3) Uani 1 1 d U
O49 O 0.73546(16) 0.67247(16) 0.42987(11) 0.051(2) Uani 1 1 d U
O50 O 0.74702(16) 0.63872(16) 0.42689(11) 0.049(2) Uani 1 1 d U
O51 O 0.72325(17) 0.69965(17) 0.46466(12) 0.054(2) Uani 1 1 d U
O52 O 0.69178(18) 0.70248(18) 0.40984(13) 0.060(3) Uani 1 1 d U
O53 O 0.66304(17) 0.72835(17) 0.41142(12) 0.057(3) Uani 1 1 d U
O54 O 0.68222(18) 0.67628(18) 0.44473(13) 0.062(3) Uani 1 1 d U
O55 O 0.65527(19) 0.70249(19) 0.44029(14) 0.066(3) Uani 1 1 d U
O56 O 0.63181(17) 0.73135(18) 0.46289(12) 0.059(3) Uani 1 1 d U
O57 O 0.59278(17) 0.74004(17) 0.46504(12) 0.057(2) Uani 1 1 d U
O58 O 0.61258(16) 0.73466(18) 0.42741(13) 0.058(3) Uani 1 1 d U
O59 O 0.57508(15) 0.72213(16) 0.42937(11) 0.050(2) Uani 1 1 d U
O60 O 0.5652(2) 0.7699(2) 0.49457(15) 0.080(3) Uani 1 1 d U
O61 O 0.5835(2) 0.7401(2) 0.50355(15) 0.083(3) Uani 1 1 d U
O62 O 0.5366(2) 0.71391(19) 0.48972(13) 0.066(3) Uani 1 1 d U
O63 O 0.54385(18) 0.71009(19) 0.46291(12) 0.061(3) Uani 1 1 d U
O64 O 0.57168(17) 0.67331(17) 0.44306(13) 0.058(3) Uani 1 1 d U
O65 O 0.54120(16) 0.65010(17) 0.43941(12) 0.055(2) Uani 1 1 d U
O66 O 0.54286(18) 0.68070(16) 0.40793(12) 0.056(2) Uani 1 1 d U
O67 O 0.51371(16) 0.65511(16) 0.40999(11) 0.050(2) Uani 1 1 d U
O68 O 0.50859(17) 0.62921(16) 0.46182(11) 0.050(2) Uani 1 1 d U
O69 O 0.49580(16) 0.59521(16) 0.46559(11) 0.049(2) Uani 1 1 d U
O70 O 0.4891(2) 0.58699(19) 0.50394(14) 0.075(3) Uani 1 1 d U
O71 O 0.4581(2) 0.56616(18) 0.49685(13) 0.064(3) Uani 1 1 d U
O72 O 0.52229(18) 0.54590(18) 0.49186(12) 0.059(3) Uani 1 1 d U
C1 C 0.8372(3) 0.6282(3) 0.2821(2) 0.073(5) Uani 1 1 d U
H1A H 0.8445 0.6360 0.2729 0.109 Uiso 1 1 calc R
H1B H 0.8296 0.6152 0.2779 0.109 Uiso 1 1 calc R
H1C H 0.8496 0.6245 0.2901 0.109 Uiso 1 1 calc R
C2 C 0.8258(2) 0.6612(3) 0.29586(19) 0.052(3) Uani 1 1 d U
C3 C 0.8486(3) 0.6704(3) 0.2928(2) 0.062(4) Uani 1 1 d U
H3A H 0.8600 0.6629 0.2863 0.074 Uiso 1 1 calc R
C4 C 0.8545(3) 0.6907(3) 0.2993(2) 0.067(4) Uani 1 1 d U
H4A H 0.8697 0.6969 0.2972 0.081 Uiso 1 1 calc R
C5 C 0.8368(3) 0.7017(3) 0.3089(2) 0.066(4) Uani 1 1 d U
H5A H 0.8406 0.7152 0.3136 0.079 Uiso 1 1 calc R
C6 C 0.8133(2) 0.6925(2) 0.31176(18) 0.050(3) Uani 1 1 d U
C7 C 0.8076(3) 0.6721(3) 0.30567(18) 0.053(4) Uani 1 1 d U
C8 C 0.7969(3) 0.7050(3) 0.32188(19) 0.058(4) Uani 1 1 d U
H8A H 0.8035 0.7172 0.3270 0.069 Uiso 1 1 calc R
C9 C 0.7624(3) 0.7158(3) 0.33710(18) 0.057(4) Uani 1 1 d U
H9A H 0.7448 0.7161 0.3353 0.069 Uiso 1 1 calc R
H9B H 0.7686 0.7304 0.3357 0.069 Uiso 1 1 calc R
C10 C 0.7679(3) 0.7077(3) 0.35467(19) 0.065(4) Uani 1 1 d U
H10A H 0.7629 0.6926 0.3554 0.078 Uiso 1 1 calc R
H10B H 0.7855 0.7083 0.3564 0.078 Uiso 1 1 calc R
C11 C 0.7558(3) 0.7201(3) 0.36856(18) 0.061(4) Uani 1 1 d U
H11B H 0.7381 0.7187 0.3675 0.073 Uiso 1 1 calc R
H11C H 0.7598 0.7354 0.3675 0.073 Uiso 1 1 calc R
C12 C 0.7637(3) 0.7120(3) 0.38605(19) 0.062(4) Uani 1 1 d U
H12A H 0.7617 0.6964 0.3864 0.074 Uiso 1 1 calc R
H12B H 0.7810 0.7152 0.3876 0.074 Uiso 1 1 calc R
C13 C 0.7499(3) 0.7217(3) 0.40014(17) 0.058(4) Uani 1 1 d U
H13A H 0.7330 0.7169 0.3995 0.069 Uiso 1 1 calc R
H13B H 0.7500 0.7374 0.3989 0.069 Uiso 1 1 calc R
C14 C 0.7598(2) 0.7160(3) 0.41694(17) 0.051(3) Uani 1 1 d U
H14A H 0.7621 0.7004 0.4177 0.061 Uiso 1 1 calc R
H14B H 0.7757 0.7229 0.4185 0.061 Uiso 1 1 calc R
C15 C 0.7487(2) 0.7404(2) 0.43813(16) 0.045(3) Uani 1 1 d U
H15A H 0.7643 0.7458 0.4360 0.054 Uiso 1 1 calc R
C16 C 0.7344(3) 0.7529(2) 0.44988(17) 0.050(3) Uani 1 1 d U
C17 C 0.7463(3) 0.7694(2) 0.45883(19) 0.056(4) Uani 1 1 d U
H17A H 0.7630 0.7715 0.4572 0.068 Uiso 1 1 calc R
C18 C 0.7340(3) 0.7826(3) 0.4700(2) 0.065(4) Uani 1 1 d U
H18A H 0.7426 0.7929 0.4762 0.078 Uiso 1 1 calc R
C19 C 0.7089(3) 0.7804(3) 0.47198(19) 0.060(4) Uani 1 1 d U
H19A H 0.7005 0.7894 0.4794 0.072 Uiso 1 1 calc R
C20 C 0.6965(3) 0.7647(2) 0.46291(18) 0.053(4) Uani 1 1 d U
C21 C 0.7089(2) 0.7505(2) 0.45182(16) 0.046(3) Uani 1 1 d U
C22 C 0.6576(3) 0.7722(3) 0.4764(2) 0.066(4) Uani 1 1 d U
H22A H 0.6688 0.7785 0.4843 0.099 Uiso 1 1 calc R
H22B H 0.6472 0.7619 0.4821 0.099 Uiso 1 1 calc R
H22C H 0.6477 0.7834 0.4715 0.099 Uiso 1 1 calc R
C23 C 0.7814(3) 0.6870(3) 0.2720(2) 0.064(4) Uani 1 1 d U
H23A H 0.7819 0.6968 0.2626 0.096 Uiso 1 1 calc R
H23B H 0.7755 0.6731 0.2683 0.096 Uiso 1 1 calc R
H23C H 0.7975 0.6854 0.2766 0.096 Uiso 1 1 calc R
C24 C 0.7629(3) 0.7180(3) 0.28585(18) 0.055(4) Uani 1 1 d U
C25 C 0.7769(3) 0.7328(3) 0.2773(2) 0.071(5) Uani 1 1 d U
H25A H 0.7880 0.7280 0.2692 0.086 Uiso 1 1 calc R
C26 C 0.7750(3) 0.7543(3) 0.2805(2) 0.074(5) Uani 1 1 d U
H26A H 0.7854 0.7640 0.2750 0.089 Uiso 1 1 calc R
C27 C 0.7577(3) 0.7619(3) 0.2918(2) 0.065(4) Uani 1 1 d U
H27A H 0.7477 0.7725 0.2859 0.078 Uiso 1 1 calc R
H27B H 0.7665 0.7697 0.3005 0.078 Uiso 1 1 calc R
C28 C 0.7416(3) 0.7470(3) 0.29991(18) 0.054(4) Uani 1 1 d U
C29 C 0.7447(3) 0.7247(3) 0.29689(17) 0.051(3) Uani 1 1 d U
C30 C 0.7249(3) 0.7562(3) 0.31197(19) 0.056(4) Uani 1 1 d U
H30A H 0.7273 0.7707 0.3147 0.067 Uiso 1 1 calc R
C31 C 0.6947(3) 0.7588(3) 0.33271(18) 0.056(4) Uani 1 1 d U
H31A H 0.6772 0.7561 0.3324 0.067 Uiso 1 1 calc R
H31B H 0.6973 0.7743 0.3310 0.067 Uiso 1 1 calc R
C32 C 0.7048(3) 0.7521(3) 0.34951(19) 0.064(4) Uani 1 1 d U
H32A H 0.7220 0.7561 0.3502 0.077 Uiso 1 1 calc R
H32B H 0.7035 0.7365 0.3508 0.077 Uiso 1 1 calc R
C33 C 0.6907(3) 0.7633(3) 0.3636(2) 0.068(4) Uani 1 1 d U
H33A H 0.6740 0.7579 0.3637 0.082 Uiso 1 1 calc R
H33B H 0.6900 0.7788 0.3613 0.082 Uiso 1 1 calc R
C34 C 0.7023(3) 0.7597(3) 0.38081(19) 0.065(4) Uani 1 1 d U
H34A H 0.7043 0.7442 0.3828 0.078 Uiso 1 1 calc R
H34B H 0.7184 0.7664 0.3811 0.078 Uiso 1 1 calc R
C35 C 0.6863(3) 0.7694(3) 0.39429(19) 0.065(4) Uani 1 1 d U
H35A H 0.6703 0.7626 0.3938 0.079 Uiso 1 1 calc R
H35B H 0.6841 0.7848 0.3919 0.079 Uiso 1 1 calc R
C36 C 0.6962(3) 0.7670(3) 0.41198(18) 0.059(4) Uani 1 1 d U
H36A H 0.7017 0.7522 0.4138 0.071 Uiso 1 1 calc R
H36B H 0.7102 0.7766 0.4135 0.071 Uiso 1 1 calc R
C37 C 0.6755(3) 0.7925(3) 0.42822(19) 0.060(4) Uani 1 1 d U
H37A H 0.6881 0.8012 0.4241 0.072 Uiso 1 1 calc R
C38 C 0.6571(3) 0.8038(3) 0.43834(19) 0.058(4) Uani 1 1 d U
C39 C 0.6615(3) 0.8250(3) 0.4428(2) 0.075(5) Uani 1 1 d U
H39A H 0.6641 0.8329 0.4324 0.090 Uiso 1 1 calc R
H39B H 0.6769 0.8252 0.4488 0.090 Uiso 1 1 calc R
C40 C 0.6454(4) 0.8372(3) 0.4520(3) 0.086(6) Uani 1 1 d U
H40A H 0.6490 0.8515 0.4549 0.103 Uiso 1 1 calc R
C41 C 0.6239(4) 0.8275(3) 0.4569(2) 0.080(5) Uani 1 1 d U
H41A H 0.6125 0.8355 0.4630 0.095 Uiso 1 1 calc R
C42 C 0.6190(3) 0.8066(3) 0.4532(2) 0.065(4) Uani 1 1 d U
C43 C 0.6352(3) 0.7929(3) 0.44387(19) 0.055(4) Uani 1 1 d U
C44 C 0.5794(3) 0.8077(3) 0.4670(2) 0.078(5) Uani 1 1 d U
H44A H 0.5864 0.8146 0.4768 0.118 Uiso 1 1 calc R
H44B H 0.5663 0.7983 0.4704 0.118 Uiso 1 1 calc R
H44C H 0.5732 0.8187 0.4595 0.118 Uiso 1 1 calc R
C45 C 0.7198(3) 0.7887(3) 0.2641(2) 0.066(4) Uani 1 1 d U
H45A H 0.7328 0.7972 0.2688 0.098 Uiso 1 1 calc R
H45B H 0.7111 0.7973 0.2559 0.098 Uiso 1 1 calc R
H45C H 0.7265 0.7761 0.2587 0.098 Uiso 1 1 calc R
C46 C 0.6994(3) 0.7965(3) 0.2900(2) 0.066(4) Uani 1 1 d U
C47 C 0.7151(4) 0.8133(4) 0.2944(3) 0.091(6) Uani 1 1 d U
H47A H 0.7291 0.8159 0.2881 0.109 Uiso 1 1 calc R
C48 C 0.7103(4) 0.8257(4) 0.3077(3) 0.104(7) Uani 1 1 d U
H48B H 0.7216 0.8361 0.3110 0.125 Uiso 1 1 calc R
C49 C 0.6886(4) 0.8232(4) 0.3167(3) 0.108(7) Uani 1 1 d U
H49A H 0.6849 0.8331 0.3251 0.129 Uiso 1 1 calc R
C50 C 0.6719(3) 0.8060(3) 0.3133(2) 0.075(5) Uani 1 1 d U
C51 C 0.6771(3) 0.7924(3) 0.29921(17) 0.053(3) Uani 1 1 d U
C52 C 0.6517(3) 0.8033(3) 0.3251(2) 0.068(4) Uani 1 1 d U
H52A H 0.6513 0.8132 0.3340 0.082 Uiso 1 1 calc R
C53 C 0.6173(3) 0.7903(3) 0.3395(2) 0.072(5) Uani 1 1 d U
H53A H 0.6005 0.7903 0.3354 0.086 Uiso 1 1 calc R
H53B H 0.6199 0.8035 0.3459 0.086 Uiso 1 1 calc R
C54 C 0.6218(4) 0.7698(4) 0.3509(3) 0.091(6) Uani 1 1 d U
H54A H 0.6209 0.7569 0.3440 0.109 Uiso 1 1 calc R
H54B H 0.6382 0.7707 0.3555 0.109 Uiso 1 1 calc R
C55 C 0.6032(4) 0.7676(4) 0.3657(3) 0.104(7) Uani 1 1 d U
H55A H 0.5871 0.7712 0.3614 0.125 Uiso 1 1 calc R
H55B H 0.6028 0.7524 0.3690 0.125 Uiso 1 1 calc R
C56 C 0.6074(4) 0.7799(4) 0.3797(2) 0.089(6) Uani 1 1 d U
H56A H 0.6050 0.7950 0.3770 0.107 Uiso 1 1 calc R
H56B H 0.6244 0.7781 0.3831 0.107 Uiso 1 1 calc R
C57 C 0.5908(4) 0.7740(4) 0.3948(2) 0.091(6) Uani 1 1 d U
H57A H 0.5742 0.7719 0.3908 0.109 Uiso 1 1 calc R
H57B H 0.5963 0.7602 0.3995 0.109 Uiso 1 1 calc R
C58 C 0.5906(3) 0.7900(3) 0.4081(2) 0.066(4) Uani 1 1 d U
H58A H 0.5850 0.8038 0.4036 0.080 Uiso 1 1 calc R
H58B H 0.6072 0.7921 0.4122 0.080 Uiso 1 1 calc R
C59 C 0.5538(3) 0.7931(3) 0.42303(19) 0.059(4) Uani 1 1 d U
H59A H 0.5503 0.8025 0.4142 0.071 Uiso 1 1 calc R
C60 C 0.5345(3) 0.7908(3) 0.4355(2) 0.059(4) Uani 1 1 d U
C61 C 0.5132(3) 0.8031(3) 0.4326(2) 0.065(4) Uani 1 1 d U
H61A H 0.5127 0.8126 0.4235 0.078 Uiso 1 1 calc R
C62 C 0.4930(4) 0.8011(3) 0.4429(2) 0.079(5) Uani 1 1 d U
H62A H 0.4790 0.8091 0.4404 0.095 Uiso 1 1 calc R
C63 C 0.4927(3) 0.7881(3) 0.4562(2) 0.065(4) Uani 1 1 d U
H63A H 0.4790 0.7872 0.4631 0.078 Uiso 1 1 calc R
C64 C 0.5135(3) 0.7759(3) 0.4595(2) 0.059(4) Uani 1 1 d U
C65 C 0.5346(2) 0.7762(3) 0.44887(18) 0.052(3) Uani 1 1 d U
C66 C 0.4985(3) 0.7635(3) 0.4866(2) 0.072(5) Uani 1 1 d U
H66A H 0.4831 0.7688 0.4824 0.108 Uiso 1 1 calc R
H66B H 0.5048 0.7735 0.4948 0.108 Uiso 1 1 calc R
H66C H 0.4961 0.7496 0.4917 0.108 Uiso 1 1 calc R
C67 C 0.6240(3) 0.8099(3) 0.2768(2) 0.071(5) Uani 1 1 d U
H67A H 0.6129 0.8198 0.2713 0.107 Uiso 1 1 calc R
H67B H 0.6331 0.8020 0.2685 0.107 Uiso 1 1 calc R
H67C H 0.6351 0.8179 0.2838 0.107 Uiso 1 1 calc R
C68 C 0.5854(3) 0.8001(3) 0.28906(18) 0.054(4) Uani 1 1 d U
C69 C 0.5731(3) 0.8165(3) 0.2818(2) 0.064(4) Uani 1 1 d U
H69A H 0.5750 0.8149 0.2698 0.077 Uiso 1 1 calc R
H69B H 0.5814 0.8299 0.2849 0.077 Uiso 1 1 calc R
C70 C 0.5480(3) 0.8197(3) 0.2849(2) 0.077(5) Uani 1 1 d U
H70A H 0.5395 0.8311 0.2798 0.093 Uiso 1 1 calc R
C71 C 0.5365(3) 0.8055(3) 0.2955(2) 0.072(5) Uani 1 1 d U
H71A H 0.5199 0.8076 0.2977 0.086 Uiso 1 1 calc R
C72 C 0.5482(3) 0.7884(2) 0.30318(18) 0.054(4) Uani 1 1 d U
C73 C 0.5733(3) 0.7842(3) 0.29967(18) 0.054(4) Uani 1 1 d U
C74 C 0.5338(3) 0.7746(3) 0.31417(18) 0.056(4) Uani 1 1 d U
H74A H 0.5186 0.7800 0.3175 0.067 Uiso 1 1 calc R
C75 C 0.5229(2) 0.7473(2) 0.33282(16) 0.048(3) Uani 1 1 d U
H75A H 0.5211 0.7317 0.3315 0.057 Uiso 1 1 calc R
H75B H 0.5068 0.7538 0.3317 0.057 Uiso 1 1 calc R
C76 C 0.5336(3) 0.7525(3) 0.35023(17) 0.054(4) Uani 1 1 d U
H76A H 0.5325 0.7680 0.3523 0.065 Uiso 1 1 calc R
H76B H 0.5509 0.7485 0.3504 0.065 Uiso 1 1 calc R
C77 C 0.5201(3) 0.7401(3) 0.36448(17) 0.052(3) Uani 1 1 d U
H77A H 0.5028 0.7440 0.3643 0.062 Uiso 1 1 calc R
H77B H 0.5214 0.7246 0.3626 0.062 Uiso 1 1 calc R
C78 C 0.5305(3) 0.7456(3) 0.38143(16) 0.052(3) Uani 1 1 d U
H78A H 0.5481 0.7430 0.3811 0.062 Uiso 1 1 calc R
H78B H 0.5281 0.7610 0.3835 0.062 Uiso 1 1 calc R
C79 C 0.5198(3) 0.7330(2) 0.39579(16) 0.048(3) Uani 1 1 d U
H79A H 0.5247 0.7179 0.3948 0.057 Uiso 1 1 calc R
H79B H 0.5021 0.7336 0.3950 0.057 Uiso 1 1 calc R
C80 C 0.5276(2) 0.7413(2) 0.41291(16) 0.046(3) Uani 1 1 d U
H80A H 0.5453 0.7424 0.4133 0.055 Uiso 1 1 calc R
H80B H 0.5209 0.7558 0.4146 0.055 Uiso 1 1 calc R
C81 C 0.5002(2) 0.7331(2) 0.43393(17) 0.048(3) Uani 1 1 d U
H81A H 0.4942 0.7469 0.4312 0.057 Uiso 1 1 calc R
C82 C 0.4862(2) 0.7208(2) 0.44664(16) 0.047(3) Uani 1 1 d U
C83 C 0.4686(2) 0.7323(3) 0.45568(17) 0.051(3) Uani 1 1 d U
H83A H 0.4665 0.7470 0.4535 0.061 Uiso 1 1 calc R
C84 C 0.4543(3) 0.7225(3) 0.46764(18) 0.054(4) Uani 1 1 d U
H84A H 0.4431 0.7306 0.4739 0.065 Uiso 1 1 calc R
C85 C 0.4565(2) 0.7006(2) 0.47037(17) 0.048(3) Uani 1 1 d U
H85A H 0.4467 0.6939 0.4784 0.058 Uiso 1 1 calc R
C86 C 0.4731(2) 0.6883(2) 0.46133(16) 0.047(3) Uani 1 1 d U
C87 C 0.4891(2) 0.6984(2) 0.44975(16) 0.044(3) Uani 1 1 d U
C88 C 0.4647(3) 0.6560(3) 0.47667(19) 0.062(4) Uani 1 1 d U
H88A H 0.4617 0.6665 0.4853 0.093 Uiso 1 1 calc R
H88B H 0.4752 0.6447 0.4810 0.093 Uiso 1 1 calc R
H88C H 0.4495 0.6497 0.4731 0.093 Uiso 1 1 calc R
C89 C 0.5578(3) 0.7594(3) 0.26643(18) 0.060(4) Uani 1 1 d U
H89A H 0.5493 0.7562 0.2562 0.090 Uiso 1 1 calc R
H89B H 0.5750 0.7566 0.2650 0.090 Uiso 1 1 calc R
H89C H 0.5555 0.7744 0.2693 0.090 Uiso 1 1 calc R
C90 C 0.5230(3) 0.7453(2) 0.28138(17) 0.052(3) Uani 1 1 d U
C91 C 0.5067(3) 0.7581(3) 0.27293(19) 0.058(4) Uani 1 1 d U
H91A H 0.5123 0.7679 0.2650 0.069 Uiso 1 1 calc R
C92 C 0.4817(3) 0.7565(3) 0.27602(19) 0.063(4) Uani 1 1 d U
H92A H 0.4708 0.7656 0.2705 0.075 Uiso 1 1 calc R
C93 C 0.4733(3) 0.7412(3) 0.28728(19) 0.058(4) Uani 1 1 d U
H93A H 0.4566 0.7399 0.2893 0.069 Uiso 1 1 calc R
C94 C 0.4897(2) 0.7276(2) 0.29568(17) 0.049(3) Uani 1 1 d U
C95 C 0.5151(2) 0.7287(2) 0.29266(16) 0.047(3) Uani 1 1 d U
C96 C 0.4792(2) 0.7126(2) 0.30847(16) 0.050(3) Uani 1 1 d U
H96A H 0.4629 0.7150 0.3112 0.060 Uiso 1 1 calc R
C97 C 0.4750(2) 0.6871(2) 0.32980(16) 0.049(3) Uani 1 1 d U
H97A H 0.4767 0.6715 0.3290 0.058 Uiso 1 1 calc R
H97B H 0.4577 0.6906 0.3287 0.058 Uiso 1 1 calc R
C98 C 0.4839(3) 0.6945(2) 0.34664(16) 0.049(3) Uani 1 1 d U
H98A H 0.5015 0.6927 0.3472 0.059 Uiso 1 1 calc R
H98B H 0.4802 0.7098 0.3480 0.059 Uiso 1 1 calc R
C99 C 0.4723(3) 0.6821(2) 0.36051(16) 0.050(3) Uani 1 1 d U
H99A H 0.4781 0.6672 0.3600 0.061 Uiso 1 1 calc R
H99B H 0.4547 0.6819 0.3587 0.061 Uiso 1 1 calc R
C100 C 0.4773(2) 0.6911(2) 0.37811(15) 0.046(3) Uani 1 1 d U
H10C H 0.4949 0.6925 0.3797 0.055 Uiso 1 1 calc R
H10D H 0.4701 0.7054 0.3791 0.055 Uiso 1 1 calc R
C101 C 0.4670(3) 0.6765(3) 0.39193(17) 0.053(3) Uani 1 1 d U
H10E H 0.4496 0.6743 0.3900 0.063 Uiso 1 1 calc R
H10F H 0.4750 0.6624 0.3915 0.063 Uiso 1 1 calc R
C102 C 0.4706(3) 0.6862(2) 0.40914(16) 0.049(3) Uani 1 1 d U
H10G H 0.4875 0.6906 0.4105 0.058 Uiso 1 1 calc R
H10H H 0.4603 0.6989 0.4104 0.058 Uiso 1 1 calc R
C103 C 0.4411(3) 0.6713(2) 0.42730(17) 0.050(3) Uani 1 1 d U
H10I H 0.4315 0.6826 0.4231 0.060 Uiso 1 1 calc R
C104 C 0.4298(2) 0.6564(2) 0.43882(15) 0.041(3) Uani 1 1 d U
C105 C 0.4066(2) 0.6632(2) 0.44509(17) 0.048(3) Uani 1 1 d U
H10J H 0.4003 0.6765 0.4417 0.058 Uiso 1 1 calc R
C106 C 0.3935(3) 0.6507(3) 0.4560(2) 0.061(4) Uani 1 1 d U
H10K H 0.3784 0.6555 0.4600 0.074 Uiso 1 1 calc R
C107 C 0.4031(3) 0.6305(3) 0.46098(19) 0.057(4) Uani 1 1 d U
H10L H 0.3942 0.6217 0.4683 0.068 Uiso 1 1 calc R
C108 C 0.4250(2) 0.6239(2) 0.45522(17) 0.049(3) Uani 1 1 d U
C109 C 0.4392(2) 0.6365(2) 0.44432(17) 0.046(3) Uani 1 1 d U
C110 C 0.4217(3) 0.5899(3) 0.4695(2) 0.064(4) Uani 1 1 d U
H11D H 0.4132 0.5980 0.4781 0.096 Uiso 1 1 calc R
H11E H 0.4322 0.5793 0.4747 0.096 Uiso 1 1 calc R
H11F H 0.4100 0.5827 0.4625 0.096 Uiso 1 1 calc R
C111 C 0.4390(3) 0.7021(3) 0.2625(2) 0.070(4) Uani 1 1 d U
H11G H 0.4513 0.7026 0.2539 0.105 Uiso 1 1 calc R
H11H H 0.4358 0.7165 0.2666 0.105 Uiso 1 1 calc R
H11I H 0.4241 0.6960 0.2580 0.105 Uiso 1 1 calc R
C112 C 0.4322(3) 0.6875(2) 0.29040(18) 0.052(3) Uani 1 1 d U
C113 C 0.4150(3) 0.7028(3) 0.2946(2) 0.060(4) Uani 1 1 d U
H11J H 0.4127 0.7150 0.2879 0.072 Uiso 1 1 calc R
C114 C 0.4008(3) 0.6994(3) 0.3094(2) 0.062(4) Uani 1 1 d U
H11K H 0.3891 0.7096 0.3127 0.074 Uiso 1 1 calc R
C115 C 0.4046(3) 0.6810(3) 0.3187(2) 0.058(4) Uani 1 1 d U
H11L H 0.3951 0.6791 0.3283 0.069 Uiso 1 1 calc R
C116 C 0.4221(2) 0.6648(2) 0.31483(17) 0.048(3) Uani 1 1 d U
C117 C 0.4369(2) 0.6683(2) 0.30009(17) 0.048(3) Uani 1 1 d U
C118 C 0.4249(2) 0.6477(2) 0.32703(17) 0.049(3) Uani 1 1 d U
H11M H 0.4139 0.6479 0.3359 0.058 Uiso 1 1 calc R
C119 C 0.4395(3) 0.6170(2) 0.34165(17) 0.053(3) Uani 1 1 d U
H11N H 0.4381 0.6022 0.3376 0.063 Uiso 1 1 calc R
H11O H 0.4255 0.6202 0.3487 0.063 Uiso 1 1 calc R
C120 C 0.4636(3) 0.6197(3) 0.3518(2) 0.070(4) Uani 1 1 d U
H12C H 0.4643 0.6343 0.3565 0.084 Uiso 1 1 calc R
H12D H 0.4775 0.6179 0.3444 0.084 Uiso 1 1 calc R
C121 C 0.4651(3) 0.6026(3) 0.3666(2) 0.071(4) Uani 1 1 d U
H12E H 0.4610 0.5884 0.3622 0.085 Uiso 1 1 calc R
H12F H 0.4819 0.6020 0.3706 0.085 Uiso 1 1 calc R
C122 C 0.4486(3) 0.6075(3) 0.38092(19) 0.064(4) Uani 1 1 d U
H12G H 0.4317 0.6059 0.3774 0.076 Uiso 1 1 calc R
H12H H 0.4510 0.6225 0.3844 0.076 Uiso 1 1 calc R
C123 C 0.4538(3) 0.5921(3) 0.3961(2) 0.066(4) Uani 1 1 d U
H12I H 0.4530 0.5771 0.3922 0.079 Uiso 1 1 calc R
H12J H 0.4702 0.5947 0.4002 0.079 Uiso 1 1 calc R
C124 C 0.4361(3) 0.5949(3) 0.41015(17) 0.056(4) Uani 1 1 d U
H12K H 0.4362 0.6100 0.4138 0.068 Uiso 1 1 calc R
H12L H 0.4197 0.5914 0.4064 0.068 Uiso 1 1 calc R
C125 C 0.4302(3) 0.5635(2) 0.42677(18) 0.052(3) Uani 1 1 d U
H12M H 0.4166 0.5621 0.4198 0.062 Uiso 1 1 calc R
C126 C 0.4334(2) 0.5455(2) 0.43893(18) 0.051(3) Uani 1 1 d U
C127 C 0.4165(3) 0.5290(3) 0.4378(2) 0.065(4) Uani 1 1 d U
H12N H 0.4037 0.5304 0.4302 0.078 Uiso 1 1 calc R
C128 C 0.4177(3) 0.5109(3) 0.4476(2) 0.074(5) Uani 1 1 d U
H12O H 0.4067 0.4995 0.4460 0.089 Uiso 1 1 calc R
C129 C 0.4359(3) 0.5097(3) 0.4601(2) 0.061(4) Uani 1 1 d U
H12P H 0.4277 0.5078 0.4708 0.074 Uiso 1 1 calc R
H12Q H 0.4453 0.4966 0.4580 0.074 Uiso 1 1 calc R
C130 C 0.4521(3) 0.5263(3) 0.46187(19) 0.057(4) Uani 1 1 d U
C131 C 0.4512(2) 0.5450(3) 0.45144(18) 0.054(4) Uani 1 1 d U
C132 C 0.4695(3) 0.5114(3) 0.48727(19) 0.061(4) Uani 1 1 d U
H13C H 0.4610 0.4986 0.4836 0.091 Uiso 1 1 calc R
H13D H 0.4607 0.5179 0.4964 0.091 Uiso 1 1 calc R
H13E H 0.4857 0.5076 0.4909 0.091 Uiso 1 1 calc R
C133 C 0.8190(5) 0.6260(4) 0.2315(3) 0.122(8) Uani 1 1 d U
H13F H 0.8099 0.6285 0.2214 0.183 Uiso 1 1 calc R
H13G H 0.8335 0.6178 0.2290 0.183 Uiso 1 1 calc R
H13H H 0.8236 0.6397 0.2364 0.183 Uiso 1 1 calc R
C134 C 0.8024(4) 0.6126(3) 0.2446(2) 0.077(5) Uani 1 1 d U
C135 C 0.7128(3) 0.5554(3) 0.2621(2) 0.071(4) Uani 1 1 d U
H13I H 0.7110 0.5433 0.2697 0.107 Uiso 1 1 calc R
H13J H 0.7132 0.5501 0.2508 0.107 Uiso 1 1 calc R
H13K H 0.6992 0.5651 0.2634 0.107 Uiso 1 1 calc R
C136 C 0.7366(3) 0.5673(2) 0.26600(18) 0.056(4) Uani 1 1 d U
C137 C 0.7263(3) 0.6269(3) 0.2650(2) 0.080(5) Uani 1 1 d U
H13M H 0.7313 0.6128 0.2612 0.119 Uiso 1 1 calc R
H13N H 0.7255 0.6366 0.2556 0.119 Uiso 1 1 calc R
H13O H 0.7105 0.6259 0.2702 0.119 Uiso 1 1 calc R
C138 C 0.7449(3) 0.6355(3) 0.27764(19) 0.059(4) Uani 1 1 d U
C139 C 0.7096(3) 0.6203(3) 0.3285(2) 0.063(4) Uani 1 1 d U
H13P H 0.7062 0.6350 0.3318 0.095 Uiso 1 1 calc R
H13Q H 0.7098 0.6112 0.3383 0.095 Uiso 1 1 calc R
H13R H 0.6972 0.6153 0.3209 0.095 Uiso 1 1 calc R
C140 C 0.7341(2) 0.6193(2) 0.32014(17) 0.044(3) Uani 1 1 d U
C141 C 0.7028(3) 0.6727(3) 0.3589(2) 0.075(5) Uani 1 1 d U
H14C H 0.6870 0.6770 0.3629 0.112 Uiso 1 1 calc R
H14D H 0.7151 0.6770 0.3668 0.112 Uiso 1 1 calc R
H14E H 0.7033 0.6572 0.3575 0.112 Uiso 1 1 calc R
C142 C 0.7077(3) 0.6836(3) 0.34223(19) 0.061(4) Uani 1 1 d U
C143 C 0.6701(3) 0.6487(3) 0.2940(3) 0.083(5) Uani 1 1 d U
H14F H 0.6819 0.6371 0.2947 0.124 Uiso 1 1 calc R
H14G H 0.6649 0.6504 0.2825 0.124 Uiso 1 1 calc R
H14H H 0.6561 0.6452 0.3008 0.124 Uiso 1 1 calc R
C144 C 0.6811(3) 0.6686(3) 0.29983(19) 0.055(4) Uani 1 1 d U
C145 C 0.7063(3) 0.7005(3) 0.26567(19) 0.060(4) Uani 1 1 d U
H14I H 0.7208 0.6996 0.2724 0.090 Uiso 1 1 calc R
H14J H 0.7106 0.6992 0.2540 0.090 Uiso 1 1 calc R
H14K H 0.6952 0.6890 0.2687 0.090 Uiso 1 1 calc R
C146 C 0.6944(2) 0.7216(2) 0.26852(15) 0.044(3) Uani 1 1 d U
C147 C 0.6401(3) 0.7934(3) 0.2277(2) 0.077(5) Uani 1 1 d U
H14L H 0.6274 0.7857 0.2219 0.116 Uiso 1 1 calc R
H14M H 0.6536 0.7960 0.2202 0.116 Uiso 1 1 calc R
H14N H 0.6340 0.8071 0.2317 0.116 Uiso 1 1 calc R
C148 C 0.6490(3) 0.7799(3) 0.24253(19) 0.059(4) Uani 1 1 d U
C149 C 0.6292(3) 0.7121(3) 0.2649(2) 0.066(4) Uani 1 1 d U
H14O H 0.6166 0.7015 0.2627 0.099 Uiso 1 1 calc R
H14P H 0.6427 0.7051 0.2705 0.099 Uiso 1 1 calc R
H14Q H 0.6348 0.7182 0.2545 0.099 Uiso 1 1 calc R
C150 C 0.6186(2) 0.7305(2) 0.27639(17) 0.050(3) Uani 1 1 d U
C151 C 0.6300(3) 0.7008(3) 0.3289(2) 0.069(4) Uani 1 1 d U
H15B H 0.6130 0.6974 0.3304 0.103 Uiso 1 1 calc R
H15C H 0.6379 0.7016 0.3397 0.103 Uiso 1 1 calc R
H15D H 0.6376 0.6896 0.3223 0.103 Uiso 1 1 calc R
C152 C 0.6324(2) 0.7220(2) 0.32013(16) 0.045(3) Uani 1 1 d U
C153 C 0.6003(3) 0.6627(3) 0.2926(3) 0.089(6) Uani 1 1 d U
H15E H 0.6139 0.6725 0.2934 0.133 Uiso 1 1 calc R
H15F H 0.5987 0.6576 0.2813 0.133 Uiso 1 1 calc R
H15G H 0.6029 0.6506 0.3000 0.133 Uiso 1 1 calc R
C154 C 0.5775(3) 0.6742(3) 0.2976(2) 0.063(4) Uani 1 1 d U
C155 C 0.5695(3) 0.6948(3) 0.3571(2) 0.070(4) Uani 1 1 d U
H15H H 0.5633 0.6815 0.3617 0.105 Uiso 1 1 calc R
H15I H 0.5650 0.7067 0.3644 0.105 Uiso 1 1 calc R
H15J H 0.5870 0.6940 0.3564 0.105 Uiso 1 1 calc R
C156 C 0.5587(2) 0.6986(2) 0.33976(18) 0.050(3) Uani 1 1 d U
C157 C 0.7089(3) 0.6487(3) 0.41419(19) 0.057(4) Uani 1 1 d U
H15K H 0.7091 0.6337 0.4110 0.085 Uiso 1 1 calc R
H15L H 0.7086 0.6577 0.4043 0.085 Uiso 1 1 calc R
H15M H 0.6946 0.6515 0.4209 0.085 Uiso 1 1 calc R
C158 C 0.7316(2) 0.6538(3) 0.42432(17) 0.052(3) Uani 1 1 d U
C159 C 0.6648(3) 0.7079(3) 0.3863(2) 0.070(4) Uani 1 1 d U
H15N H 0.6514 0.7174 0.3835 0.106 Uiso 1 1 calc R
H15O H 0.6594 0.6931 0.3859 0.106 Uiso 1 1 calc R
H15P H 0.6779 0.7101 0.3785 0.106 Uiso 1 1 calc R
C160 C 0.6738(3) 0.7132(3) 0.4042(2) 0.060(4) Uani 1 1 d U
C161 C 0.6402(3) 0.6676(3) 0.4469(2) 0.071(5) Uani 1 1 d U
H16A H 0.6246 0.6747 0.4464 0.107 Uiso 1 1 calc R
H16B H 0.6424 0.6611 0.4577 0.107 Uiso 1 1 calc R
H16C H 0.6409 0.6565 0.4384 0.107 Uiso 1 1 calc R
C162 C 0.6606(3) 0.6842(2) 0.44380(18) 0.053(3) Uani 1 1 d U
C163 C 0.6039(3) 0.7011(3) 0.4136(2) 0.063(4) Uani 1 1 d U
H16D H 0.6212 0.7018 0.4112 0.095 Uiso 1 1 calc R
H16E H 0.5949 0.7014 0.4032 0.095 Uiso 1 1 calc R
H16F H 0.6003 0.6879 0.4195 0.095 Uiso 1 1 calc R
C164 C 0.5969(3) 0.7200(3) 0.42398(17) 0.053(3) Uani 1 1 d U
C165 C 0.6046(3) 0.7058(3) 0.4763(2) 0.066(4) Uani 1 1 d U
H16G H 0.5875 0.7051 0.4789 0.099 Uiso 1 1 calc R
H16H H 0.6140 0.7047 0.4865 0.099 Uiso 1 1 calc R
H16I H 0.6089 0.6939 0.4690 0.099 Uiso 1 1 calc R
C166 C 0.6104(3) 0.7274(3) 0.46758(19) 0.059(4) Uani 1 1 d U
C167 C 0.5943(5) 0.7740(5) 0.5162(4) 0.137(10) Uani 1 1 d U
H16J H 0.5870 0.7722 0.5271 0.205 Uiso 1 1 calc R
H16K H 0.5938 0.7890 0.5131 0.205 Uiso 1 1 calc R
H16L H 0.6110 0.7691 0.5165 0.205 Uiso 1 1 calc R
C168 C 0.5800(3) 0.7607(3) 0.5035(2) 0.075(5) Uani 1 1 d U
C169 C 0.5323(3) 0.6782(3) 0.4789(2) 0.069(4) Uani 1 1 d U
H16M H 0.5285 0.6751 0.4904 0.103 Uiso 1 1 calc R
H16N H 0.5465 0.6699 0.4756 0.103 Uiso 1 1 calc R
H16O H 0.5187 0.6743 0.4719 0.103 Uiso 1 1 calc R
C170 C 0.5376(3) 0.7018(3) 0.47692(19) 0.057(4) Uani 1 1 d U
C171 C 0.5803(4) 0.6359(3) 0.4476(3) 0.089(6) Uani 1 1 d U
H17B H 0.5718 0.6223 0.4466 0.133 Uiso 1 1 calc R
H17C H 0.5856 0.6379 0.4590 0.133 Uiso 1 1 calc R
H17D H 0.5942 0.6359 0.4403 0.133 Uiso 1 1 calc R
C172 C 0.5629(3) 0.6546(2) 0.44268(19) 0.056(4) Uani 1 1 d U
C173 C 0.5375(3) 0.6555(3) 0.3859(2) 0.070(4) Uani 1 1 d U
H17E H 0.5513 0.6632 0.3813 0.105 Uiso 1 1 calc R
H17F H 0.5237 0.6570 0.3785 0.105 Uiso 1 1 calc R
H17G H 0.5415 0.6404 0.3870 0.105 Uiso 1 1 calc R
C174 C 0.5313(3) 0.6645(2) 0.40246(18) 0.054(4) Uani 1 1 d U
C175 C 0.5334(3) 0.6057(3) 0.4787(2) 0.063(4) Uani 1 1 d U
H17H H 0.5436 0.6184 0.4794 0.095 Uiso 1 1 calc R
H17I H 0.5425 0.5941 0.4736 0.095 Uiso 1 1 calc R
H17J H 0.5283 0.6015 0.4898 0.095 Uiso 1 1 calc R
C176 C 0.5111(2) 0.6107(2) 0.46811(16) 0.047(3) Uani 1 1 d U
C177 C 0.5623(3) 0.5383(3) 0.4810(2) 0.065(4) Uani 1 1 d U
H17K H 0.5631 0.5228 0.4821 0.097 Uiso 1 1 calc R
H17L H 0.5691 0.5450 0.4909 0.097 Uiso 1 1 calc R
H17M H 0.5716 0.5427 0.4714 0.097 Uiso 1 1 calc R
C178 C 0.5357(3) 0.5452(3) 0.47896(19) 0.055(4) Uani 1 1 d U
C179 C 0.4524(4) 0.5902(3) 0.5200(2) 0.087(6) Uani 1 1 d U
H17O H 0.4617 0.6010 0.5260 0.130 Uiso 1 1 calc R
H17P H 0.4479 0.5787 0.5276 0.130 Uiso 1 1 calc R
H17Q H 0.4379 0.5967 0.5154 0.130 Uiso 1 1 calc R
C180 C 0.4680(3) 0.5809(3) 0.5057(2) 0.062(4) Uani 1 1 d U
O73 O 0.4387(2) 0.7812(2) 0.47405(16) 0.091(4) Uani 1 1 d DU
H73 H 0.4487 0.7737 0.4690 0.136 Uiso 1 1 calc R
O74 O 0.4042(2) 0.7478(2) 0.27040(18) 0.092(4) Uani 1 1 d DU
H74 H 0.4024 0.7431 0.2608 0.138 Uiso 1 1 calc R
O75 O 0.7315(3) 0.5736(3) 0.2218(2) 0.120(5) Uani 1 1 d DU
H75 H 0.7322 0.5730 0.2321 0.180 Uiso 1 1 calc R
O76 O 0.5307(3) 0.6927(3) 0.52044(19) 0.110(5) Uani 1 1 d U
H76 H 0.5289 0.7036 0.5147 0.165 Uiso 1 1 calc R
O77 O 0.3747(3) 0.5927(3) 0.4967(2) 0.138(6) Uani 1 1 d DU
H77 H 0.3738 0.5986 0.5059 0.166 Uiso 1 1 calc R
O78 O 0.4544(2) 0.4561(2) 0.47731(15) 0.077(3) Uani 1 1 d U
H78 H 0.4560 0.4568 0.4875 0.115 Uiso 1 1 calc R
O79 O 0.6181(3) 0.7211(3) 0.5217(2) 0.140(6) Uani 1 1 d U
H79 H 0.6150 0.7080 0.5216 0.209 Uiso 1 1 calc R
O80 O 0.5116(4) 0.6190(3) 0.5228(3) 0.153(7) Uani 1 1 d U
H80 H 0.5016 0.6157 0.5300 0.230 Uiso 1 1 calc R
O81 O 0.3741(3) 0.6473(3) 0.3574(2) 0.126(6) Uani 1 1 d U
O82 O 0.3742(4) 0.6077(3) 0.4046(3) 0.147(7) Uani 1 1 d U
O83 O 0.8657(6) 0.6128(5) 0.2055(4) 0.110(9) Uani 0.50 1 d PU
H83 H 0.8515 0.6168 0.2042 0.165 Uiso 0.50 1 calc PR
O84 O 0.4025(10) 0.7169(8) 0.4168(6) 0.20(2) Uani 0.50 1 d PDU
H84 H 0.3884 0.7144 0.4200 0.295 Uiso 0.50 1 calc PR
O85 O 0.8264(10) 0.6358(8) 0.1900(6) 0.085(14) Uani 0.25 1 d PDU
H85 H 0.8377 0.6370 0.1968 0.127 Uiso 0.50 1 calc PR
O86 O 0.7588(5) 0.6457(4) 0.2236(3) 0.090(7) Uani 0.50 1 d PDU
H86 H 0.7658 0.6414 0.2151 0.134 Uiso 0.50 1 calc PR
O87 O 0.3877(7) 0.6239(6) 0.5126(5) 0.141(13) Uani 0.50 1 d PU
O88 O 0.3923(14) 0.7616(12) 0.3119(10) 0.13(2) Uani 0.25 1 d PU
O89 O 0.7753(15) 0.6365(13) 0.1909(10) 0.14(3) Uani 0.25 1 d PU
O90 O 0.3711(8) 0.5694(7) 0.3940(5) 0.155(14) Uani 0.50 1 d PU
H90 H 0.3701 0.5818 0.3977 0.233 Uiso 0.50 1 calc PR
O91 O 0.7283(13) 0.8420(10) 0.4294(9) 0.13(2) Uani 0.25 1 d PDU
H91 H 0.7232 0.8505 0.4365 0.199 Uiso 0.50 1 calc PR
O92 O 0.6970(10) 0.5519(10) 0.2021(8) 0.108(19) Uani 0.25 1 d PDU
H92 H 0.7007 0.5588 0.2106 0.162 Uiso 0.50 1 calc PR
O93 O 0.6091(10) 0.8429(9) 0.2448(7) 0.20(2) Uani 0.50 1 d PU
O94 O 0.8421(7) 0.7625(7) 0.3186(5) 0.158(15) Uani 0.50 1 d PDU
H94 H 0.8466 0.7499 0.3203 0.238 Uiso 0.50 1 calc PR
O95 O 0.4287(9) 0.6533(8) 0.5168(6) 0.181(18) Uani 0.50 1 d PDU
H95 H 0.4192 0.6478 0.5236 0.271 Uiso 0.50 1 calc PR
O96 O 0.8711(8) 0.7844(7) 0.3031(5) 0.155(15) Uani 0.50 1 d PDU
H96 H 0.8782 0.7775 0.2957 0.233 Uiso 0.50 1 calc PR
O97 O 0.8258(13) 0.7458(11) 0.3476(9) 0.13(2) Uani 0.25 1 d PDU
H97 H 0.8323 0.7378 0.3545 0.194 Uiso 0.25 1 calc PR
O98 O 0.5657(13) 0.8330(11) 0.3364(9) 0.13(2) Uani 0.25 1 d PU
O99 O 0.7510(12) 0.8743(10) 0.4444(8) 0.108(19) Uani 0.25 1 d PU
O100 O 0.5690(19) 0.6245(16) 0.5279(13) 0.18(4) Uani 0.25 1 d PU
O101 O 0.436(2) 0.7472(18) 0.3397(14) 0.20(4) Uani 0.25 1 d PU
O102 O 0.4085(19) 0.7091(16) 0.3657(13) 0.18(4) Uani 0.25 1 d PU
O103 O 0.4576(18) 0.7746(16) 0.3989(12) 0.18(3) Uani 0.25 1 d PU
O104 O 0.7321(18) 0.8164(15) 0.3625(12) 0.17(3) Uani 0.25 1 d PU
O105 O 0.644(2) 0.8325(16) 0.3922(13) 0.19(4) Uani 0.25 1 d PU
C181 C 0.4103(4) 0.7720(2) 0.2697(3) 0.105(7) Uani 1 1 d DU
H18B H 0.3955 0.7803 0.2704 0.158 Uiso 1 1 calc R
H18C H 0.4186 0.7752 0.2594 0.158 Uiso 1 1 calc R
H18D H 0.4208 0.7757 0.2790 0.158 Uiso 1 1 calc R
C182 C 0.4531(5) 0.4341(5) 0.4722(4) 0.134(9) Uani 1 1 d U
H18Z H 0.4395 0.4322 0.4648 0.201 Uiso 1 1 calc R
H18E H 0.4510 0.4250 0.4819 0.201 Uiso 1 1 calc R
H182 H 0.4680 0.4302 0.4666 0.201 Uiso 1 1 calc R
C183 C 0.4136(3) 0.7788(4) 0.4660(3) 0.105(7) Uani 1 1 d DU
H18F H 0.4080 0.7927 0.4622 0.157 Uiso 1 1 calc R
H18G H 0.4023 0.7730 0.4740 0.157 Uiso 1 1 calc R
H183 H 0.4148 0.7690 0.4566 0.157 Uiso 1 1 calc R
C184 C 0.5047(6) 0.6400(5) 0.5153(4) 0.139(10) Uani 1 1 d U
H18H H 0.5127 0.6416 0.5046 0.209 Uiso 1 1 calc R
H18I H 0.5097 0.6516 0.5226 0.209 Uiso 1 1 calc R
H184 H 0.4873 0.6405 0.5137 0.209 Uiso 1 1 calc R
C185 C 0.7303(7) 0.5975(4) 0.2163(5) 0.189(15) Uani 1 1 d DU
H18J H 0.7268 0.6065 0.2259 0.283 Uiso 1 1 calc R
H18K H 0.7175 0.5993 0.2081 0.283 Uiso 1 1 calc R
H185 H 0.7457 0.6017 0.2115 0.283 Uiso 1 1 calc R
C186 C 0.6418(5) 0.7249(5) 0.5135(4) 0.132(9) Uani 1 1 d U
H18L H 0.6420 0.7181 0.5027 0.199 Uiso 1 1 calc R
H18M H 0.6547 0.7189 0.5203 0.199 Uiso 1 1 calc R
H186 H 0.6444 0.7402 0.5123 0.199 Uiso 1 1 calc R
C187 C 0.5561(5) 0.6892(5) 0.5235(4) 0.134(9) Uani 1 1 d U
H18N H 0.5590 0.6742 0.5259 0.201 Uiso 1 1 calc R
H18O H 0.5612 0.6979 0.5329 0.201 Uiso 1 1 calc R
H187 H 0.5654 0.6934 0.5137 0.201 Uiso 1 1 calc R
C189 C 0.3867(6) 0.5698(4) 0.4987(5) 0.173(13) Uani 1 1 d DU
H18T H 0.4029 0.5700 0.4939 0.259 Uiso 1 1 calc R
H18R H 0.3769 0.5592 0.4929 0.259 Uiso 1 1 calc R
H18S H 0.3877 0.5661 0.5104 0.259 Uiso 1 1 calc R
C191 C 0.7701(8) 0.6675(5) 0.2292(5) 0.094(12) Uani 0.50 1 d PDU
H19D H 0.7874 0.6657 0.2308 0.141 Uiso 0.50 1 calc PR
H19E H 0.7626 0.6721 0.2395 0.141 Uiso 0.50 1 calc PR
H191 H 0.7673 0.6782 0.2207 0.141 Uiso 0.50 1 calc PR
C192 C 0.4149(9) 0.7327(8) 0.4292(6) 0.118(16) Uani 0.50 1 d PDU
H19F H 0.4144 0.7472 0.4247 0.177 Uiso 0.50 1 calc PR
H19G H 0.4316 0.7284 0.4309 0.177 Uiso 0.50 1 calc PR
H192 H 0.4064 0.7323 0.4398 0.177 Uiso 0.50 1 calc PR
C193 C 0.8318(15) 0.6500(12) 0.1744(8) 0.09(2) Uani 0.25 1 d PDU
H19H H 0.8293 0.6651 0.1772 0.140 Uiso 0.50 1 calc PR
H19I H 0.8209 0.6460 0.1655 0.140 Uiso 0.50 1 calc PR
H193 H 0.8484 0.6478 0.1709 0.140 Uiso 0.50 1 calc PR
C194 C 0.3459(10) 0.5592(9) 0.3934(7) 0.131(18) Uani 0.50 1 d PU
H19J H 0.3455 0.5468 0.4007 0.197 Uiso 0.50 1 calc PR
H19K H 0.3423 0.5547 0.3822 0.197 Uiso 0.50 1 calc PR
H194 H 0.3339 0.5696 0.3971 0.197 Uiso 0.50 1 calc PR
C195 C 0.8756(11) 0.6049(9) 0.1893(7) 0.135(19) Uani 0.50 1 d PU
H19L H 0.8717 0.6152 0.1806 0.202 Uiso 0.50 1 calc PR
H19M H 0.8684 0.5911 0.1866 0.202 Uiso 0.50 1 calc PR
H195 H 0.8930 0.6033 0.1901 0.202 Uiso 0.50 1 calc PR
C196 C 0.7366(16) 0.8207(11) 0.4380(11) 0.10(3) Uani 0.25 1 d PDU
H19X H 0.7327 0.8086 0.4309 0.152 Uiso 0.50 1 calc PR
H19Y H 0.7283 0.8191 0.4485 0.152 Uiso 0.50 1 calc PR
H19Z H 0.7540 0.8212 0.4398 0.152 Uiso 0.50 1 calc PR
C197 C 0.8204(8) 0.7624(7) 0.3062(5) 0.103(14) Uani 0.50 1 d PDU
H19R H 0.8226 0.7737 0.2980 0.155 Uiso 0.50 1 calc PR
H19S H 0.8054 0.7648 0.3123 0.155 Uiso 0.50 1 calc PR
H197 H 0.8196 0.7486 0.3006 0.155 Uiso 0.50 1 calc PR
C198 C 0.7186(12) 0.5526(13) 0.1895(9) 0.09(2) Uani 0.25 1 d PDU
H19P H 0.7135 0.5463 0.1790 0.138 Uiso 0.50 1 calc PR
H19Q H 0.7322 0.5446 0.1939 0.138 Uiso 0.50 1 calc PR
H198 H 0.7234 0.5674 0.1877 0.138 Uiso 0.50 1 calc PR
C199 C 0.8826(17) 0.8074(10) 0.3044(13) 0.26(5) Uani 0.50 1 d PDU
H19N H 0.8807 0.8148 0.2938 0.384 Uiso 0.50 1 calc PR
H19O H 0.8997 0.8062 0.3070 0.384 Uiso 0.50 1 calc PR
H199 H 0.8744 0.8155 0.3131 0.384 Uiso 0.50 1 calc PR
C200 C 0.8104(19) 0.7633(15) 0.3567(14) 0.14(4) Uani 0.25 1 d PDU
H20A H 0.8037 0.7573 0.3669 0.203 Uiso 0.25 1 calc PR
H20B H 0.7972 0.7679 0.3496 0.203 Uiso 0.25 1 calc PR
H200 H 0.8206 0.7755 0.3594 0.203 Uiso 0.25 1 calc PR
C201 C 0.4141(8) 0.6649(7) 0.5029(5) 0.104(14) Uani 0.50 1 d PDU
H20C H 0.4199 0.6603 0.4921 0.156 Uiso 0.50 1 calc PR
H20D H 0.4162 0.6804 0.5039 0.156 Uiso 0.50 1 calc PR
H201 H 0.3970 0.6614 0.5039 0.156 Uiso 0.50 1 calc PR

loop_
_atom_site_aniso_label
_atom_site_aniso_U_11
_atom_site_aniso_U_22
_atom_site_aniso_U_33
_atom_site_aniso_U_23
_atom_site_aniso_U_13
_atom_site_aniso_U_12
Yb1 0.0413(3) 0.0845(5) 0.0444(4) 0.0093(3) 0.0063(3) 0.0026(3)
Yb2 0.0428(3) 0.0905(5) 0.0479(4) 0.0091(3) 0.0072(3) -0.0089(3)
Yb3 0.0407(3) 0.0986(6) 0.0565(4) -0.0154(4) 0.0015(3) 0.0062(4)
Yb4 0.0433(4) 0.0876(5) 0.0557(4) -0.0046(4) 0.0016(3) -0.0027(3)
Cd5 0.0349(5) 0.0747(7) 0.0401(5) 0.0029(5) 0.0040(4) -0.0041(5)
Cd6 0.0316(5) 0.0783(8) 0.0473(6) -0.0132(5) 0.0019(4) 0.0040(5)
Cd7 0.0339(5) 0.0762(7) 0.0464(6) 0.0107(5) 0.0061(4) -0.0081(5)
Cd8 0.0345(5) 0.0890(8) 0.0342(5) -0.0068(5) 0.0043(4) 0.0074(5)
Cd9 0.0354(5) 0.0817(8) 0.0325(5) 0.0066(5) 0.0073(4) -0.0063(5)
Cd10 0.0319(5) 0.0735(7) 0.0388(5) -0.0085(5) 0.0008(4) -0.0034(5)
Cd11 0.0458(6) 0.0874(8) 0.0433(6) -0.0178(6) -0.0031(5) -0.0016(6)
Cd12 0.0373(5) 0.0746(7) 0.0303(5) 0.0024(5) 0.0066(4) -0.0079(5)
Cd13 0.0296(4) 0.0724(7) 0.0326(5) 0.0116(5) 0.0016(4) 0.0018(4)
Cd14 0.0319(5) 0.0779(7) 0.0377(5) 0.0043(5) 0.0070(4) 0.0029(5)
Cd15 0.0354(5) 0.0774(7) 0.0358(5) 0.0152(5) 0.0003(4) -0.0012(5)
Cd16 0.0448(6) 0.0961(9) 0.0364(5) -0.0034(5) 0.0111(4) 0.0103(6)
N1 0.045(6) 0.068(6) 0.044(6) 0.000(5) 0.001(5) 0.001(5)
N2 0.033(5) 0.068(6) 0.043(5) -0.001(5) -0.001(4) 0.007(5)
N3 0.044(5) 0.068(6) 0.041(5) -0.001(5) -0.005(5) -0.005(5)
N4 0.039(5) 0.074(7) 0.041(5) -0.009(5) 0.000(4) -0.003(5)
N5 0.049(6) 0.082(7) 0.046(6) -0.007(5) 0.000(5) -0.006(6)
N6 0.048(6) 0.080(7) 0.045(6) 0.004(5) 0.007(5) -0.004(5)
N7 0.036(5) 0.069(6) 0.037(5) 0.002(5) 0.005(4) -0.011(5)
N8 0.043(5) 0.073(6) 0.028(5) -0.002(5) 0.004(4) 0.005(5)
N9 0.039(5) 0.066(6) 0.033(5) 0.002(5) -0.001(4) -0.013(5)
N10 0.039(5) 0.067(6) 0.036(5) 0.005(5) 0.007(4) 0.000(5)
N11 0.045(5) 0.069(6) 0.038(5) 0.008(5) 0.005(4) -0.005(5)
N12 0.046(5) 0.077(7) 0.039(5) 0.009(5) 0.000(5) 0.009(5)
O1 0.045(5) 0.076(6) 0.051(5) -0.005(5) 0.009(4) -0.007(5)
O2 0.034(4) 0.073(6) 0.046(5) -0.007(4) 0.003(4) -0.005(4)
O3 0.036(4) 0.067(5) 0.047(5) -0.015(4) -0.001(4) 0.003(4)
O4 0.042(5) 0.075(6) 0.046(5) -0.012(4) 0.002(4) 0.003(4)
O5 0.037(4) 0.078(6) 0.050(5) -0.002(5) 0.005(4) -0.005(4)
O6 0.043(5) 0.066(5) 0.046(5) 0.004(4) 0.005(4) -0.006(4)
O7 0.043(5) 0.080(6) 0.042(5) -0.009(4) -0.001(4) 0.003(4)
O8 0.050(5) 0.086(6) 0.058(5) -0.014(5) 0.011(4) 0.013(5)
O9 0.042(5) 0.091(6) 0.044(5) 0.011(5) 0.003(4) -0.012(5)
O10 0.043(5) 0.071(6) 0.038(4) 0.001(4) 0.008(4) -0.012(4)
O11 0.039(4) 0.076(6) 0.048(5) 0.002(4) 0.007(4) 0.011(4)
O12 0.045(5) 0.075(6) 0.051(5) 0.002(5) 0.016(4) 0.008(4)
O13 0.045(5) 0.067(5) 0.053(5) 0.009(4) 0.012(4) -0.003(4)
O14 0.039(4) 0.062(5) 0.039(4) -0.003(4) 0.008(4) -0.007(4)
O15 0.029(4) 0.075(6) 0.038(4) 0.000(4) 0.005(3) -0.001(4)
O16 0.038(4) 0.072(5) 0.032(4) 0.008(4) 0.008(4) 0.002(4)
O17 0.044(5) 0.083(6) 0.041(5) 0.016(4) 0.002(4) -0.012(4)
O18 0.041(4) 0.062(5) 0.038(4) 0.007(4) 0.003(4) -0.001(4)
O19 0.033(4) 0.065(5) 0.032(4) 0.007(4) 0.003(3) -0.001(4)
O20 0.039(4) 0.071(5) 0.041(5) 0.016(4) 0.009(4) 0.010(4)
O21 0.050(5) 0.076(6) 0.050(5) 0.012(5) -0.005(4) 0.000(5)
O22 0.046(5) 0.072(6) 0.044(5) 0.017(4) 0.000(4) -0.002(4)
O23 0.034(4) 0.068(5) 0.040(4) 0.006(4) -0.001(4) -0.005(4)
O24 0.047(5) 0.069(6) 0.045(5) 0.011(4) -0.002(4) 0.002(4)
O25 0.094(7) 0.087(7) 0.082(7) -0.007(6) 0.000(6) -0.012(6)
O26 0.096(7) 0.091(7) 0.069(6) 0.001(6) 0.010(6) 0.000(6)
O27 0.058(5) 0.080(6) 0.049(5) -0.009(5) -0.005(4) -0.010(5)
O28 0.048(5) 0.074(6) 0.047(5) -0.011(4) 0.001(4) -0.005(4)
O29 0.052(5) 0.071(6) 0.046(5) -0.005(4) -0.003(4) 0.006(4)
O30 0.037(4) 0.067(5) 0.053(5) 0.000(4) 0.004(4) -0.003(4)
O31 0.042(5) 0.066(5) 0.056(5) -0.008(4) 0.008(4) -0.003(4)
O32 0.050(5) 0.079(6) 0.043(5) -0.002(4) 0.008(4) 0.005(5)
O33 0.059(5) 0.073(6) 0.047(5) 0.010(5) 0.008(4) 0.006(5)
O34 0.051(5) 0.072(6) 0.064(6) 0.007(5) -0.002(4) -0.006(5)
O35 0.047(5) 0.074(6) 0.066(6) -0.001(5) 0.001(4) -0.010(5)
O36 0.040(4) 0.073(6) 0.038(4) 0.001(4) 0.001(4) -0.003(4)
O37 0.045(5) 0.079(6) 0.045(5) -0.004(4) 0.005(4) 0.002(4)
O38 0.050(5) 0.096(7) 0.051(5) 0.016(5) 0.006(4) -0.001(5)
O39 0.063(6) 0.084(6) 0.051(5) 0.006(5) -0.004(5) 0.010(5)
O40 0.038(4) 0.074(6) 0.048(5) 0.003(4) 0.006(4) -0.004(4)
O41 0.041(5) 0.072(6) 0.047(5) 0.017(4) 0.008(4) 0.003(4)
O42 0.042(5) 0.078(6) 0.039(5) -0.003(4) 0.008(4) -0.013(4)
O43 0.043(5) 0.084(6) 0.047(5) -0.009(5) 0.018(4) -0.014(4)
O44 0.044(5) 0.071(6) 0.071(6) 0.004(5) 0.010(4) -0.005(4)
O45 0.048(5) 0.082(6) 0.068(6) -0.002(5) 0.007(5) 0.000(5)
O46 0.049(5) 0.081(6) 0.041(5) 0.012(4) 0.001(4) -0.012(5)
O47 0.045(5) 0.082(6) 0.052(5) 0.013(5) 0.001(4) -0.011(5)
O48 0.054(5) 0.086(6) 0.040(5) 0.015(5) 0.012(4) -0.008(5)
O49 0.038(4) 0.069(5) 0.045(5) -0.008(4) -0.003(4) 0.001(4)
O50 0.042(4) 0.068(5) 0.038(4) -0.002(4) -0.008(4) 0.011(4)
O51 0.041(5) 0.074(6) 0.046(5) -0.007(4) -0.001(4) 0.008(4)
O52 0.046(5) 0.079(6) 0.055(5) -0.011(5) -0.001(4) 0.004(5)
O53 0.044(5) 0.077(6) 0.051(5) -0.018(5) -0.001(4) 0.012(4)
O54 0.043(5) 0.075(6) 0.067(6) -0.002(5) 0.000(4) 0.005(5)
O55 0.053(5) 0.081(6) 0.063(6) -0.012(5) 0.011(5) -0.003(5)
O56 0.041(5) 0.086(6) 0.052(5) 0.002(5) 0.001(4) 0.010(5)
O57 0.042(5) 0.083(6) 0.045(5) -0.010(5) 0.007(4) 0.009(4)
O58 0.035(4) 0.084(6) 0.055(5) -0.017(5) 0.007(4) 0.003(4)
O59 0.034(4) 0.070(5) 0.045(5) -0.005(4) 0.011(4) 0.000(4)
O60 0.066(6) 0.109(7) 0.067(6) -0.012(6) 0.015(5) 0.007(6)
O61 0.065(6) 0.122(8) 0.062(6) -0.009(6) 0.006(5) 0.002(6)
O62 0.071(6) 0.083(6) 0.044(5) -0.003(5) 0.007(5) 0.003(5)
O63 0.051(5) 0.091(6) 0.042(5) -0.001(5) 0.004(4) 0.003(5)
O64 0.043(5) 0.069(6) 0.063(6) 0.008(5) 0.001(4) 0.005(4)
O65 0.037(4) 0.070(6) 0.059(5) 0.008(5) 0.002(4) 0.005(4)
O66 0.054(5) 0.066(5) 0.046(5) 0.002(4) 0.015(4) 0.005(4)
O67 0.044(5) 0.071(5) 0.035(4) 0.007(4) 0.016(4) 0.001(4)
O68 0.045(5) 0.067(5) 0.040(5) 0.004(4) -0.003(4) 0.000(4)
O69 0.042(4) 0.075(6) 0.032(4) 0.009(4) -0.006(4) 0.001(4)
O70 0.081(6) 0.081(6) 0.063(6) 0.008(5) 0.007(5) -0.002(5)
O71 0.063(6) 0.075(6) 0.054(5) 0.014(5) 0.006(5) 0.010(5)
O72 0.049(5) 0.085(6) 0.042(5) 0.010(5) -0.005(4) 0.001(5)
C1 0.054(7) 0.088(8) 0.077(8) -0.009(7) 0.022(7) -0.005(7)
C2 0.039(6) 0.065(7) 0.053(7) 0.004(6) 0.003(5) -0.002(6)
C3 0.042(6) 0.080(8) 0.064(7) 0.005(7) 0.000(6) -0.001(6)
C4 0.048(7) 0.085(8) 0.069(8) 0.005(7) 0.003(6) -0.011(6)
C5 0.059(7) 0.073(8) 0.066(8) -0.002(7) -0.002(6) -0.011(6)
C6 0.040(6) 0.061(7) 0.050(7) 0.005(6) -0.002(5) 0.003(6)
C7 0.043(6) 0.064(7) 0.053(7) 0.009(6) -0.002(5) -0.005(6)
C8 0.051(7) 0.069(7) 0.053(7) 0.004(6) -0.009(6) -0.008(6)
C9 0.057(7) 0.068(7) 0.046(7) -0.003(6) -0.004(6) 0.003(6)
C10 0.060(7) 0.085(8) 0.050(7) 0.000(6) -0.003(6) -0.003(7)
C11 0.060(7) 0.074(8) 0.049(7) 0.001(6) 0.002(6) 0.007(6)
C12 0.056(7) 0.074(8) 0.056(7) 0.003(6) -0.003(6) 0.009(6)
C13 0.045(6) 0.085(8) 0.043(6) -0.003(6) 0.003(5) 0.000(6)
C14 0.041(6) 0.064(7) 0.046(6) -0.005(6) 0.004(5) -0.003(6)
C15 0.037(6) 0.062(7) 0.037(6) -0.005(5) -0.001(5) 0.000(5)
C16 0.045(6) 0.063(7) 0.043(6) -0.003(6) -0.002(5) 0.002(6)
C17 0.051(7) 0.063(7) 0.054(7) 0.002(6) -0.002(6) -0.006(6)
C18 0.061(7) 0.077(8) 0.057(7) -0.008(6) -0.006(6) 0.002(7)
C19 0.059(7) 0.075(8) 0.046(7) -0.011(6) 0.002(6) 0.000(6)
C20 0.048(6) 0.065(7) 0.048(7) 0.001(6) 0.002(6) 0.000(6)
C21 0.044(6) 0.057(7) 0.038(6) -0.001(5) -0.005(5) 0.011(5)
C22 0.061(7) 0.080(8) 0.056(7) -0.014(7) -0.001(6) 0.002(7)
C23 0.058(7) 0.079(8) 0.056(7) -0.004(6) 0.009(6) -0.003(6)
C24 0.046(6) 0.073(8) 0.047(7) 0.000(6) -0.004(6) -0.001(6)
C25 0.068(8) 0.089(9) 0.057(7) 0.013(7) 0.007(6) 0.004(7)
C26 0.059(7) 0.085(9) 0.078(8) 0.007(7) 0.003(7) -0.014(7)
C27 0.059(7) 0.077(8) 0.059(7) 0.011(6) -0.004(6) -0.016(6)
C28 0.048(6) 0.065(7) 0.047(6) 0.004(6) -0.004(6) -0.010(6)
C29 0.043(6) 0.069(7) 0.042(6) 0.007(6) -0.005(5) 0.000(6)
C30 0.055(7) 0.060(7) 0.053(7) 0.001(6) -0.004(6) -0.005(6)
C31 0.054(7) 0.066(7) 0.048(7) 0.002(6) -0.002(6) -0.007(6)
C32 0.062(7) 0.077(8) 0.054(7) 0.000(6) 0.000(6) 0.011(6)
C33 0.068(8) 0.081(8) 0.055(7) 0.004(7) -0.001(6) 0.004(7)
C34 0.053(7) 0.088(8) 0.053(7) -0.009(6) -0.005(6) 0.004(6)
C35 0.056(7) 0.085(8) 0.055(7) -0.003(7) 0.000(6) 0.002(7)
C36 0.053(7) 0.076(8) 0.049(7) -0.006(6) 0.000(6) 0.003(6)
C37 0.052(7) 0.074(8) 0.054(7) -0.002(6) -0.002(6) -0.005(6)
C38 0.051(7) 0.071(8) 0.052(7) -0.008(6) 0.002(6) 0.007(6)
C39 0.073(8) 0.082(8) 0.069(8) -0.014(7) 0.002(7) -0.002(7)
C40 0.084(9) 0.085(9) 0.088(9) -0.012(7) 0.016(8) 0.002(7)
C41 0.071(8) 0.086(9) 0.082(9) -0.013(7) 0.003(7) 0.010(7)
C42 0.060(7) 0.077(8) 0.059(7) -0.008(7) 0.001(6) 0.006(7)
C43 0.052(7) 0.064(7) 0.050(7) -0.011(6) -0.004(6) -0.003(6)
C44 0.067(8) 0.088(9) 0.080(8) -0.028(7) 0.013(7) 0.004(7)
C45 0.051(7) 0.089(8) 0.057(7) 0.017(7) 0.015(6) -0.013(6)
C46 0.056(7) 0.083(8) 0.058(7) 0.005(7) -0.003(6) -0.015(7)
C47 0.083(9) 0.101(9) 0.089(9) -0.002(8) 0.010(8) -0.024(8)
C48 0.097(10) 0.103(10) 0.113(10) -0.011(8) 0.004(8) -0.044(8)
C49 0.106(10) 0.113(10) 0.105(10) -0.022(8) 0.006(8) -0.027(8)
C50 0.072(8) 0.081(8) 0.073(8) -0.009(7) 0.002(7) -0.020(7)
C51 0.049(6) 0.069(7) 0.040(6) 0.002(6) 0.000(5) -0.008(6)
C52 0.068(8) 0.074(8) 0.063(8) -0.016(7) 0.000(6) -0.008(7)
C53 0.062(7) 0.087(8) 0.066(8) -0.018(7) 0.009(6) 0.003(7)
C54 0.082(9) 0.113(10) 0.077(9) 0.016(8) 0.010(7) 0.006(8)
C55 0.101(10) 0.131(11) 0.081(9) 0.004(8) 0.013(8) 0.006(8)
C56 0.079(9) 0.109(10) 0.079(9) -0.016(8) 0.006(7) -0.021(8)
C57 0.084(9) 0.117(10) 0.072(9) 0.000(8) 0.008(7) -0.022(8)
C58 0.059(7) 0.084(8) 0.057(7) 0.010(7) 0.003(6) -0.002(7)
C59 0.055(7) 0.072(8) 0.052(7) 0.007(6) -0.003(6) -0.001(6)
C60 0.045(6) 0.070(8) 0.060(7) 0.001(6) 0.005(6) 0.002(6)
C61 0.057(7) 0.067(8) 0.070(8) 0.016(6) 0.001(6) 0.008(6)
C62 0.074(8) 0.085(9) 0.079(9) 0.004(7) 0.001(7) 0.017(7)
C63 0.053(7) 0.078(8) 0.065(8) -0.002(7) 0.009(6) 0.008(6)
C64 0.049(7) 0.071(8) 0.058(7) -0.008(6) 0.007(6) 0.003(6)
C65 0.040(6) 0.067(7) 0.049(7) -0.012(6) 0.004(5) 0.005(6)
C66 0.069(8) 0.089(8) 0.058(7) -0.003(7) 0.017(6) 0.013(7)
C67 0.065(8) 0.078(8) 0.070(8) 0.013(7) 0.012(7) -0.008(7)
C68 0.052(7) 0.067(7) 0.045(6) 0.014(6) 0.004(6) 0.001(6)
C69 0.059(7) 0.078(8) 0.056(7) 0.009(6) 0.010(6) -0.008(6)
C70 0.065(8) 0.093(9) 0.073(8) 0.016(7) 0.009(7) 0.004(7)
C71 0.060(7) 0.086(8) 0.068(8) 0.005(7) 0.008(7) 0.003(7)
C72 0.049(6) 0.062(7) 0.050(7) -0.002(6) 0.005(6) -0.006(6)
C73 0.044(6) 0.071(7) 0.046(6) 0.000(6) 0.004(5) -0.002(6)
C74 0.048(6) 0.073(8) 0.047(7) 0.000(6) 0.005(6) 0.000(6)
C75 0.039(6) 0.060(7) 0.043(6) 0.005(5) 0.008(5) -0.008(5)
C76 0.050(6) 0.075(8) 0.039(6) 0.008(6) 0.004(5) -0.011(6)
C77 0.045(6) 0.068(7) 0.041(6) 0.006(6) -0.001(5) -0.007(6)
C78 0.048(6) 0.069(7) 0.037(6) 0.000(6) 0.008(5) -0.009(6)
C79 0.045(6) 0.061(7) 0.037(6) 0.010(5) 0.001(5) -0.003(6)
C80 0.043(6) 0.056(7) 0.038(6) 0.002(5) 0.001(5) -0.004(5)
C81 0.043(6) 0.057(7) 0.043(6) -0.004(5) -0.004(5) 0.002(5)
C82 0.044(6) 0.061(7) 0.037(6) -0.007(5) 0.001(5) 0.002(6)
C83 0.045(6) 0.063(7) 0.045(6) -0.006(6) 0.009(5) 0.000(6)
C84 0.046(6) 0.070(7) 0.047(6) -0.005(6) 0.011(5) -0.003(6)
C85 0.040(6) 0.066(7) 0.038(6) -0.001(6) 0.008(5) -0.003(6)
C86 0.038(6) 0.067(7) 0.036(6) 0.005(5) 0.003(5) 0.009(5)
C87 0.034(6) 0.061(7) 0.037(6) 0.003(5) 0.001(5) 0.000(5)
C88 0.060(7) 0.079(8) 0.047(7) 0.008(6) 0.006(6) 0.003(6)
C89 0.063(7) 0.079(8) 0.038(6) 0.015(6) 0.006(6) -0.015(6)
C90 0.054(7) 0.066(7) 0.036(6) 0.006(6) -0.004(5) -0.004(6)
C91 0.060(7) 0.062(7) 0.051(7) 0.013(6) -0.005(6) -0.006(6)
C92 0.058(7) 0.079(8) 0.052(7) 0.012(6) -0.005(6) -0.002(6)
C93 0.045(6) 0.075(8) 0.053(7) 0.006(6) -0.005(6) 0.001(6)
C94 0.038(6) 0.067(7) 0.043(6) -0.005(6) -0.006(5) -0.005(6)
C95 0.045(6) 0.064(7) 0.034(6) -0.002(5) 0.002(5) -0.007(6)
C96 0.038(6) 0.071(7) 0.039(6) 0.002(6) -0.004(5) -0.008(6)
C97 0.037(6) 0.067(7) 0.042(6) 0.004(6) -0.002(5) -0.013(5)
C98 0.045(6) 0.066(7) 0.037(6) 0.000(5) -0.004(5) -0.013(6)
C99 0.047(6) 0.063(7) 0.041(6) 0.003(6) 0.002(5) -0.015(6)
C100 0.046(6) 0.058(7) 0.034(6) 0.006(5) 0.002(5) -0.005(5)
C101 0.043(6) 0.070(7) 0.046(6) -0.003(6) 0.000(5) -0.007(6)
C102 0.046(6) 0.060(7) 0.040(6) 0.006(5) 0.005(5) -0.001(6)
C103 0.046(6) 0.061(7) 0.042(6) 0.001(6) 0.005(5) -0.001(6)
C104 0.033(5) 0.056(7) 0.035(6) 0.009(5) -0.002(5) -0.003(5)
C105 0.035(6) 0.060(7) 0.049(6) 0.003(6) -0.001(5) 0.008(5)
C106 0.044(6) 0.068(8) 0.072(8) 0.009(6) 0.008(6) 0.002(6)
C107 0.048(7) 0.067(7) 0.056(7) 0.006(6) 0.004(6) 0.001(6)
C108 0.039(6) 0.062(7) 0.046(6) 0.012(6) 0.009(5) 0.003(5)
C109 0.032(5) 0.062(7) 0.043(6) 0.005(5) -0.001(5) 0.003(5)
C110 0.057(7) 0.073(8) 0.062(7) 0.015(6) 0.012(6) 0.003(6)
C111 0.076(8) 0.077(8) 0.057(7) 0.013(7) -0.001(6) 0.006(7)
C112 0.045(6) 0.062(7) 0.048(7) -0.001(6) -0.006(5) -0.004(6)
C113 0.050(7) 0.068(7) 0.062(7) 0.008(6) -0.017(6) -0.001(6)
C114 0.043(6) 0.070(8) 0.071(8) -0.007(7) 0.003(6) -0.001(6)
C115 0.041(6) 0.072(8) 0.060(7) 0.004(6) -0.001(6) -0.007(6)
C116 0.033(6) 0.065(7) 0.046(6) -0.002(6) -0.006(5) -0.011(5)
C117 0.035(6) 0.063(7) 0.046(6) 0.006(6) -0.008(5) -0.013(5)
C118 0.038(6) 0.066(7) 0.041(6) 0.004(6) 0.001(5) -0.006(5)
C119 0.054(7) 0.064(7) 0.041(6) 0.005(6) 0.011(5) -0.004(6)
C120 0.071(8) 0.081(8) 0.058(7) 0.019(7) -0.004(6) 0.005(7)
C121 0.065(8) 0.090(8) 0.058(7) 0.018(7) 0.000(6) 0.002(7)
C122 0.050(7) 0.083(8) 0.058(7) 0.011(6) 0.001(6) 0.011(6)
C123 0.063(7) 0.075(8) 0.060(7) 0.009(6) 0.004(6) 0.007(6)
C124 0.049(6) 0.078(8) 0.042(6) 0.011(6) -0.012(5) 0.004(6)
C125 0.044(6) 0.063(7) 0.048(6) -0.006(6) -0.013(5) 0.000(6)
C126 0.036(6) 0.065(7) 0.051(7) -0.006(6) 0.001(5) -0.004(6)
C127 0.059(7) 0.073(8) 0.062(7) 0.001(7) -0.003(6) -0.005(6)
C128 0.068(8) 0.079(8) 0.077(8) 0.008(7) -0.002(7) -0.011(7)
C129 0.058(7) 0.071(8) 0.056(7) 0.005(6) 0.008(6) -0.004(6)
C130 0.050(7) 0.069(7) 0.052(7) 0.006(6) 0.010(6) -0.007(6)
C131 0.037(6) 0.074(8) 0.050(7) 0.002(6) 0.006(5) -0.001(6)
C132 0.061(7) 0.072(8) 0.050(7) 0.006(6) 0.010(6) -0.006(6)
C133 0.127(11) 0.120(11) 0.119(11) 0.009(9) 0.010(9) -0.014(9)
C134 0.082(8) 0.074(8) 0.074(8) -0.008(7) -0.001(7) -0.006(7)
C135 0.070(8) 0.091(9) 0.052(7) -0.004(7) -0.008(6) -0.004(7)
C136 0.060(7) 0.062(7) 0.045(6) -0.007(6) -0.009(6) -0.002(6)
C137 0.066(8) 0.094(9) 0.078(8) -0.013(7) -0.018(7) -0.001(7)
C138 0.055(7) 0.075(8) 0.048(7) -0.009(6) -0.001(6) -0.001(6)
C139 0.050(7) 0.071(8) 0.069(8) -0.010(6) 0.008(6) -0.009(6)
C140 0.036(6) 0.052(6) 0.045(6) -0.008(5) -0.004(5) -0.005(5)
C141 0.079(8) 0.080(8) 0.065(8) 0.000(7) 0.018(7) 0.007(7)
C142 0.062(7) 0.072(8) 0.050(7) 0.001(6) 0.006(6) 0.007(6)
C143 0.070(8) 0.087(9) 0.092(9) -0.009(7) -0.008(7) 0.005(7)
C144 0.048(6) 0.065(7) 0.053(7) -0.004(6) -0.002(6) -0.008(6)
C145 0.054(7) 0.074(8) 0.051(7) -0.004(6) -0.002(6) -0.003(6)
C146 0.031(5) 0.070(7) 0.032(6) 0.000(5) 0.004(5) -0.008(5)
C147 0.064(8) 0.094(9) 0.074(8) 0.021(7) -0.004(7) 0.000(7)
C148 0.047(6) 0.082(8) 0.048(7) 0.000(6) 0.006(6) 0.005(6)
C149 0.060(7) 0.075(8) 0.063(7) -0.005(6) 0.019(6) -0.002(6)
C150 0.042(6) 0.066(7) 0.041(6) -0.005(6) 0.008(5) -0.005(6)
C151 0.061(7) 0.077(8) 0.068(8) 0.008(7) 0.006(6) -0.002(7)
C152 0.039(6) 0.061(7) 0.034(6) 0.005(5) 0.003(5) -0.006(5)
C153 0.071(8) 0.096(9) 0.099(9) -0.005(8) 0.018(7) -0.005(7)
C154 0.048(7) 0.078(8) 0.061(7) 0.007(6) 0.008(6) -0.009(6)
C155 0.054(7) 0.093(9) 0.063(8) 0.015(7) -0.001(6) -0.015(7)
C156 0.035(6) 0.066(7) 0.048(6) 0.003(6) -0.007(5) -0.011(5)
C157 0.051(7) 0.062(7) 0.057(7) -0.007(6) -0.018(6) -0.001(6)
C158 0.040(6) 0.073(7) 0.043(6) 0.002(6) 0.000(5) 0.004(6)
C159 0.062(7) 0.088(8) 0.062(8) -0.014(7) -0.004(6) 0.007(7)
C160 0.050(7) 0.074(8) 0.058(7) -0.009(6) -0.005(6) -0.006(6)
C161 0.055(7) 0.074(8) 0.086(8) 0.006(7) 0.009(7) 0.002(6)
C162 0.045(6) 0.062(7) 0.052(7) -0.003(6) 0.003(5) 0.004(6)
C163 0.049(7) 0.077(8) 0.062(7) -0.009(6) 0.008(6) 0.001(6)
C164 0.045(6) 0.073(7) 0.042(6) -0.003(6) 0.003(5) 0.002(6)
C165 0.061(7) 0.076(8) 0.061(7) 0.007(7) -0.003(6) 0.010(7)
C166 0.053(7) 0.073(8) 0.052(7) 0.000(6) 0.001(6) 0.006(6)
C167 0.127(12) 0.147(13) 0.136(12) -0.019(9) 0.001(9) 0.006(9)
C168 0.064(8) 0.098(9) 0.062(8) -0.011(7) 0.006(6) -0.010(7)
C169 0.062(7) 0.084(8) 0.061(7) 0.000(7) 0.002(6) -0.002(7)
C170 0.049(6) 0.074(8) 0.049(7) 0.004(6) -0.002(6) 0.003(6)
C171 0.074(8) 0.092(9) 0.100(9) 0.011(8) -0.010(7) 0.004(7)
C172 0.050(7) 0.060(7) 0.056(7) 0.016(6) 0.008(6) 0.003(6)
C173 0.077(8) 0.071(8) 0.061(8) 0.004(7) 0.016(7) -0.006(7)
C174 0.057(7) 0.063(7) 0.043(6) 0.008(6) 0.013(6) 0.005(6)
C175 0.055(7) 0.080(8) 0.054(7) 0.009(6) -0.016(6) -0.009(6)
C176 0.043(6) 0.062(7) 0.037(6) 0.006(5) 0.003(5) 0.000(5)
C177 0.053(7) 0.080(8) 0.061(7) 0.000(7) -0.012(6) 0.006(6)
C178 0.047(6) 0.065(7) 0.052(7) 0.012(6) -0.005(6) -0.003(6)
C179 0.092(9) 0.086(9) 0.082(9) -0.014(7) 0.008(7) 0.007(8)
C180 0.064(7) 0.068(8) 0.053(7) 0.014(6) 0.001(6) 0.005(6)
O73 0.075(7) 0.121(8) 0.077(7) 0.019(6) 0.012(6) 0.003(6)
O74 0.072(6) 0.108(8) 0.095(7) 0.014(6) -0.006(6) -0.007(6)
O75 0.119(9) 0.139(9) 0.101(8) 0.003(7) -0.008(7) -0.003(7)
O76 0.117(8) 0.115(8) 0.099(8) 0.006(7) 0.003(7) 0.001(7)
O77 0.124(9) 0.162(10) 0.129(9) 0.015(8) -0.003(8) 0.025(8)
O78 0.074(6) 0.091(7) 0.066(6) 0.008(5) -0.005(5) -0.002(6)
O79 0.122(9) 0.163(10) 0.134(10) 0.012(8) 0.008(8) 0.008(8)
O80 0.152(10) 0.160(10) 0.148(10) 0.006(8) -0.014(8) -0.006(8)
O81 0.117(9) 0.152(9) 0.110(9) 0.003(8) 0.011(7) -0.007(8)
O82 0.124(9) 0.169(10) 0.149(10) 0.007(8) -0.001(8) 0.010(8)
O83 0.113(12) 0.107(12) 0.108(12) 0.003(9) 0.006(9) -0.008(9)
O84 0.19(2) 0.20(2) 0.20(2) 0.007(10) 0.001(10) 0.004(10)
O85 0.085(17) 0.085(16) 0.084(17) -0.001(10) -0.003(10) 0.000(10)
O86 0.107(11) 0.088(11) 0.074(10) 0.011(8) -0.009(8) 0.002(9)
O87 0.141(15) 0.139(15) 0.144(15) 0.016(9) 0.006(10) -0.001(9)
O88 0.14(3) 0.13(3) 0.13(3) 0.002(10) 0.002(10) 0.002(10)
O89 0.14(3) 0.14(3) 0.14(3) -0.001(10) 0.004(10) 0.001(10)
O90 0.160(17) 0.155(17) 0.151(17) -0.004(10) 0.012(10) -0.009(10)
O91 0.13(3) 0.13(3) 0.13(3) 0.000(10) 0.004(10) -0.003(10)
O92 0.11(2) 0.11(2) 0.11(2) 0.004(10) -0.004(10) -0.006(10)
O93 0.20(2) 0.20(2) 0.19(2) 0.005(10) -0.001(10) 0.011(10)
O94 0.163(17) 0.150(17) 0.162(17) -0.009(10) -0.007(10) -0.014(10)
O95 0.18(2) 0.181(19) 0.18(2) 0.004(10) 0.006(10) 0.004(10)
O96 0.154(17) 0.162(17) 0.150(17) 0.002(10) 0.002(10) 0.006(10)
O97 0.13(2) 0.13(2) 0.13(2) 0.000(10) -0.005(10) -0.003(10)
O98 0.13(2) 0.13(2) 0.13(2) -0.006(10) -0.006(10) 0.005(10)
O99 0.11(2) 0.10(2) 0.11(2) -0.001(10) -0.001(10) 0.004(10)
O100 0.18(4) 0.18(4) 0.18(4) 0.002(10) 0.001(10) 0.001(10)
O101 0.20(4) 0.20(4) 0.20(4) -0.001(10) 0.000(10) 0.003(10)
O102 0.18(4) 0.18(4) 0.18(4) -0.002(10) -0.002(10) 0.005(10)
O103 0.18(4) 0.18(4) 0.18(4) 0.000(10) -0.002(10) 0.002(10)
O104 0.17(3) 0.17(3) 0.17(3) 0.001(10) -0.001(10) -0.006(10)
O105 0.19(4) 0.19(4) 0.19(4) -0.001(10) -0.001(10) -0.003(10)
C181 0.094(10) 0.110(10) 0.112(10) -0.013(8) -0.007(8) 0.002(8)
C182 0.136(12) 0.135(12) 0.132(12) -0.004(9) -0.010(9) -0.006(9)
C183 0.096(10) 0.120(10) 0.098(10) 0.014(8) -0.003(8) 0.004(8)
C184 0.142(13) 0.139(13) 0.138(13) 0.009(9) -0.002(9) 0.001(9)
C185 0.189(17) 0.188(17) 0.189(17) -0.001(10) -0.007(10) 0.004(10)
C186 0.121(12) 0.147(12) 0.130(12) -0.009(9) -0.001(9) -0.006(9)
C187 0.135(12) 0.136(12) 0.133(12) -0.001(9) -0.018(9) 0.005(9)
C189 0.178(16) 0.174(15) 0.166(15) 0.012(10) 0.003(10) -0.013(10)
C191 0.104(15) 0.091(15) 0.088(15) -0.002(9) -0.004(9) 0.005(9)
C192 0.115(18) 0.120(18) 0.119(18) 0.000(10) -0.004(10) 0.004(10)
C193 0.09(3) 0.09(3) 0.09(3) -0.001(10) -0.001(10) 0.000(10)
C194 0.13(2) 0.13(2) 0.13(2) 0.001(10) 0.009(10) 0.001(10)
C195 0.14(2) 0.13(2) 0.14(2) 0.002(10) 0.010(10) 0.004(10)
C196 0.10(3) 0.10(3) 0.10(3) 0.004(10) -0.003(10) 0.001(10)
C197 0.111(16) 0.096(16) 0.102(16) 0.008(10) 0.001(10) 0.001(10)
C198 0.10(3) 0.09(3) 0.09(3) 0.002(10) 0.002(10) 0.004(10)
C199 0.26(5) 0.26(5) 0.25(5) -0.001(10) 0.000(10) -0.001(10)
C200 0.13(4) 0.13(4) 0.14(4) 0.002(10) 0.002(10) -0.003(10)
C201 0.105(16) 0.106(16) 0.101(16) -0.006(10) 0.007(10) 0.001(10)

loop_
_atom_type_symbol
_atom_type_description
_atom_type_scat_dispersion_real
_atom_type_scat_dispersion_imag
_atom_type_scat_source
C C 0.0033 0.0016 'International Tables Vol C Tables 4.2.6.8 and 6.1.1.4'
H H 0.0000 0.0000 'International Tables Vol C Tables 4.2.6.8 and 6.1.1.4'
N N 0.0061 0.0033 'International Tables Vol C Tables 4.2.6.8 and 6.1.1.4'
O O 0.0106 0.0060 'International Tables Vol C Tables 4.2.6.8 and 6.1.1.4'
Yb Yb -0.3850 5.5486 'International Tables Vol C Tables 4.2.6.8 and 6.1.1.4'
Cd Cd -0.8075 1.2024 'International Tables Vol C Tables 4.2.6.8 and 6.1.1.4'

loop_
_geom_angle_atom_site_label_1
_geom_angle_atom_site_label_2
_geom_angle_atom_site_label_3
_geom_angle
_geom_angle_site_symmetry_1
_geom_angle_site_symmetry_3
O67 Yb1 O15 86.1(3) . .
O67 Yb1 O65 73.9(3) . .
O15 Yb1 O65 78.3(3) . .
O67 Yb1 O19 118.8(3) . .
O15 Yb1 O19 126.8(3) . .
O65 Yb1 O19 150.2(3) . .
O67 Yb1 O68 140.7(3) . .
O15 Yb1 O68 108.0(3) . .
O65 Yb1 O68 73.5(3) . .
O19 Yb1 O68 82.4(3) . .
O67 Yb1 O50 80.4(3) . 14
O15 Yb1 O50 163.2(3) . 14
O65 Yb1 O50 88.3(3) . 14
O19 Yb1 O50 69.2(3) . 14
O68 Yb1 O50 77.2(3) . 14
O67 Yb1 N10 75.9(3) . .
O15 Yb1 N10 71.4(3) . .
O65 Yb1 N10 138.2(3) . .
O19 Yb1 N10 71.0(3) . .
O68 Yb1 N10 143.1(3) . .
O50 Yb1 N10 114.3(3) 14 .
O67 Yb1 O16 144.3(3) . .
O15 Yb1 O16 62.1(3) . .
O65 Yb1 O16 111.6(3) . .
O19 Yb1 O16 74.8(3) . .
O68 Yb1 O16 69.7(3) . .
O50 Yb1 O16 133.5(3) 14 .
N10 Yb1 O16 78.8(3) . .
O67 Yb1 Cd13 113.7(2) . .
O15 Yb1 Cd13 158.5(2) . .
O65 Yb1 Cd13 114.3(3) . .
O19 Yb1 Cd13 36.7(2) . .
O68 Yb1 Cd13 62.5(2) . .
O50 Yb1 Cd13 38.0(2) 14 .
N10 Yb1 Cd13 103.9(3) . .
O16 Yb1 Cd13 96.5(2) . .
O67 Yb1 Cd14 65.9(2) . .
O15 Yb1 Cd14 32.8(2) . .
O65 Yb1 Cd14 49.3(3) . .
O19 Yb1 Cd14 159.1(2) . .
O68 Yb1 Cd14 106.6(2) . .
O50 Yb1 Cd14 130.7(2) 14 .
N10 Yb1 Cd14 92.0(3) . .
O16 Yb1 Cd14 90.5(2) . .
Cd13 Yb1 Cd14 163.56(3) . .
O46 Yb2 O44 75.7(4) . .
O46 Yb2 O18 85.0(3) . .
O44 Yb2 O18 78.2(3) . .
O46 Yb2 O14 116.5(3) . .
O44 Yb2 O14 149.8(3) . .
O18 Yb2 O14 128.2(3) . .
O46 Yb2 O43 142.2(4) . .
O44 Yb2 O43 74.3(4) . .
O18 Yb2 O43 110.4(3) . .
O14 Yb2 O43 81.6(3) . .
O46 Yb2 O41 79.5(3) . .
O44 Yb2 O41 86.8(3) . .
O18 Yb2 O41 160.7(3) . .
O14 Yb2 O41 69.9(3) . .
O43 Yb2 O41 76.4(3) . .
O46 Yb2 N7 76.5(4) . .
O44 Yb2 N7 140.1(3) . .
O18 Yb2 N7 71.5(3) . .
O14 Yb2 N7 69.4(3) . .
O43 Yb2 N7 140.6(4) . .
O41 Yb2 N7 115.4(3) . .
O46 Yb2 O17 143.3(3) . .
O44 Yb2 O17 109.5(4) . .
O18 Yb2 O17 61.8(3) . .
O14 Yb2 O17 77.9(3) . .
O43 Yb2 O17 69.8(3) . .
O41 Yb2 O17 136.0(3) . .
N7 Yb2 O17 78.2(3) . .
O46 Yb2 Cd12 111.1(2) . .
O44 Yb2 Cd12 114.1(2) . .
O18 Yb2 Cd12 161.3(2) . .
O14 Yb2 Cd12 36.5(2) . .
O43 Yb2 Cd12 62.8(2) . .
O41 Yb2 Cd12 38.0(2) . .
N7 Yb2 Cd12 102.2(2) . .
O17 Yb2 Cd12 99.9(2) . .
O46 Yb2 Cd7 64.2(2) . .
O44 Yb2 Cd7 50.5(2) . .
O18 Yb2 Cd7 32.7(2) . .
O14 Yb2 Cd7 159.3(2) . .
O43 Yb2 Cd7 110.7(2) . .
O41 Yb2 Cd7 128.2(2) . .
N7 Yb2 Cd7 91.6(2) . .
O17 Yb2 Cd7 90.5(2) . .
Cd12 Yb2 Cd7 164.14(3) . .
O53 Yb3 O3 85.6(3) . .
O53 Yb3 O7 118.3(3) . .
O3 Yb3 O7 129.0(3) . .
O53 Yb3 O55 74.3(4) . .
O3 Yb3 O55 79.1(4) . .
O7 Yb3 O55 147.6(4) . .
O53 Yb3 O56 142.2(4) . .
O3 Yb3 O56 106.4(3) . .
O7 Yb3 O56 82.2(3) . .
O55 Yb3 O56 73.2(4) . .
O53 Yb3 O58 80.4(3) . .
O3 Yb3 O58 160.8(3) . .
O7 Yb3 O58 69.8(3) . .
O55 Yb3 O58 84.5(4) . .
O56 Yb3 O58 77.9(3) . .
O53 Yb3 O4 143.2(3) . .
O3 Yb3 O4 62.9(3) . .
O7 Yb3 O4 74.6(3) . .
O55 Yb3 O4 114.4(4) . .
O56 Yb3 O4 69.7(3) . .
O58 Yb3 O4 134.4(3) . .
O53 Yb3 N4 75.8(4) . .
O3 Yb3 N4 73.5(4) . .
O7 Yb3 N4 70.7(4) . .
O55 Yb3 N4 140.5(4) . .
O56 Yb3 N4 141.8(4) . .
O58 Yb3 N4 115.0(4) . .
O4 Yb3 N4 77.3(3) . .
O53 Yb3 Cd8 113.0(2) . .
O3 Yb3 Cd8 160.2(2) . .
O7 Yb3 Cd8 36.8(2) . .
O55 Yb3 Cd8 111.4(3) . .
O56 Yb3 Cd8 63.3(2) . .
O58 Yb3 Cd8 38.1(2) . .
O4 Yb3 Cd8 97.3(2) . .
N4 Yb3 Cd8 103.6(3) . .
O53 Yb3 Cd6 65.6(2) . .
O3 Yb3 Cd6 33.1(2) . .
O7 Yb3 Cd6 161.6(2) . .
O55 Yb3 Cd6 49.7(3) . .
O56 Yb3 Cd6 105.5(2) . .
O58 Yb3 Cd6 127.8(2) . .
O4 Yb3 Cd6 92.1(2) . .
N4 Yb3 Cd6 94.3(3) . .
Cd8 Yb3 Cd6 161.18(4) . .
O6 Yb4 O32 86.4(3) . .
O6 Yb4 O2 127.6(3) . .
O32 Yb4 O2 116.4(3) . .
O6 Yb4 O34 78.2(4) . .
O32 Yb4 O34 75.8(4) . .
O2 Yb4 O34 150.0(4) . .
O6 Yb4 O29 107.5(3) . .
O32 Yb4 O29 142.1(4) . .
O2 Yb4 O29 83.4(3) . .
O34 Yb4 O29 73.0(4) . .
O6 Yb4 O31 160.2(3) . .
O32 Yb4 O31 79.9(3) . .
O2 Yb4 O31 71.8(3) . .
O34 Yb4 O31 84.6(3) . .
O29 Yb4 O31 76.2(3) . .
O6 Yb4 O5 62.5(3) . .
O32 Yb4 O5 143.6(4) . .
O2 Yb4 O5 74.9(3) . .
O34 Yb4 O5 112.5(3) . .
O29 Yb4 O5 70.1(3) . .
O31 Yb4 O5 134.6(3) . .
O6 Yb4 N1 72.9(4) . .
O32 Yb4 N1 75.1(4) . .
O2 Yb4 N1 69.3(4) . .
O34 Yb4 N1 139.8(4) . .
O29 Yb4 N1 142.3(4) . .
O31 Yb4 N1 116.5(4) . .
O5 Yb4 N1 77.9(3) . .
O6 Yb4 Cd10 160.2(2) . .
O32 Yb4 Cd10 111.7(3) . .
O2 Yb4 Cd10 37.7(2) . .
O34 Yb4 Cd10 113.1(3) . .
O29 Yb4 Cd10 63.4(2) . .
O31 Yb4 Cd10 38.8(2) . .
O5 Yb4 Cd10 97.7(2) . .
N1 Yb4 Cd10 103.1(3) . .
O6 Yb4 Cd5 33.0(2) . .
O32 Yb4 Cd5 65.8(3) . .
O2 Yb4 Cd5 159.4(2) . .
O34 Yb4 Cd5 49.8(3) . .
O29 Yb4 Cd5 107.4(2) . .
O31 Yb4 Cd5 127.2(2) . .
O5 Yb4 Cd5 92.0(2) . .
N1 Yb4 Cd5 92.7(3) . .
Cd10 Yb4 Cd5 162.82(3) . .
O35 Cd5 O6 107.1(4) . .
O35 Cd5 N3 168.5(4) . .
O6 Cd5 N3 78.9(4) . .
O35 Cd5 O33 92.9(4) . .
O6 Cd5 O33 96.3(3) . .
N3 Cd5 O33 96.3(4) . .
O35 Cd5 O40 87.5(4) . .
O6 Cd5 O40 161.2(4) . .
N3 Cd5 O40 84.8(4) . .
O33 Cd5 O40 94.7(3) . .
O35 Cd5 O36 82.7(4) . .
O6 Cd5 O36 83.1(3) . .
N3 Cd5 O36 88.4(4) . .
O33 Cd5 O36 175.1(4) . .
O40 Cd5 O36 87.2(3) . .
O35 Cd5 Yb4 84.8(3) . .
O6 Cd5 Yb4 32.9(2) . .
N3 Cd5 Yb4 104.5(3) . .
O33 Cd5 Yb4 73.2(3) . .
O40 Cd5 Yb4 165.3(2) . .
O36 Cd5 Yb4 104.2(2) . .
O54 Cd6 O3 109.4(4) . .
O54 Cd6 O52 91.0(4) . .
O3 Cd6 O52 94.9(3) . .
O54 Cd6 N2 167.6(4) . .
O3 Cd6 N2 79.3(4) . .
O52 Cd6 N2 97.1(4) . .
O54 Cd6 O49 85.9(4) . .
O3 Cd6 O49 162.3(3) . .
O52 Cd6 O49 93.7(3) . .
N2 Cd6 O49 84.2(4) . .
O54 Cd6 O51 83.7(4) . .
O3 Cd6 O51 84.9(3) . .
O52 Cd6 O51 174.3(3) . .
N2 Cd6 O51 88.5(4) . .
O49 Cd6 O51 88.1(3) . .
O54 Cd6 Yb3 85.0(3) . .
O3 Cd6 Yb3 33.4(2) . .
O52 Cd6 Yb3 72.6(2) . .
N2 Cd6 Yb3 106.3(3) . .
O49 Cd6 Yb3 163.4(2) . .
O51 Cd6 Yb3 104.7(2) . .
O45 Cd7 O18 105.8(4) . .
O45 Cd7 O47 92.4(4) . .
O18 Cd7 O47 96.6(3) . .
O45 Cd7 N9 170.2(4) . .
O18 Cd7 N9 78.2(4) . .
O47 Cd7 N9 96.1(4) . .
O45 Cd7 O30 88.8(4) . 14
O18 Cd7 O30 162.6(3) . 14
O47 Cd7 O30 92.2(3) . 14
N9 Cd7 O30 86.0(4) . 14
O45 Cd7 O48 84.5(4) . .
O18 Cd7 O48 86.1(3) . .
O47 Cd7 O48 176.3(4) . .
N9 Cd7 O48 86.9(4) . .
O30 Cd7 O48 85.9(3) 14 .
O45 Cd7 Yb2 83.3(3) . .
O18 Cd7 Yb2 33.5(2) . .
O47 Cd7 Yb2 72.8(2) . .
N9 Cd7 Yb2 103.9(3) . .
O30 Cd7 Yb2 162.6(2) 14 .
O48 Cd7 Yb2 108.6(2) . .
O11 Cd8 N6 83.6(4) . .
O11 Cd8 O57 76.3(3) . .
N6 Cd8 O57 159.8(4) . .
O11 Cd8 O7 149.8(4) . .
N6 Cd8 O7 97.4(4) . .
O57 Cd8 O7 98.9(3) . .
O11 Cd8 O58 135.7(4) . .
N6 Cd8 O58 107.8(4) . .
O57 Cd8 O58 88.4(4) . .
O7 Cd8 O58 72.9(4) . .
O11 Cd8 O8 83.9(4) . .
N6 Cd8 O8 84.5(4) . .
O57 Cd8 O8 91.3(4) . .
O7 Cd8 O8 66.2(3) . .
O58 Cd8 O8 138.5(3) . .
O11 Cd8 Yb3 155.5(3) . .
N6 Cd8 Yb3 120.8(3) . .
O57 Cd8 Yb3 79.4(2) . .
O7 Cd8 Yb3 38.2(3) . .
O58 Cd8 Yb3 40.1(2) . .
O8 Cd8 Yb3 99.2(2) . .
O10 Cd9 O37 144.3(4) . .
O10 Cd9 O42 75.5(3) . .
O37 Cd9 O42 112.6(4) . .
O10 Cd9 O38 101.1(4) . .
O37 Cd9 O38 104.5(4) . .
O42 Cd9 O38 117.9(4) . .
O10 Cd9 O36 93.2(3) . .
O37 Cd9 O36 54.6(3) . .
O42 Cd9 O36 86.1(3) . .
O38 Cd9 O36 154.4(3) . .
O10 Cd9 O9 67.5(3) . .
O37 Cd9 O9 94.8(4) . .
O42 Cd9 O9 142.5(3) . .
O38 Cd9 O9 76.4(4) . .
O36 Cd9 O9 90.0(3) . .
O10 Cd9 O39 127.3(4) . .
O37 Cd9 O39 88.1(4) . .
O42 Cd9 O39 79.1(3) . .
O38 Cd9 O39 53.7(4) . .
O36 Cd9 O39 130.2(3) . .
O9 Cd9 O39 128.8(3) . .
O10 Cd9 C148 116.2(3) . .
O37 Cd9 C148 97.5(3) . .
O42 Cd9 C148 98.4(3) . .
O38 Cd9 C148 27.1(3) . .
O36 Cd9 C148 150.5(3) . .
O9 Cd9 C148 103.0(3) . .
O39 Cd9 C148 26.6(3) . .
O10 Cd9 C146 119.6(3) . .
O37 Cd9 C146 27.6(3) . .
O42 Cd9 C146 98.7(3) . .
O38 Cd9 C146 131.2(3) . .
O36 Cd9 C146 27.1(3) . .
O9 Cd9 C146 94.3(3) . .
O39 Cd9 C146 109.3(3) . .
C148 Cd9 C146 124.1(4) . .
O22 Cd10 N11 84.0(4) 14 14
O22 Cd10 O2 148.5(3) 14 .
N11 Cd10 O2 96.4(4) 14 .
O22 Cd10 O28 76.3(4) 14 .
N11 Cd10 O28 160.1(4) 14 .
O2 Cd10 O28 99.0(4) . .
O22 Cd10 O31 135.5(4) 14 .
N11 Cd10 O31 107.3(4) 14 .
O2 Cd10 O31 74.5(3) . .
O28 Cd10 O31 89.0(3) . .
O22 Cd10 O1 82.4(3) 14 .
N11 Cd10 O1 87.5(4) 14 .
O2 Cd10 O1 66.2(3) . .
O28 Cd10 O1 87.2(3) . .
O31 Cd10 O1 139.4(4) . .
O22 Cd10 Yb4 156.7(2) 14 .
N11 Cd10 Yb4 119.3(3) 14 .
O2 Cd10 Yb4 38.3(2) . .
O28 Cd10 Yb4 80.5(3) . .
O31 Cd10 Yb4 41.2(3) . .
O1 Cd10 Yb4 98.4(2) . .
O22 Cd11 O28 75.3(3) 14 .
O22 Cd11 O27 144.7(4) 14 .
O28 Cd11 O27 117.6(4) . .
O22 Cd11 O25 96.9(4) 14 .
O28 Cd11 O25 110.0(4) . .
O27 Cd11 O25 107.5(4) . .
O22 Cd11 O21 67.1(3) 14 14
O28 Cd11 O21 142.2(3) . 14
O27 Cd11 O21 92.2(4) . 14
O25 Cd11 O21 79.3(4) . 14
O22 Cd11 O48 94.3(3) 14 14
O28 Cd11 O48 88.4(4) . 14
O27 Cd11 O48 55.9(3) . 14
O25 Cd11 O48 160.3(4) . 14
O21 Cd11 O48 90.3(4) 14 14
O22 Cd11 O26 128.5(4) 14 .
O28 Cd11 O26 78.6(4) . .
O27 Cd11 O26 86.9(4) . .
O25 Cd11 O26 52.8(5) . .
O21 Cd11 O26 128.8(4) 14 .
O48 Cd11 O26 128.6(4) 14 .
O22 Cd11 C136 120.7(3) 14 .
O28 Cd11 C136 102.9(3) . .
O27 Cd11 C136 28.1(3) . .
O25 Cd11 C136 135.2(3) . .
O21 Cd11 C136 92.9(3) 14 .
O48 Cd11 C136 27.8(3) 14 .
O26 Cd11 C136 107.9(3) . .
O22 Cd11 C134 112.7(4) 14 .
O28 Cd11 C134 94.2(4) . .
O27 Cd11 C134 99.5(4) . .
O25 Cd11 C134 25.3(4) . .
O21 Cd11 C134 103.7(4) 14 .
O48 Cd11 C134 152.6(4) 14 .
O26 Cd11 C134 27.5(4) . .
C136 Cd11 C134 126.3(5) . .
O10 Cd12 N5 82.5(4) . .
O10 Cd12 O42 76.2(3) . .
N5 Cd12 O42 158.6(4) . .
O10 Cd12 O14 149.1(3) . .
N5 Cd12 O14 98.4(4) . .
O42 Cd12 O14 98.8(3) . .
O10 Cd12 O41 135.9(3) . .
N5 Cd12 O41 109.3(4) . .
O42 Cd12 O41 87.9(4) . .
O14 Cd12 O41 73.1(3) . .
O10 Cd12 O13 82.7(3) . .
N5 Cd12 O13 88.5(4) . .
O42 Cd12 O13 86.7(3) . .
O14 Cd12 O13 66.5(3) . .
O41 Cd12 O13 137.8(3) . .
O10 Cd12 Yb2 156.0(2) . .
N5 Cd12 Yb2 121.5(3) . .
O42 Cd12 Yb2 79.8(2) . .
O14 Cd12 Yb2 37.8(2) . .
O41 Cd12 Yb2 40.3(2) . .
O13 Cd12 Yb2 97.7(2) . .
O23 Cd13 N12 82.7(4) . .
O23 Cd13 O69 75.7(3) . .
N12 Cd13 O69 157.4(4) . .
O23 Cd13 O19 150.1(3) . .
N12 Cd13 O19 95.6(4) . .
O69 Cd13 O19 99.7(3) . .
O23 Cd13 O50 136.6(3) . 14
N12 Cd13 O50 110.4(4) . 14
O69 Cd13 O50 90.1(3) . 14
O19 Cd13 O50 71.9(3) . 14
O23 Cd13 O20 84.5(3) . .
N12 Cd13 O20 83.2(4) . .
O69 Cd13 O20 88.1(3) . .
O19 Cd13 O20 65.7(3) . .
O50 Cd13 O20 136.6(3) 14 .
O23 Cd13 Yb1 156.0(2) . .
N12 Cd13 Yb1 121.3(3) . .
O69 Cd13 Yb1 80.4(2) . .
O19 Cd13 Yb1 37.8(2) . .
O50 Cd13 Yb1 40.0(2) 14 .
O20 Cd13 Yb1 97.2(2) . .
O64 Cd14 O15 109.7(4) . .
O64 Cd14 O66 89.9(4) . .
O15 Cd14 O66 95.1(3) . .
O64 Cd14 N8 169.1(4) . .
O15 Cd14 N8 79.1(4) . .
O66 Cd14 N8 95.9(4) . .
O64 Cd14 O59 87.9(3) . .
O15 Cd14 O59 157.9(3) . .
O66 Cd14 O59 98.3(3) . .
N8 Cd14 O59 82.1(4) . .
O64 Cd14 O63 84.5(4) . .
O15 Cd14 O63 82.7(3) . .
O66 Cd14 O63 172.8(4) . .
N8 Cd14 O63 90.4(4) . .
O59 Cd14 O63 86.0(3) . .
O64 Cd14 Yb1 84.8(3) . .
O15 Cd14 Yb1 33.4(2) . .
O66 Cd14 Yb1 72.7(2) . .
N8 Cd14 Yb1 105.7(3) . .
O59 Cd14 Yb1 168.4(2) . .
O63 Cd14 Yb1 102.3(3) . .
O23 Cd15 O71 98.6(3) . .
O23 Cd15 O69 75.0(3) . .
O71 Cd15 O69 107.1(4) . .
O23 Cd15 O72 142.4(4) . .
O71 Cd15 O72 108.7(4) . .
O69 Cd15 O72 118.7(3) . .
O23 Cd15 O51 93.3(3) . 14
O71 Cd15 O51 163.3(3) . 14
O69 Cd15 O51 87.2(3) . 14
O72 Cd15 O51 55.6(3) . 14
O23 Cd15 O24 67.3(3) . .
O71 Cd15 O24 83.1(4) . .
O69 Cd15 O24 142.0(3) . .
O72 Cd15 O24 90.5(3) . .
O51 Cd15 O24 90.9(3) 14 .
O23 Cd15 O70 133.8(4) . .
O71 Cd15 O70 53.5(4) . .
O69 Cd15 O70 79.7(3) . .
O72 Cd15 O70 83.7(4) . .
O51 Cd15 O70 123.5(4) 14 .
O24 Cd15 O70 130.6(3) . .
O23 Cd15 C178 119.8(3) . .
O71 Cd15 C178 136.3(3) . .
O69 Cd15 C178 102.5(3) . .
O72 Cd15 C178 27.7(3) . .
O51 Cd15 C178 28.1(3) 14 .
O24 Cd15 C178 92.8(3) . .
O70 Cd15 C178 102.9(3) . .
O23 Cd15 C180 117.3(3) . .
O71 Cd15 C180 27.3(3) . .
O69 Cd15 C180 92.1(3) . .
O72 Cd15 C180 97.9(3) . .
O51 Cd15 C180 148.1(3) 14 .
O24 Cd15 C180 108.4(3) . .
O70 Cd15 C180 26.3(3) . .
C178 Cd15 C180 122.8(5) . .
O60 Cd16 O11 98.6(4) . .
O60 Cd16 O57 94.8(4) . .
O11 Cd16 O57 75.1(3) . .
O60 Cd16 O62 113.3(4) . .
O11 Cd16 O62 141.8(4) . .
O57 Cd16 O62 120.0(4) . .
O60 Cd16 O63 167.6(4) . .
O11 Cd16 O63 93.8(4) . .
O57 Cd16 O63 87.8(4) . .
O62 Cd16 O63 55.4(4) . .
O60 Cd16 O12 88.0(4) . .
O11 Cd16 O12 67.5(3) . .
O57 Cd16 O12 142.5(3) . .
O62 Cd16 O12 92.4(4) . .
O63 Cd16 O12 97.3(4) . .
O60 Cd16 C170 140.3(3) . .
O11 Cd16 C170 120.0(3) . .
O57 Cd16 C170 103.4(3) . .
O62 Cd16 C170 27.6(3) . .
O63 Cd16 C170 28.0(3) . .
O12 Cd16 C170 97.8(3) . .
C8 N1 C9 115.6(13) . .
C8 N1 Yb4 126.9(10) . .
C9 N1 Yb4 117.2(9) . .
C15 N2 C14 117.2(12) . .
C15 N2 Cd6 123.8(9) . .
C14 N2 Cd6 118.9(9) . .
C30 N3 C31 115.8(13) . .
C30 N3 Cd5 125.0(10) . .
C31 N3 Cd5 118.8(9) . .
C37 N4 C36 114.7(13) . .
C37 N4 Yb3 127.5(10) . .
C36 N4 Yb3 117.2(10) . .
C52 N5 C53 115.9(14) . .
C52 N5 Cd12 127.0(11) . .
C53 N5 Cd12 117.0(10) . .
C59 N6 C58 116.9(14) . .
C59 N6 Cd8 125.5(10) . .
C58 N6 Cd8 117.5(10) . .
C74 N7 C75 114.6(9) . .
C74 N7 Yb2 124.8(7) . .
C75 N7 Yb2 119.2(6) . .
C81 N8 C80 115.6(9) . .
C81 N8 Cd14 124.6(7) . .
C80 N8 Cd14 119.5(6) . .
C96 N9 C97 118.2(9) . .
C96 N9 Cd7 124.0(7) . .
C97 N9 Cd7 117.5(6) . .
C103 N10 C102 113.3(8) . .
C103 N10 Yb1 125.9(6) . .
C102 N10 Yb1 119.5(6) . .
C118 N11 C119 117.8(8) . .
C118 N11 Cd10 125.3(7) . 14
C119 N11 Cd10 116.7(7) . 14
C118 N11 H11A 121.1 . .
C119 N11 H11A 121.1 . .
Cd10 N11 H11A 6.5 14 .
C125 N12 C124 118.1(9) . .
C125 N12 Cd13 125.0(7) . .
C124 N12 Cd13 116.4(7) . .
C2 O1 C1 118.2(11) . .
C2 O1 Cd10 112.8(8) . .
C1 O1 Cd10 122.3(9) . .
C7 O2 Cd10 119.1(9) . .
C7 O2 Yb4 135.3(9) . .
Cd10 O2 Yb4 104.1(4) . .
C21 O3 Cd6 122.9(8) . .
C21 O3 Yb3 123.4(8) . .
Cd6 O3 Yb3 113.5(4) . .
C20 O4 C22 117.1(11) . .
C20 O4 Yb3 115.2(8) . .
C22 O4 Yb3 126.9(8) . .
C24 O5 C23 117.1(12) . .
C24 O5 Yb4 114.8(8) . .
C23 O5 Yb4 127.1(9) . .
C29 O6 Yb4 123.3(8) . .
C29 O6 Cd5 122.6(9) . .
Yb4 O6 Cd5 114.1(4) . .
C43 O7 Cd8 120.2(9) . .
C43 O7 Yb3 133.6(9) . .
Cd8 O7 Yb3 104.9(4) . .
C42 O8 C44 116.2(13) . .
C42 O8 Cd8 113.2(9) . .
C44 O8 Cd8 124.9(10) . .
C46 O9 C45 116.9(13) . .
C46 O9 Cd9 115.1(8) . .
C45 O9 Cd9 118.9(9) . .
C51 O10 Cd12 132.1(9) . .
C51 O10 Cd9 121.6(8) . .
Cd12 O10 Cd9 105.2(4) . .
C65 O11 Cd8 129.7(6) . .
C65 O11 Cd16 123.7(6) . .
Cd8 O11 Cd16 105.4(4) . .
C64 O12 C66 118.4(9) . .
C64 O12 Cd16 116.8(6) . .
C66 O12 Cd16 121.6(7) . .
C68 O13 C67 115.4(9) . .
C68 O13 Cd12 116.8(6) . .
C67 O13 Cd12 127.0(7) . .
C73 O14 Cd12 121.8(6) . .
C73 O14 Yb2 128.2(6) . .
Cd12 O14 Yb2 105.7(4) . .
C87 O15 Cd14 121.1(6) . .
C87 O15 Yb1 124.7(6) . .
Cd14 O15 Yb1 113.8(4) . .
C86 O16 C88 116.5(9) . .
C86 O16 Yb1 113.8(5) . .
C88 O16 Yb1 129.1(7) . .
C90 O17 C89 115.7(9) . .
C90 O17 Yb2 113.8(6) . .
C89 O17 Yb2 128.4(6) . .
C95 O18 Cd7 123.4(6) . .
C95 O18 Yb2 122.8(6) . .
Cd7 O18 Yb2 113.8(4) . .
C109 O19 Cd13 121.9(6) . .
C109 O19 Yb1 129.5(6) . .
Cd13 O19 Yb1 105.5(3) . .
C108 O20 C110 116.6(8) . .
C108 O20 Cd13 114.9(5) . .
C110 O20 Cd13 125.2(7) . .
C112 O21 C111 116.8(9) . .
C112 O21 Cd11 117.8(6) . 14
C111 O21 Cd11 118.4(7) . 14
C117 O22 Cd10 130.8(6) . 14
C117 O22 Cd11 123.2(6) . 14
Cd10 O22 Cd11 105.7(4) 14 14
C131 O23 Cd13 131.2(6) . .
C131 O23 Cd15 121.3(6) . .
Cd13 O23 Cd15 105.5(4) . .
C130 O24 C132 117.0(9) . .
C130 O24 Cd15 115.2(7) . .
C132 O24 Cd15 119.4(7) . .
C134 O25 Cd11 97.1(9) . .
C134 O26 Cd11 83.9(9) . .
C136 O27 Cd11 94.1(6) . .
C138 O28 Cd11 134.5(7) . .
C138 O28 Cd10 121.4(7) . .
Cd11 O28 Cd10 102.7(4) . .
C138 O29 Yb4 143.5(7) . .
C140 O30 Cd7 133.0(6) . 14
C140 O31 Cd10 103.9(6) . .
C140 O31 Yb4 144.5(6) . .
Cd10 O31 Yb4 100.0(4) . .
C142 O32 Yb4 139.4(7) . .
C142 O33 Cd5 129.3(7) . .
C144 O34 Yb4 164.4(7) . .
C144 O35 Cd5 110.6(7) . .
C146 O36 Cd5 134.7(7) . .
C146 O36 Cd9 90.3(7) . .
Cd5 O36 Cd9 134.9(4) . .
C146 O37 Cd9 97.2(6) . .
C148 O38 Cd9 95.6(8) . .
C148 O39 Cd9 86.1(7) . .
C152 O40 Cd5 129.3(7) . .
C152 O41 Cd12 103.7(6) . .
C152 O41 Yb2 144.5(7) . .
Cd12 O41 Yb2 101.8(3) . .
C150 O42 Cd12 123.4(6) . .
C150 O42 Cd9 133.1(6) . .
Cd12 O42 Cd9 103.1(4) . .
C150 O43 Yb2 142.7(6) . .
C154 O44 Yb2 164.2(8) . .
C154 O45 Cd7 111.8(8) . .
C156 O46 Yb2 143.7(7) . .
C156 O47 Cd7 130.2(6) . .
C136 O48 Cd11 89.6(7) 14 14
C136 O48 Cd7 134.5(7) 14 .
Cd11 O48 Cd7 135.9(4) 14 .
C158 O49 Cd6 132.6(6) . .
C158 O50 Cd13 102.2(7) . 14
C158 O50 Yb1 143.8(7) . 14
Cd13 O50 Yb1 101.9(3) 14 14
C178 O51 Cd6 134.8(7) 14 .
C178 O51 Cd15 89.7(7) 14 14
Cd6 O51 Cd15 135.5(4) . 14
C160 O52 Cd6 130.7(7) . .
C160 O53 Yb3 141.3(8) . .
C162 O54 Cd6 108.5(7) . .
C162 O55 Yb3 164.8(8) . .
C166 O56 Yb3 139.7(7) . .
C166 O57 Cd8 122.1(7) . .
C166 O57 Cd16 133.3(7) . .
Cd8 O57 Cd16 103.2(4) . .
C164 O58 Cd8 104.2(6) . .
C164 O58 Yb3 143.9(7) . .
Cd8 O58 Yb3 101.8(4) . .
C164 O59 Cd14 133.1(7) . .
C168 O60 Cd16 101.6(9) . .
C170 O62 Cd16 94.7(7) . .
C170 O63 Cd16 90.5(7) . .
C170 O63 Cd14 133.8(7) . .
Cd16 O63 Cd14 135.6(5) . .
C172 O64 Cd14 109.3(7) . .
C172 O65 Yb1 167.5(7) . .
C174 O66 Cd14 131.4(6) . .
C174 O67 Yb1 141.5(7) . .
C176 O68 Yb1 144.4(6) . .
C176 O69 Cd13 122.0(6) . .
C176 O69 Cd15 133.2(6) . .
Cd13 O69 Cd15 103.8(4) . .
C180 O70 Cd15 85.4(8) . .
C180 O71 Cd15 96.8(7) . .
C178 O72 Cd15 94.3(7) . .
O1 C1 H1A 109.5 . .
O1 C1 H1B 109.5 . .
H1A C1 H1B 109.5 . .
O1 C1 H1C 109.5 . .
H1A C1 H1C 109.5 . .
H1B C1 H1C 109.5 . .
O1 C2 C3 123.6(14) . .
O1 C2 C7 114.5(12) . .
C3 C2 C7 122.0(15) . .
C2 C3 C4 120.4(15) . .
C2 C3 H3A 119.8 . .
C4 C3 H3A 119.8 . .
C3 C4 C5 118.5(15) . .
C3 C4 H4A 120.7 . .
C5 C4 H4A 120.7 . .
C4 C5 C6 120.8(16) . .
C4 C5 H5A 119.6 . .
C6 C5 H5A 119.6 . .
C7 C6 C5 120.8(14) . .
C7 C6 C8 123.1(13) . .
C5 C6 C8 116.0(14) . .
O2 C7 C6 122.7(14) . .
O2 C7 C2 119.9(14) . .
C6 C7 C2 117.4(13) . .
N1 C8 C6 128.2(15) . .
N1 C8 H8A 115.9 . .
C6 C8 H8A 115.9 . .
N1 C9 C10 109.7(13) . .
N1 C9 H9A 109.7 . .
C10 C9 H9A 109.7 . .
N1 C9 H9B 109.7 . .
C10 C9 H9B 109.7 . .
H9A C9 H9B 108.2 . .
C11 C10 C9 115.2(14) . .
C11 C10 H10A 108.5 . .
C9 C10 H10A 108.5 . .
C11 C10 H10B 108.5 . .
C9 C10 H10B 108.5 . .
H10A C10 H10B 107.5 . .
C10 C11 C12 112.2(13) . .
C10 C11 H11B 109.2 . .
C12 C11 H11B 109.2 . .
C10 C11 H11C 109.2 . .
C12 C11 H11C 109.2 . .
H11B C11 H11C 107.9 . .
C13 C12 C11 114.3(13) . .
C13 C12 H12A 108.7 . .
C11 C12 H12A 108.7 . .
C13 C12 H12B 108.7 . .
C11 C12 H12B 108.7 . .
H12A C12 H12B 107.6 . .
C12 C13 C14 113.7(13) . .
C12 C13 H13A 108.8 . .
C14 C13 H13A 108.8 . .
C12 C13 H13B 108.8 . .
C14 C13 H13B 108.8 . .
H13A C13 H13B 107.7 . .
N2 C14 C13 110.3(11) . .
N2 C14 H14A 109.6 . .
C13 C14 H14A 109.6 . .
N2 C14 H14B 109.6 . .
C13 C14 H14B 109.6 . .
H14A C14 H14B 108.1 . .
N2 C15 C16 129.6(13) . .
N2 C15 H15A 115.2 . .
C16 C15 H15A 115.2 . .
C17 C16 C21 118.7(13) . .
C17 C16 C15 117.7(13) . .
C21 C16 C15 123.4(13) . .
C18 C17 C16 122.0(14) . .
C18 C17 H17A 119.0 . .
C16 C17 H17A 119.0 . .
C17 C18 C19 119.8(15) . .
C17 C18 H18A 120.1 . .
C19 C18 H18A 120.1 . .
C18 C19 C20 119.6(15) . .
C18 C19 H19A 120.2 . .
C20 C19 H19A 120.2 . .
O4 C20 C19 125.3(13) . .
O4 C20 C21 113.2(12) . .
C19 C20 C21 121.4(14) . .
O3 C21 C16 125.5(12) . .
O3 C21 C20 116.0(12) . .
C16 C21 C20 118.4(13) . .
O4 C22 H22A 109.5 . .
O4 C22 H22B 109.5 . .
H22A C22 H22B 109.5 . .
O4 C22 H22C 109.5 . .
H22A C22 H22C 109.5 . .
H22B C22 H22C 109.5 . .
O5 C23 H23A 109.5 . .
O5 C23 H23B 109.5 . .
H23A C23 H23B 109.5 . .
O5 C23 H23C 109.5 . .
H23A C23 H23C 109.5 . .
H23B C23 H23C 109.5 . .
C25 C24 O5 125.9(14) . .
C25 C24 C29 121.0(16) . .
O5 C24 C29 113.1(13) . .
C26 C25 C24 121.1(17) . .
C26 C25 H25A 119.4 . .
C24 C25 H25A 119.4 . .
C25 C26 C27 120.4(17) . .
C25 C26 H26A 119.8 . .
C27 C26 H26A 119.8 . .
C26 C27 C28 119.6(16) . .
C26 C27 H27A 107.4 . .
C28 C27 H27A 107.4 . .
C26 C27 H27B 107.4 . .
C28 C27 H27B 107.4 . .
H27A C27 H27B 107.0 . .
C29 C28 C27 118.6(14) . .
C29 C28 C30 125.1(14) . .
C27 C28 C30 115.9(14) . .
O6 C29 C24 116.2(14) . .
O6 C29 C28 124.9(13) . .
C24 C29 C28 118.9(14) . .
N3 C30 C28 126.9(15) . .
N3 C30 H30A 116.6 . .
C28 C30 H30A 116.6 . .
N3 C31 C32 109.6(12) . .
N3 C31 H31A 109.7 . .
C32 C31 H31A 109.7 . .
N3 C31 H31B 109.7 . .
C32 C31 H31B 109.7 . .
H31A C31 H31B 108.2 . .
C31 C32 C33 110.1(13) . .
C31 C32 H32A 109.6 . .
C33 C32 H32A 109.6 . .
C31 C32 H32B 109.6 . .
C33 C32 H32B 109.6 . .
H32A C32 H32B 108.2 . .
C32 C33 C34 112.5(14) . .
C32 C33 H33A 109.1 . .
C34 C33 H33A 109.1 . .
C32 C33 H33B 109.1 . .
C34 C33 H33B 109.1 . .
H33A C33 H33B 107.8 . .
C35 C34 C33 109.8(13) . .
C35 C34 H34A 109.7 . .
C33 C34 H34A 109.7 . .
C35 C34 H34B 109.7 . .
C33 C34 H34B 109.7 . .
H34A C34 H34B 108.2 . .
C34 C35 C36 114.5(13) . .
C34 C35 H35A 108.6 . .
C36 C35 H35A 108.6 . .
C34 C35 H35B 108.6 . .
C36 C35 H35B 108.6 . .
H35A C35 H35B 107.6 . .
N4 C36 C35 109.4(12) . .
N4 C36 H36A 109.8 . .
C35 C36 H36A 109.8 . .
N4 C36 H36B 109.8 . .
C35 C36 H36B 109.8 . .
H36A C36 H36B 108.2 . .
N4 C37 C38 128.9(15) . .
N4 C37 H37A 115.5 . .
C38 C37 H37A 115.5 . .
C39 C38 C43 120.5(15) . .
C39 C38 C37 118.4(15) . .
C43 C38 C37 121.1(15) . .
C38 C39 C40 123.3(18) . .
C38 C39 H39A 106.5 . .
C40 C39 H39A 106.5 . .
C38 C39 H39B 106.5 . .
C40 C39 H39B 106.5 . .
H39A C39 H39B 106.5 . .
C39 C40 C41 117.7(19) . .
C39 C40 H40A 121.2 . .
C41 C40 H40A 121.2 . .
C42 C41 C40 121.3(18) . .
C42 C41 H41A 119.4 . .
C40 C41 H41A 119.4 . .
C41 C42 O8 125.0(15) . .
C41 C42 C43 124.0(17) . .
O8 C42 C43 111.0(14) . .
O7 C43 C42 122.4(14) . .
O7 C43 C38 124.3(14) . .
C42 C43 C38 113.3(14) . .
O8 C44 H44A 109.5 . .
O8 C44 H44B 109.5 . .
H44A C44 H44B 109.5 . .
O8 C44 H44C 109.5 . .
H44A C44 H44C 109.5 . .
H44B C44 H44C 109.5 . .
O9 C45 H45A 109.5 . .
O9 C45 H45B 109.5 . .
H45A C45 H45B 109.5 . .
O9 C45 H45C 109.5 . .
H45A C45 H45C 109.5 . .
H45B C45 H45C 109.5 . .
O9 C46 C47 125.3(16) . .
O9 C46 C51 113.4(13) . .
C47 C46 C51 121.3(17) . .
C48 C47 C46 120(2) . .
C48 C47 H47A 119.8 . .
C46 C47 H47A 119.8 . .
C47 C48 C49 121(2) . .
C47 C48 H48B 119.4 . .
C49 C48 H48B 119.4 . .
C48 C49 C50 122(2) . .
C48 C49 H49A 119.1 . .
C50 C49 H49A 119.1 . .
C49 C50 C51 117.3(17) . .
C49 C50 C52 116.4(17) . .
C51 C50 C52 126.2(15) . .
O10 C51 C50 122.6(13) . .
O10 C51 C46 119.6(14) . .
C50 C51 C46 117.7(14) . .
N5 C52 C50 128.8(16) . .
N5 C52 H52A 115.6 . .
C50 C52 H52A 115.6 . .
N5 C53 C54 108.3(14) . .
N5 C53 H53A 110.0 . .
C54 C53 H53A 110.0 . .
N5 C53 H53B 110.0 . .
C54 C53 H53B 110.0 . .
H53A C53 H53B 108.4 . .
C55 C54 C53 114.0(17) . .
C55 C54 H54A 108.8 . .
C53 C54 H54A 108.8 . .
C55 C54 H54B 108.8 . .
C53 C54 H54B 108.8 . .
H54A C54 H54B 107.7 . .
C56 C55 C54 117(2) . .
C56 C55 H55A 108.0 . .
C54 C55 H55A 108.0 . .
C56 C55 H55B 108.0 . .
C54 C55 H55B 108.0 . .
H55A C55 H55B 107.2 . .
C55 C56 C57 114.1(18) . .
C55 C56 H56A 108.7 . .
C57 C56 H56A 108.7 . .
C55 C56 H56B 108.7 . .
C57 C56 H56B 108.7 . .
H56A C56 H56B 107.6 . .
C58 C57 C56 114.5(17) . .
C58 C57 H57A 108.6 . .
C56 C57 H57A 108.6 . .
C58 C57 H57B 108.6 . .
C56 C57 H57B 108.6 . .
H57A C57 H57B 107.6 . .
C57 C58 N6 113.5(15) . .
C57 C58 H58A 108.9 . .
N6 C58 H58A 108.9 . .
C57 C58 H58B 108.9 . .
N6 C58 H58B 108.9 . .
H58A C58 H58B 107.7 . .
N6 C59 C60 129.8(13) . .
N6 C59 H59A 115.1 . .
C60 C59 H59A 115.1 . .
C65 C60 C61 118.6(14) . .
C65 C60 C59 125.4(12) . .
C61 C60 C59 115.6(13) . .
C62 C61 C60 120.8(16) . .
C62 C61 H61A 119.6 . .
C60 C61 H61A 119.6 . .
C63 C62 C61 122.5(17) . .
C63 C62 H62A 118.7 . .
C61 C62 H62A 118.7 . .
C62 C63 C64 117.9(16) . .
C62 C63 H63A 121.0 . .
C64 C63 H63A 121.0 . .
C63 C64 O12 123.5(13) . .
C63 C64 C65 122.8(15) . .
O12 C64 C65 113.7(12) . .
O11 C65 C60 125.1(12) . .
O11 C65 C64 117.8(13) . .
C60 C65 C64 117.1(14) . .
O12 C66 H66A 109.5 . .
O12 C66 H66B 109.5 . .
H66A C66 H66B 109.5 . .
O12 C66 H66C 109.5 . .
H66A C66 H66C 109.5 . .
H66B C66 H66C 109.5 . .
O13 C67 H67A 109.5 . .
O13 C67 H67B 109.5 . .
H67A C67 H67B 109.5 . .
O13 C67 H67C 109.5 . .
H67A C67 H67C 109.5 . .
H67B C67 H67C 109.5 . .
C69 C68 O13 126.9(12) . .
C69 C68 C73 122.1(14) . .
O13 C68 C73 111.0(11) . .
C68 C69 C70 121.2(15) . .
C68 C69 H69A 107.0 . .
C70 C69 H69A 107.0 . .
C68 C69 H69B 107.0 . .
C70 C69 H69B 107.0 . .
H69A C69 H69B 106.8 . .
C71 C70 C69 117.6(17) . .
C71 C70 H70A 121.2 . .
C69 C70 H70A 121.2 . .
C70 C71 C72 123.4(17) . .
C70 C71 H71A 118.3 . .
C72 C71 H71A 118.3 . .
C71 C72 C73 120.2(14) . .
C71 C72 C74 117.6(14) . .
C73 C72 C74 122.2(14) . .
O14 C73 C72 123.7(13) . .
O14 C73 C68 121.0(12) . .
C72 C73 C68 115.3(14) . .
N7 C74 C72 127.0(13) . .
N7 C74 H74A 116.5 . .
C72 C74 H74A 116.5 . .
N7 C75 C76 108.8(10) . .
N7 C75 H75A 109.9 . .
C76 C75 H75A 109.9 . .
N7 C75 H75B 109.9 . .
C76 C75 H75B 109.9 . .
H75A C75 H75B 108.3 . .
C75 C76 C77 111.9(11) . .
C75 C76 H76A 109.2 . .
C77 C76 H76A 109.2 . .
C75 C76 H76B 109.2 . .
C77 C76 H76B 109.2 . .
H76A C76 H76B 107.9 . .
C78 C77 C76 111.4(11) . .
C78 C77 H77A 109.4 . .
C76 C77 H77A 109.4 . .
C78 C77 H77B 109.4 . .
C76 C77 H77B 109.4 . .
H77A C77 H77B 108.0 . .
C79 C78 C77 114.9(12) . .
C79 C78 H78A 108.5 . .
C77 C78 H78A 108.5 . .
C79 C78 H78B 108.5 . .
C77 C78 H78B 108.5 . .
H78A C78 H78B 107.5 . .
C78 C79 C80 113.7(12) . .
C78 C79 H79A 108.8 . .
C80 C79 H79A 108.8 . .
C78 C79 H79B 108.8 . .
C80 C79 H79B 108.8 . .
H79A C79 H79B 107.7 . .
N8 C80 C79 111.5(10) . .
N8 C80 H80A 109.3 . .
C79 C80 H80A 109.3 . .
N8 C80 H80B 109.3 . .
C79 C80 H80B 109.3 . .
H80A C80 H80B 108.0 . .
N8 C81 C82 126.9(13) . .
N8 C81 H81A 116.5 . .
C82 C81 H81A 116.5 . .
C83 C82 C87 118.9(13) . .
C83 C82 C81 116.6(13) . .
C87 C82 C81 124.5(12) . .
C84 C83 C82 121.8(15) . .
C84 C83 H83A 119.1 . .
C82 C83 H83A 119.1 . .
C85 C84 C83 119.5(14) . .
C85 C84 H84A 120.2 . .
C83 C84 H84A 120.2 . .
C84 C85 C86 120.9(13) . .
C84 C85 H85A 119.6 . .
C86 C85 H85A 119.6 . .
O16 C86 C85 125.7(12) . .
O16 C86 C87 114.2(11) . .
C85 C86 C87 120.1(13) . .
O15 C87 C82 124.9(11) . .
O15 C87 C86 116.4(12) . .
C82 C87 C86 118.6(12) . .
O16 C88 H88A 109.5 . .
O16 C88 H88B 109.5 . .
H88A C88 H88B 109.5 . .
O16 C88 H88C 109.5 . .
H88A C88 H88C 109.5 . .
H88B C88 H88C 109.5 . .
O17 C89 H89A 109.5 . .
O17 C89 H89B 109.5 . .
H89A C89 H89B 109.5 . .
O17 C89 H89C 109.5 . .
H89A C89 H89C 109.5 . .
H89B C89 H89C 109.5 . .
C91 C90 O17 126.6(12) . .
C91 C90 C95 121.6(14) . .
O17 C90 C95 111.8(11) . .
C90 C91 C92 120.9(14) . .
C90 C91 H91A 119.5 . .
C92 C91 H91A 119.5 . .
C93 C92 C91 119.3(15) . .
C93 C92 H92A 120.3 . .
C91 C92 H92A 120.3 . .
C92 C93 C94 120.6(14) . .
C92 C93 H93A 119.7 . .
C94 C93 H93A 119.7 . .
C93 C94 C95 121.4(14) . .
C93 C94 C96 117.1(12) . .
C95 C94 C96 121.4(13) . .
O18 C95 C94 125.9(12) . .
O18 C95 C90 117.9(11) . .
C94 C95 C90 115.9(13) . .
N9 C96 C94 129.9(12) . .
N9 C96 H96A 115.1 . .
C94 C96 H96A 115.1 . .
N9 C97 C98 111.9(10) . .
N9 C97 H97A 109.2 . .
C98 C97 H97A 109.2 . .
N9 C97 H97B 109.2 . .
C98 C97 H97B 109.2 . .
H97A C97 H97B 107.9 . .
C99 C98 C97 111.9(11) . .
C99 C98 H98A 109.2 . .
C97 C98 H98A 109.2 . .
C99 C98 H98B 109.2 . .
C97 C98 H98B 109.2 . .
H98A C98 H98B 107.9 . .
C98 C99 C100 114.8(11) . .
C98 C99 H99A 108.6 . .
C100 C99 H99A 108.6 . .
C98 C99 H99B 108.6 . .
C100 C99 H99B 108.6 . .
H99A C99 H99B 107.5 . .
C101 C100 C99 112.5(11) . .
C101 C100 H10C 109.1 . .
C99 C100 H10C 109.1 . .
C101 C100 H10D 109.1 . .
C99 C100 H10D 109.1 . .
H10C C100 H10D 107.8 . .
C102 C101 C100 112.1(12) . .
C102 C101 H10E 109.2 . .
C100 C101 H10E 109.2 . .
C102 C101 H10F 109.2 . .
C100 C101 H10F 109.2 . .
H10E C101 H10F 107.9 . .
N10 C102 C101 110.1(11) . .
N10 C102 H10G 109.6 . .
C101 C102 H10G 109.6 . .
N10 C102 H10H 109.6 . .
C101 C102 H10H 109.6 . .
H10G C102 H10H 108.2 . .
N10 C103 C104 124.4(12) . .
N10 C103 H10I 117.8 . .
C104 C103 H10I 117.8 . .
C109 C104 C105 118.4(12) . .
C109 C104 C103 127.0(12) . .
C105 C104 C103 114.7(12) . .
C106 C105 C104 121.8(13) . .
C106 C105 H10J 119.1 . .
C104 C105 H10J 119.1 . .
C105 C106 C107 118.8(14) . .
C105 C106 H10K 120.6 . .
C107 C106 H10K 120.6 . .
C108 C107 C106 120.1(14) . .
C108 C107 H10L 119.9 . .
C106 C107 H10L 119.9 . .
C107 C108 O20 123.8(12) . .
C107 C108 C109 122.4(14) . .
O20 C108 C109 113.8(11) . .
O19 C109 C104 122.2(11) . .
O19 C109 C108 119.4(11) . .
C104 C109 C108 118.4(12) . .
O20 C110 H11D 109.5 . .
O20 C110 H11E 109.5 . .
H11D C110 H11E 109.5 . .
O20 C110 H11F 109.5 . .
H11D C110 H11F 109.5 . .
H11E C110 H11F 109.5 . .
O21 C111 H11G 109.5 . .
O21 C111 H11H 109.5 . .
H11G C111 H11H 109.5 . .
O21 C111 H11I 109.5 . .
H11G C111 H11I 109.5 . .
H11H C111 H11I 109.5 . .
C113 C112 O21 124.0(13) . .
C113 C112 C117 124.1(14) . .
O21 C112 C117 111.9(12) . .
C112 C113 C114 118.3(15) . .
C112 C113 H11J 120.9 . .
C114 C113 H11J 120.9 . .
C115 C114 C113 118.9(15) . .
C115 C114 H11K 120.5 . .
C113 C114 H11K 120.5 . .
C114 C115 C116 124.6(15) . .
C114 C115 H11L 117.7 . .
C116 C115 H11L 117.7 . .
C115 C116 C117 116.8(13) . .
C115 C116 C118 116.1(13) . .
C117 C116 C118 126.8(13) . .
O22 C117 C112 118.9(12) . .
O22 C117 C116 123.9(12) . .
C112 C117 C116 117.3(13) . .
N11 C118 C116 128.7(12) . .
N11 C118 H11M 115.6 . .
C116 C118 H11M 115.6 . .
N11 C119 C120 108.1(11) . .
N11 C119 H11N 110.1 . .
C120 C119 H11N 110.1 . .
N11 C119 H11O 110.1 . .
C120 C119 H11O 110.1 . .
H11N C119 H11O 108.4 . .
C119 C120 C121 111.3(14) . .
C119 C120 H12C 109.4 . .
C121 C120 H12C 109.4 . .
C119 C120 H12D 109.4 . .
C121 C120 H12D 109.4 . .
H12C C120 H12D 108.0 . .
C122 C121 C120 113.8(15) . .
C122 C121 H12E 108.8 . .
C120 C121 H12E 108.8 . .
C122 C121 H12F 108.8 . .
C120 C121 H12F 108.8 . .
H12E C121 H12F 107.7 . .
C121 C122 C123 111.2(13) . .
C121 C122 H12G 109.4 . .
C123 C122 H12G 109.4 . .
C121 C122 H12H 109.4 . .
C123 C122 H12H 109.4 . .
H12G C122 H12H 108.0 . .
C124 C123 C122 113.2(13) . .
C124 C123 H12I 108.9 . .
C122 C123 H12I 108.9 . .
C124 C123 H12J 108.9 . .
C122 C123 H12J 108.9 . .
H12I C123 H12J 107.7 . .
N12 C124 C123 109.9(11) . .
N12 C124 H12K 109.7 . .
C123 C124 H12K 109.7 . .
N12 C124 H12L 109.7 . .
C123 C124 H12L 109.7 . .
H12K C124 H12L 108.2 . .
N12 C125 C126 130.8(12) . .
N12 C125 H12M 114.6 . .
C126 C125 H12M 114.6 . .
C127 C126 C131 119.9(15) . .
C127 C126 C125 115.4(13) . .
C131 C126 C125 124.7(13) . .
C128 C127 C126 122.2(16) . .
C128 C127 H12N 118.9 . .
C126 C127 H12N 118.9 . .
C127 C128 C129 118.8(17) . .
C127 C128 H12O 120.6 . .
C129 C128 H12O 120.6 . .
C130 C129 C128 119.5(15) . .
C130 C129 H12P 107.4 . .
C128 C129 H12P 107.4 . .
C130 C129 H12Q 107.4 . .
C128 C129 H12Q 107.4 . .
H12P C129 H12Q 107.0 . .
C129 C130 O24 124.3(13) . .
C129 C130 C131 121.7(15) . .
O24 C130 C131 114.0(12) . .
O23 C131 C126 124.4(13) . .
O23 C131 C130 118.0(12) . .
C126 C131 C130 117.6(14) . .
O24 C132 H13C 109.5 . .
O24 C132 H13D 109.5 . .
H13C C132 H13D 109.5 . .
O24 C132 H13E 109.5 . .
H13C C132 H13E 109.5 . .
H13D C132 H13E 109.5 . .
C134 C133 H13F 109.5 . .
C134 C133 H13G 109.5 . .
H13F C133 H13G 109.5 . .
C134 C133 H13H 109.5 . .
H13F C133 H13H 109.5 . .
H13G C133 H13H 109.5 . .
O25 C134 O26 125.9(16) . .
O25 C134 C133 119.5(18) . .
O26 C134 C133 114.6(17) . .
O25 C134 Cd11 57.5(8) . .
O26 C134 Cd11 68.6(8) . .
C133 C134 Cd11 173.3(15) . .
C136 C135 H13I 109.5 . .
C136 C135 H13J 109.5 . .
H13I C135 H13J 109.5 . .
C136 C135 H13K 109.5 . .
H13I C135 H13K 109.5 . .
H13J C135 H13K 109.5 . .
O48 C136 O27 120.0(12) 14 .
O48 C136 C135 122.3(13) 14 .
O27 C136 C135 117.7(12) . .
O48 C136 Cd11 62.5(6) 14 .
O27 C136 Cd11 57.7(6) . .
C135 C136 Cd11 172.7(11) . .
C138 C137 H13M 109.5 . .
C138 C137 H13N 109.5 . .
H13M C137 H13N 109.5 . .
C138 C137 H13O 109.5 . .
H13M C137 H13O 109.5 . .
H13N C137 H13O 109.5 . .
O28 C138 O29 124.2(12) . .
O28 C138 C137 116.4(14) . .
O29 C138 C137 119.3(14) . .
C140 C139 H13P 109.5 . .
C140 C139 H13Q 109.5 . .
H13P C139 H13Q 109.5 . .
C140 C139 H13R 109.5 . .
H13P C139 H13R 109.5 . .
H13Q C139 H13R 109.5 . .
O30 C140 O31 120.7(10) . .
O30 C140 C139 120.4(12) . .
O31 C140 C139 118.8(12) . .
C142 C141 H14C 109.5 . .
C142 C141 H14D 109.5 . .
H14C C141 H14D 109.5 . .
C142 C141 H14E 109.5 . .
H14C C141 H14E 109.5 . .
H14D C141 H14E 109.5 . .
O33 C142 O32 127.8(13) . .
O33 C142 C141 118.3(13) . .
O32 C142 C141 113.9(13) . .
C144 C143 H14F 109.5 . .
C144 C143 H14G 109.5 . .
H14F C143 H14G 109.5 . .
C144 C143 H14H 109.5 . .
H14F C143 H14H 109.5 . .
H14G C143 H14H 109.5 . .
O35 C144 O34 123.5(12) . .
O35 C144 C143 118.9(13) . .
O34 C144 C143 117.6(14) . .
C146 C145 H14I 109.5 . .
C146 C145 H14J 109.5 . .
H14I C145 H14J 109.5 . .
C146 C145 H14K 109.5 . .
H14I C145 H14K 109.5 . .
H14J C145 H14K 109.5 . .
O36 C146 O37 117.6(11) . .
O36 C146 C145 123.4(12) . .
O37 C146 C145 119.0(11) . .
O36 C146 Cd9 62.6(6) . .
O37 C146 Cd9 55.2(5) . .
C145 C146 Cd9 171.6(10) . .
C148 C147 H14L 109.5 . .
C148 C147 H14M 109.5 . .
H14L C147 H14M 109.5 . .
C148 C147 H14N 109.5 . .
H14L C147 H14N 109.5 . .
H14M C147 H14N 109.5 . .
O39 C148 O38 124.6(13) . .
O39 C148 C147 118.8(14) . .
O38 C148 C147 116.5(14) . .
O39 C148 Cd9 67.4(7) . .
O38 C148 Cd9 57.3(6) . .
C147 C148 Cd9 173.8(13) . .
C150 C149 H14O 109.5 . .
C150 C149 H14P 109.5 . .
H14O C149 H14P 109.5 . .
C150 C149 H14Q 109.5 . .
H14O C149 H14Q 109.5 . .
H14P C149 H14Q 109.5 . .
O42 C150 O43 124.3(11) . .
O42 C150 C149 119.3(11) . .
O43 C150 C149 116.3(12) . .
C152 C151 H15B 109.5 . .
C152 C151 H15C 109.5 . .
H15B C151 H15C 109.5 . .
C152 C151 H15D 109.5 . .
H15B C151 H15D 109.5 . .
H15C C151 H15D 109.5 . .
O40 C152 O41 118.1(11) . .
O40 C152 C151 123.9(12) . .
O41 C152 C151 117.9(11) . .
C154 C153 H15E 109.5 . .
C154 C153 H15F 109.5 . .
H15E C153 H15F 109.5 . .
C154 C153 H15G 109.5 . .
H15E C153 H15G 109.5 . .
H15F C153 H15G 109.5 . .
O44 C154 O45 124.3(13) . .
O44 C154 C153 119.3(14) . .
O45 C154 C153 116.5(15) . .
C156 C155 H15H 109.5 . .
C156 C155 H15I 109.5 . .
H15H C155 H15I 109.5 . .
C156 C155 H15J 109.5 . .
H15H C155 H15J 109.5 . .
H15I C155 H15J 109.5 . .
O47 C156 O46 125.7(11) . .
O47 C156 C155 117.4(12) . .
O46 C156 C155 116.8(12) . .
C158 C157 H15K 109.5 . .
C158 C157 H15L 109.5 . .
H15K C157 H15L 109.5 . .
C158 C157 H15M 109.5 . .
H15K C157 H15M 109.5 . .
H15L C157 H15M 109.5 . .
O49 C158 O50 120.4(11) . .
O49 C158 C157 121.3(12) . .
O50 C158 C157 118.4(13) . .
C160 C159 H15N 109.5 . .
C160 C159 H15O 109.5 . .
H15N C159 H15O 109.5 . .
C160 C159 H15P 109.5 . .
H15N C159 H15P 109.5 . .
H15O C159 H15P 109.5 . .
O53 C160 O52 126.2(13) . .
O53 C160 C159 115.9(13) . .
O52 C160 C159 117.8(13) . .
C162 C161 H16A 109.5 . .
C162 C161 H16B 109.5 . .
H16A C161 H16B 109.5 . .
C162 C161 H16C 109.5 . .
H16A C161 H16C 109.5 . .
H16B C161 H16C 109.5 . .
O55 C162 O54 126.6(12) . .
O55 C162 C161 119.5(12) . .
O54 C162 C161 113.8(12) . .
C164 C163 H16D 109.5 . .
C164 C163 H16E 109.5 . .
H16D C163 H16E 109.5 . .
C164 C163 H16F 109.5 . .
H16D C163 H16F 109.5 . .
H16E C163 H16F 109.5 . .
O59 C164 O58 119.0(12) . .
O59 C164 C163 120.9(13) . .
O58 C164 C163 120.1(12) . .
C166 C165 H16G 109.5 . .
C166 C165 H16H 109.5 . .
H16G C165 H16H 109.5 . .
C166 C165 H16I 109.5 . .
H16G C165 H16I 109.5 . .
H16H C165 H16I 109.5 . .
O56 C166 O57 123.1(13) . .
O56 C166 C165 119.6(13) . .
O57 C166 C165 117.2(13) . .
C168 C167 H16J 109.5 . .
C168 C167 H16K 109.5 . .
H16J C167 H16K 109.5 . .
C168 C167 H16L 109.5 . .
H16J C167 H16L 109.5 . .
H16K C167 H16L 109.5 . .
O60 C168 O61 124.3(15) . .
O60 C168 C167 118.5(19) . .
O61 C168 C167 117.0(18) . .
C170 C169 H16M 109.5 . .
C170 C169 H16N 109.5 . .
H16M C169 H16N 109.5 . .
C170 C169 H16O 109.5 . .
H16M C169 H16O 109.5 . .
H16N C169 H16O 109.5 . .
O62 C170 O63 118.6(13) . .
O62 C170 C169 119.0(13) . .
O63 C170 C169 122.4(13) . .
O62 C170 Cd16 57.6(6) . .
O63 C170 Cd16 61.6(7) . .
C169 C170 Cd16 169.6(11) . .
C172 C171 H17B 109.5 . .
C172 C171 H17C 109.5 . .
H17B C171 H17C 109.5 . .
C172 C171 H17D 109.5 . .
H17B C171 H17D 109.5 . .
H17C C171 H17D 109.5 . .
O65 C172 O64 125.0(12) . .
O65 C172 C171 118.4(14) . .
O64 C172 C171 116.5(13) . .
C174 C173 H17E 109.5 . .
C174 C173 H17F 109.5 . .
H17E C173 H17F 109.5 . .
C174 C173 H17G 109.5 . .
H17E C173 H17G 109.5 . .
H17F C173 H17G 109.5 . .
O66 C174 O67 125.1(11) . .
O66 C174 C173 119.6(12) . .
O67 C174 C173 115.3(13) . .
C176 C175 H17H 109.5 . .
C176 C175 H17I 109.5 . .
H17H C175 H17I 109.5 . .
C176 C175 H17J 109.5 . .
H17H C175 H17J 109.5 . .
H17I C175 H17J 109.5 . .
O68 C176 O69 122.7(11) . .
O68 C176 C175 119.8(12) . .
O69 C176 C175 117.4(12) . .
C178 C177 H17K 109.5 . .
C178 C177 H17L 109.5 . .
H17K C177 H17L 109.5 . .
C178 C177 H17M 109.5 . .
H17K C177 H17M 109.5 . .
H17L C177 H17M 109.5 . .
O72 C178 O51 119.7(11) . 14
O72 C178 C177 118.3(12) . .
O51 C178 C177 122.0(13) 14 .
O72 C178 Cd15 58.0(6) . .
O51 C178 Cd15 62.2(6) 14 .
C177 C178 Cd15 172.2(12) . .
C180 C179 H17O 109.5 . .
C180 C179 H17P 109.5 . .
H17O C179 H17P 109.5 . .
C180 C179 H17Q 109.5 . .
H17O C179 H17Q 109.5 . .
H17P C179 H17Q 109.5 . .
O70 C180 O71 123.9(13) . .
O70 C180 C179 119.6(15) . .
O71 C180 C179 116.3(14) . .
O70 C180 Cd15 68.3(7) . .
O71 C180 Cd15 56.0(6) . .
C179 C180 Cd15 171.8(13) . .
C183 O73 H73 109.5 . .
C181 O74 H74 109.5 . .
C185 O75 H75 109.5 . .
C187 O76 H76 109.5 . .
C189 O77 H77 109.5 . .
C182 O78 H78 109.5 . .
C186 O79 H79 109.5 . .
C184 O80 H80 109.5 . .
C195 O83 H83 109.5 . .
C192 O84 H84 109.5 . .
C193 O85 H85 109.5 . .
C191 O86 H86 109.5 . .
C194 O90 H90 109.5 . .
C196 O91 H91 109.5 . .
C198 O92 H92 109.5 . .
C197 O94 H94 109.5 . .
C201 O95 H95 109.5 . .
C199 O96 H96 109.5 . .
C200 O97 H97 109.5 . .
O74 C181 H18B 109.5 . .
O74 C181 H18C 109.5 . .
H18B C181 H18C 109.5 . .
O74 C181 H18D 109.5 . .
H18B C181 H18D 109.5 . .
H18C C181 H18D 109.5 . .
O78 C182 H18Z 109.5 . .
O78 C182 H18E 109.5 . .
H18Z C182 H18E 109.5 . .
O78 C182 H182 109.5 . .
H18Z C182 H182 109.5 . .
H18E C182 H182 109.5 . .
O73 C183 H18F 109.5 . .
O73 C183 H18G 109.5 . .
H18F C183 H18G 109.5 . .
O73 C183 H183 109.5 . .
H18F C183 H183 109.5 . .
H18G C183 H183 109.5 . .
O80 C184 H18H 109.5 . .
O80 C184 H18I 109.5 . .
H18H C184 H18I 109.5 . .
O80 C184 H184 109.5 . .
H18H C184 H184 109.5 . .
H18I C184 H184 109.5 . .
O75 C185 H18J 109.5 . .
O75 C185 H18K 109.5 . .
H18J C185 H18K 109.5 . .
O75 C185 H185 109.5 . .
H18J C185 H185 109.5 . .
H18K C185 H185 109.5 . .
O79 C186 H18L 109.5 . .
O79 C186 H18M 109.5 . .
H18L C186 H18M 109.5 . .
O79 C186 H186 109.5 . .
H18L C186 H186 109.5 . .
H18M C186 H186 109.5 . .
O76 C187 H18N 109.5 . .
O76 C187 H18O 109.5 . .
H18N C187 H18O 109.5 . .
O76 C187 H187 109.5 . .
H18N C187 H187 109.5 . .
H18O C187 H187 109.5 . .
O77 C189 H18T 109.5 . .
O77 C189 H18R 109.5 . .
H18T C189 H18R 109.5 . .
O77 C189 H18S 109.5 . .
H18T C189 H18S 109.5 . .
H18R C189 H18S 109.5 . .
O86 C191 H19D 109.5 . .
O86 C191 H19E 109.5 . .
H19D C191 H19E 109.5 . .
O86 C191 H191 109.5 . .
H19D C191 H191 109.5 . .
H19E C191 H191 109.5 . .
O84 C192 H19F 109.5 . .
O84 C192 H19G 109.5 . .
H19F C192 H19G 109.5 . .
O84 C192 H192 109.5 . .
H19F C192 H192 109.5 . .
H19G C192 H192 109.5 . .
O85 C193 H19H 109.5 . .
O85 C193 H19I 109.5 . .
H19H C193 H19I 109.5 . .
O85 C193 H193 109.5 . .
H19H C193 H193 109.5 . .
H19I C193 H193 109.5 . .
O90 C194 H19J 109.5 . .
O90 C194 H19K 109.5 . .
H19J C194 H19K 109.5 . .
O90 C194 H194 109.5 . .
H19J C194 H194 109.5 . .
H19K C194 H194 109.5 . .
O83 C195 H19L 109.5 . .
O83 C195 H19M 109.5 . .
H19L C195 H19M 109.5 . .
O83 C195 H195 109.5 . .
H19L C195 H195 109.5 . .
H19M C195 H195 109.5 . .
O91 C196 H19X 109.5 . .
O91 C196 H19Y 109.5 . .
H19X C196 H19Y 109.5 . .
O91 C196 H19Z 109.5 . .
H19X C196 H19Z 109.5 . .
H19Y C196 H19Z 109.5 . .
O94 C197 H19R 109.5 . .
O94 C197 H19S 109.5 . .
H19R C197 H19S 109.5 . .
O94 C197 H197 109.5 . .
H19R C197 H197 109.5 . .
H19S C197 H197 109.5 . .
O92 C198 H19P 109.5 . .
O92 C198 H19Q 109.5 . .
H19P C198 H19Q 109.5 . .
O92 C198 H198 109.5 . .
H19P C198 H198 109.5 . .
H19Q C198 H198 109.5 . .
O96 C199 H19N 109.5 . .
O96 C199 H19O 109.5 . .
H19N C199 H19O 109.5 . .
O96 C199 H199 109.5 . .
H19N C199 H199 109.5 . .
H19O C199 H199 109.5 . .
O97 C200 H20A 109.5 . .
O97 C200 H20B 109.5 . .
H20A C200 H20B 109.5 . .
O97 C200 H200 109.5 . .
H20A C200 H200 109.5 . .
H20B C200 H200 109.5 . .
O95 C201 H20C 109.5 . .
O95 C201 H20D 109.5 . .
H20C C201 H20D 109.5 . .
O95 C201 H201 109.5 . .
H20C C201 H201 109.5 . .
H20D C201 H201 109.5 . .

loop_
_geom_bond_atom_site_label_1
_geom_bond_atom_site_label_2
_geom_bond_distance
_geom_bond_site_symmetry_2
Yb1 O67 2.319(8) .
Yb1 O15 2.327(10) .
Yb1 O65 2.338(9) .
Yb1 O19 2.354(8) .
Yb1 O68 2.388(9) .
Yb1 O50 2.432(10) 14
Yb1 N10 2.566(11) .
Yb1 O16 2.637(9) .
Yb1 Cd13 3.6992(15) .
Yb1 Cd14 3.8667(14) .
Yb2 O46 2.311(9) .
Yb2 O44 2.331(11) .
Yb2 O18 2.352(9) .
Yb2 O14 2.358(9) .
Yb2 O43 2.385(9) .
Yb2 O41 2.446(9) .
Yb2 N7 2.581(11) .
Yb2 O17 2.600(9) .
Yb2 Cd12 3.7050(13) .
Yb2 Cd7 3.8943(14) .
Yb3 O53 2.313(9) .
Yb3 O3 2.321(9) .
Yb3 O7 2.358(10) .
Yb3 O55 2.370(12) .
Yb3 O56 2.382(10) .
Yb3 O58 2.423(9) .
Yb3 O4 2.561(9) .
Yb3 N4 2.563(13) .
Yb3 Cd8 3.6805(13) .
Yb3 Cd6 3.8676(14) .
Yb4 O6 2.294(10) .
Yb4 O32 2.305(9) .
Yb4 O2 2.324(9) .
Yb4 O34 2.355(10) .
Yb4 O29 2.393(10) .
Yb4 O31 2.437(10) .
Yb4 O5 2.576(10) .
Yb4 N1 2.588(12) .
Yb4 Cd10 3.6411(15) .
Yb4 Cd5 3.8523(14) .
Cd5 O35 2.280(10) .
Cd5 O6 2.298(9) .
Cd5 N3 2.313(12) .
Cd5 O33 2.322(10) .
Cd5 O40 2.343(9) .
Cd5 O36 2.417(9) .
Cd6 O54 2.251(11) .
Cd6 O3 2.303(9) .
Cd6 O52 2.311(10) .
Cd6 N2 2.320(12) .
Cd6 O49 2.364(9) .
Cd6 O51 2.389(9) .
Cd7 O45 2.250(10) .
Cd7 O18 2.297(9) .
Cd7 O47 2.320(10) .
Cd7 N9 2.330(11) .
Cd7 O30 2.338(10) 14
Cd7 O48 2.408(10) .
Cd8 O11 2.228(9) .
Cd8 N6 2.253(13) .
Cd8 O57 2.274(10) .
Cd8 O7 2.284(10) .
Cd8 O58 2.319(10) .
Cd8 O8 2.529(11) .
Cd9 O10 2.259(9) .
Cd9 O37 2.273(10) .
Cd9 O42 2.294(9) .
Cd9 O38 2.298(11) .
Cd9 O36 2.437(10) .
Cd9 O9 2.450(10) .
Cd9 O39 2.514(10) .
Cd9 C148 2.717(15) .
Cd9 C146 2.745(14) .
Cd10 O22 2.210(10) 14
Cd10 N11 2.283(11) 14
Cd10 O2 2.295(10) .
Cd10 O28 2.302(10) .
Cd10 O31 2.315(9) .
Cd10 O1 2.558(9) .
Cd11 O22 2.281(9) 14
Cd11 O28 2.280(10) .
Cd11 O27 2.296(10) .
Cd11 O25 2.320(14) .
Cd11 O21 2.396(11) 14
Cd11 O48 2.403(10) 14
Cd11 O26 2.555(13) .
Cd11 C136 2.709(15) .
Cd11 C134 2.729(19) .
Cd12 O10 2.243(9) .
Cd12 N5 2.251(13) .
Cd12 O42 2.273(9) .
Cd12 O14 2.291(9) .
Cd12 O41 2.328(9) .
Cd12 O13 2.518(10) .
Cd13 O23 2.250(9) .
Cd13 N12 2.275(12) .
Cd13 O69 2.276(8) .
Cd13 O19 2.295(9) .
Cd13 O50 2.330(9) 14
Cd13 O20 2.529(9) .
Cd14 O64 2.261(10) .
Cd14 O15 2.290(8) .
Cd14 O66 2.324(10) .
Cd14 N8 2.330(12) .
Cd14 O59 2.349(9) .
Cd14 O63 2.422(10) .
Cd15 O23 2.270(9) .
Cd15 O71 2.292(10) .
Cd15 O69 2.294(10) .
Cd15 O72 2.306(10) .
Cd15 O51 2.397(9) 14
Cd15 O24 2.436(10) .
Cd15 O70 2.560(12) .
Cd15 C178 2.711(15) .
Cd15 C180 2.747(16) .
Cd16 O60 2.249(13) .
Cd16 O11 2.270(10) .
Cd16 O57 2.291(9) .
Cd16 O62 2.302(11) .
Cd16 O63 2.390(11) .
Cd16 O12 2.422(10) .
Cd16 C170 2.717(16) .
N1 C8 1.302(18) .
N1 C9 1.455(18) .
N2 C15 1.280(17) .
N2 C14 1.462(17) .
N3 C30 1.283(18) .
N3 C31 1.475(19) .
N4 C37 1.266(19) .
N4 C36 1.493(18) .
N5 C52 1.26(2) .
N5 C53 1.50(2) .
N6 C59 1.273(19) .
N6 C58 1.466(19) .
N7 C74 1.266(16) .
N7 C75 1.489(12) .
N8 C81 1.257(14) .
N8 C80 1.460(13) .
N9 C96 1.219(14) .
N9 C97 1.482(13) .
N10 C103 1.331(13) .
N10 C102 1.480(13) .
N11 C118 1.262(14) .
N11 C119 1.484(14) .
N11 Cd10 2.283(11) 14
N11 H11A 0.8600 .
N12 C125 1.280(15) .
N12 C124 1.475(14) .
O1 C2 1.347(18) .
O1 C1 1.439(18) .
O2 C7 1.340(16) .
O3 C21 1.345(16) .
O4 C20 1.392(17) .
O4 C22 1.444(17) .
O5 C24 1.388(18) .
O5 C23 1.453(17) .
O6 C29 1.358(17) .
O7 C43 1.296(18) .
O8 C42 1.41(2) .
O8 C44 1.454(18) .
O9 C46 1.37(2) .
O9 C45 1.441(16) .
O10 C51 1.290(17) .
O11 C65 1.313(14) .
O12 C64 1.406(17) .
O12 C66 1.425(15) .
O13 C68 1.403(15) .
O13 C67 1.434(16) .
O14 C73 1.326(15) .
O15 C87 1.343(13) .
O16 C86 1.371(14) .
O16 C88 1.426(15) .
O17 C90 1.381(15) .
O17 C89 1.456(13) .
O18 C95 1.294(14) .
O19 C109 1.345(13) .
O20 C108 1.393(14) .
O20 C110 1.411(15) .
O21 C112 1.412(15) .
O21 C111 1.431(15) .
O21 Cd11 2.397(11) 14
O22 C117 1.284(15) .
O22 Cd10 2.210(10) 14
O22 Cd11 2.282(9) 14
O23 C131 1.335(15) .
O24 C130 1.391(16) .
O24 C132 1.442(15) .
O25 C134 1.177(19) .
O26 C134 1.268(19) .
O27 C136 1.280(16) .
O28 C138 1.238(16) .
O29 C138 1.245(16) .
O30 C140 1.254(13) .
O30 Cd7 2.338(10) 14
O31 C140 1.279(13) .
O32 C142 1.283(16) .
O33 C142 1.234(16) .
O34 C144 1.279(15) .
O35 C144 1.234(16) .
O36 C146 1.251(13) .
O37 C146 1.280(13) .
O38 C148 1.245(16) .
O39 C148 1.218(17) .
O40 C152 1.257(12) .
O41 C152 1.276(14) .
O42 C150 1.231(14) .
O43 C150 1.283(13) .
O44 C154 1.238(17) .
O45 C154 1.278(15) .
O46 C156 1.253(14) .
O47 C156 1.251(13) .
O48 C136 1.265(14) 14
O48 Cd11 2.404(10) 14
O49 C158 1.246(16) .
O50 C158 1.270(14) .
O50 Cd13 2.330(9) 14
O50 Yb1 2.432(10) 14
O51 C178 1.278(14) 14
O51 Cd15 2.397(9) 14
O52 C160 1.267(16) .
O53 C160 1.242(16) .
O54 C162 1.281(14) .
O55 C162 1.192(15) .
O56 C166 1.253(16) .
O57 C166 1.252(16) .
O58 C164 1.273(15) .
O59 C164 1.270(14) .
O60 C168 1.22(2) .
O61 C168 1.28(2) .
O62 C170 1.265(16) .
O63 C170 1.274(15) .
O64 C172 1.250(16) .
O65 C172 1.242(15) .
O66 C174 1.259(16) .
O67 C174 1.269(14) .
O68 C176 1.251(14) .
O69 C176 1.285(14) .
O70 C180 1.221(16) .
O71 C180 1.268(17) .
O72 C178 1.262(15) .
C1 H1A 0.9600 .
C1 H1B 0.9600 .
C1 H1C 0.9600 .
C2 C3 1.38(2) .
C2 C7 1.43(2) .
C3 C4 1.39(2) .
C3 H3A 0.9300 .
C4 C5 1.40(2) .
C4 H4A 0.9300 .
C5 C6 1.42(2) .
C5 H5A 0.9300 .
C6 C7 1.38(2) .
C6 C8 1.43(2) .
C8 H8A 0.9300 .
C9 C10 1.51(2) .
C9 H9A 0.9700 .
C9 H9B 0.9700 .
C10 C11 1.50(2) .
C10 H10A 0.9700 .
C10 H10B 0.9700 .
C11 C12 1.54(2) .
C11 H11B 0.9700 .
C11 H11C 0.9700 .
C12 C13 1.48(2) .
C12 H12A 0.9700 .
C12 H12B 0.9700 .
C13 C14 1.49(2) .
C13 H13A 0.9700 .
C13 H13B 0.9700 .
C14 H14A 0.9700 .
C14 H14B 0.9700 .
C15 C16 1.438(19) .
C15 H15A 0.9300 .
C16 C17 1.40(2) .
C16 C21 1.409(19) .
C17 C18 1.38(2) .
C17 H17A 0.9300 .
C18 C19 1.39(2) .
C18 H18A 0.9300 .
C19 C20 1.39(2) .
C19 H19A 0.9300 .
C20 C21 1.41(2) .
C22 H22A 0.9600 .
C22 H22B 0.9600 .
C22 H22C 0.9600 .
C23 H23A 0.9600 .
C23 H23B 0.9600 .
C23 H23C 0.9600 .
C24 C25 1.37(2) .
C24 C29 1.39(2) .
C25 C26 1.34(2) .
C25 H25A 0.9300 .
C26 C27 1.39(2) .
C26 H26A 0.9300 .
C27 C28 1.43(2) .
C27 H27A 0.9700 .
C27 H27B 0.9700 .
C28 C29 1.40(2) .
C28 C30 1.44(2) .
C30 H30A 0.9300 .
C31 C32 1.51(2) .
C31 H31A 0.9700 .
C31 H31B 0.9700 .
C32 C33 1.52(2) .
C32 H32A 0.9700 .
C32 H32B 0.9700 .
C33 C34 1.53(2) .
C33 H33A 0.9700 .
C33 H33B 0.9700 .
C34 C35 1.51(2) .
C34 H34A 0.9700 .
C34 H34B 0.9700 .
C35 C36 1.52(2) .
C35 H35A 0.9700 .
C35 H35B 0.9700 .
C36 H36A 0.9700 .
C36 H36B 0.9700 .
C37 C38 1.46(2) .
C37 H37A 0.9300 .
C38 C39 1.37(2) .
C38 C43 1.44(2) .
C39 C40 1.37(2) .
C39 H39A 0.9700 .
C39 H39B 0.9700 .
C40 C41 1.37(3) .
C40 H40A 0.9300 .
C41 C42 1.35(2) .
C41 H41A 0.9300 .
C42 C43 1.43(2) .
C44 H44A 0.9600 .
C44 H44B 0.9600 .
C44 H44C 0.9600 .
C45 H45A 0.9600 .
C45 H45B 0.9600 .
C45 H45C 0.9600 .
C46 C47 1.39(3) .
C46 C51 1.44(2) .
C47 C48 1.32(3) .
C47 H47A 0.9300 .
C48 C49 1.39(3) .
C48 H48B 0.9300 .
C49 C50 1.42(3) .
C49 H49A 0.9300 .
C50 C51 1.43(2) .
C50 C52 1.46(2) .
C52 H52A 0.9300 .
C53 C54 1.57(3) .
C53 H53A 0.9700 .
C53 H53B 0.9700 .
C54 C55 1.56(3) .
C54 H54A 0.9700 .
C54 H54B 0.9700 .
C55 C56 1.37(3) .
C55 H55A 0.9700 .
C55 H55B 0.9700 .
C56 C57 1.55(3) .
C56 H56A 0.9700 .
C56 H56B 0.9700 .
C57 C58 1.45(3) .
C57 H57A 0.9700 .
C57 H57B 0.9700 .
C58 H58A 0.9700 .
C58 H58B 0.9700 .
C59 C60 1.457(15) .
C59 H59A 0.9300 .
C60 C65 1.39(2) .
C60 C61 1.41(2) .
C61 C62 1.38(2) .
C61 H61A 0.9300 .
C62 C63 1.33(2) .
C62 H62A 0.9300 .
C63 C64 1.38(2) .
C63 H63A 0.9300 .
C64 C65 1.43(2) .
C66 H66A 0.9600 .
C66 H66B 0.9600 .
C66 H66C 0.9600 .
C67 H67A 0.9600 .
C67 H67B 0.9600 .
C67 H67C 0.9600 .
C68 C69 1.34(2) .
C68 C73 1.45(2) .
C69 C70 1.40(2) .
C69 H69A 0.9700 .
C69 H69B 0.9700 .
C70 C71 1.37(2) .
C70 H70A 0.9300 .
C71 C72 1.37(2) .
C71 H71A 0.9300 .
C72 C73 1.42(2) .
C72 C74 1.45(2) .
C74 H74A 0.9300 .
C75 C76 1.540(19) .
C75 H75A 0.9700 .
C75 H75B 0.9700 .
C76 C77 1.554(18) .
C76 H76A 0.9700 .
C76 H76B 0.9700 .
C77 C78 1.503(19) .
C77 H77A 0.9700 .
C77 H77B 0.9700 .
C78 C79 1.500(18) .
C78 H78A 0.9700 .
C78 H78B 0.9700 .
C79 C80 1.516(18) .
C79 H79A 0.9700 .
C79 H79B 0.9700 .
C80 H80A 0.9700 .
C80 H80B 0.9700 .
C81 C82 1.48(2) .
C81 H81A 0.9300 .
C82 C83 1.395(19) .
C82 C87 1.40(2) .
C83 C84 1.372(19) .
C83 H83A 0.9300 .
C84 C85 1.37(2) .
C84 H84A 0.9300 .
C85 C86 1.382(19) .
C85 H85A 0.9300 .
C86 C87 1.415(18) .
C88 H88A 0.9600 .
C88 H88B 0.9600 .
C88 H88C 0.9600 .
C89 H89A 0.9600 .
C89 H89B 0.9600 .
C89 H89C 0.9600 .
C90 C91 1.36(2) .
C90 C95 1.429(19) .
C91 C92 1.39(2) .
C91 H91A 0.9300 .
C92 C93 1.38(2) .
C92 H92A 0.9300 .
C93 C94 1.39(2) .
C93 H93A 0.9300 .
C94 C95 1.407(19) .
C94 C96 1.49(2) .
C96 H96A 0.9300 .
C97 C98 1.495(18) .
C97 H97A 0.9700 .
C97 H97B 0.9700 .
C98 C99 1.484(18) .
C98 H98A 0.9700 .
C98 H98B 0.9700 .
C99 C100 1.531(18) .
C99 H99A 0.9700 .
C99 H99B 0.9700 .
C100 C101 1.527(18) .
C100 H10C 0.9700 .
C100 H10D 0.9700 .
C101 C102 1.506(19) .
C101 H10E 0.9700 .
C101 H10F 0.9700 .
C102 H10G 0.9700 .
C102 H10H 0.9700 .
C103 C104 1.435(18) .
C103 H10I 0.9300 .
C104 C109 1.395(19) .
C104 C105 1.422(18) .
C105 C106 1.36(2) .
C105 H10J 0.9300 .
C106 C107 1.41(2) .
C106 H10K 0.9300 .
C107 C108 1.345(19) .
C107 H10L 0.9300 .
C108 C109 1.402(19) .
C110 H11D 0.9600 .
C110 H11E 0.9600 .
C110 H11F 0.9600 .
C111 H11G 0.9600 .
C111 H11H 0.9600 .
C111 H11I 0.9600 .
C112 C113 1.37(2) .
C112 C117 1.43(2) .
C113 C114 1.43(2) .
C113 H11J 0.9300 .
C114 C115 1.37(2) .
C114 H11K 0.9300 .
C115 C116 1.42(2) .
C115 H11L 0.9300 .
C116 C117 1.441(19) .
C116 C118 1.44(2) .
C118 H11M 0.9300 .
C119 C120 1.55(2) .
C119 H11N 0.9700 .
C119 H11O 0.9700 .
C120 C121 1.58(2) .
C120 H12C 0.9700 .
C120 H12D 0.9700 .
C121 C122 1.49(2) .
C121 H12E 0.9700 .
C121 H12F 0.9700 .
C122 C123 1.56(2) .
C122 H12G 0.9700 .
C122 H12H 0.9700 .
C123 C124 1.49(2) .
C123 H12I 0.9700 .
C123 H12J 0.9700 .
C124 H12K 0.9700 .
C124 H12L 0.9700 .
C125 C126 1.48(2) .
C125 H12M 0.9300 .
C126 C127 1.37(2) .
C126 C131 1.39(2) .
C127 C128 1.36(2) .
C127 H12N 0.9300 .
C128 C129 1.41(2) .
C128 H12O 0.9300 .
C129 C130 1.36(2) .
C129 H12P 0.9700 .
C129 H12Q 0.9700 .
C130 C131 1.42(2) .
C132 H13C 0.9600 .
C132 H13D 0.9600 .
C132 H13E 0.9600 .
C133 C134 1.61(3) .
C133 H13F 0.9600 .
C133 H13G 0.9600 .
C133 H13H 0.9600 .
C135 C136 1.52(2) .
C135 H13I 0.9600 .
C135 H13J 0.9600 .
C135 H13K 0.9600 .
C136 O48 1.265(14) 14
C137 C138 1.52(2) .
C137 H13M 0.9600 .
C137 H13N 0.9600 .
C137 H13O 0.9600 .
C139 C140 1.492(19) .
C139 H13P 0.9600 .
C139 H13Q 0.9600 .
C139 H13R 0.9600 .
C141 C142 1.51(2) .
C141 H14C 0.9600 .
C141 H14D 0.9600 .
C141 H14E 0.9600 .
C143 C144 1.44(2) .
C143 H14F 0.9600 .
C143 H14G 0.9600 .
C143 H14H 0.9600 .
C145 C146 1.47(2) .
C145 H14I 0.9600 .
C145 H14J 0.9600 .
C145 H14K 0.9600 .
C147 C148 1.52(2) .
C147 H14L 0.9600 .
C147 H14M 0.9600 .
C147 H14N 0.9600 .
C149 C150 1.57(2) .
C149 H14O 0.9600 .
C149 H14P 0.9600 .
C149 H14Q 0.9600 .
C151 C152 1.49(2) .
C151 H15B 0.9600 .
C151 H15C 0.9600 .
C151 H15D 0.9600 .
C153 C154 1.48(2) .
C153 H15E 0.9600 .
C153 H15F 0.9600 .
C153 H15G 0.9600 .
C155 C156 1.52(2) .
C155 H15H 0.9600 .
C155 H15I 0.9600 .
C155 H15J 0.9600 .
C157 C158 1.512(19) .
C157 H15K 0.9600 .
C157 H15L 0.9600 .
C157 H15M 0.9600 .
C159 C160 1.54(2) .
C159 H15N 0.9600 .
C159 H15O 0.9600 .
C159 H15P 0.9600 .
C161 C162 1.53(2) .
C161 H16A 0.9600 .
C161 H16B 0.9600 .
C161 H16C 0.9600 .
C163 C164 1.48(2) .
C163 H16D 0.9600 .
C163 H16E 0.9600 .
C163 H16F 0.9600 .
C165 C166 1.53(2) .
C165 H16G 0.9600 .
C165 H16H 0.9600 .
C165 H16I 0.9600 .
C167 C168 1.52(3) .
C167 H16J 0.9600 .
C167 H16K 0.9600 .
C167 H16L 0.9600 .
C169 C170 1.49(2) .
C169 H16M 0.9600 .
C169 H16N 0.9600 .
C169 H16O 0.9600 .
C171 C172 1.54(2) .
C171 H17B 0.9600 .
C171 H17C 0.9600 .
C171 H17D 0.9600 .
C173 C174 1.47(2) .
C173 H17E 0.9600 .
C173 H17F 0.9600 .
C173 H17G 0.9600 .
C175 C176 1.510(19) .
C175 H17H 0.9600 .
C175 H17I 0.9600 .
C175 H17J 0.9600 .
C177 C178 1.52(2) .
C177 H17K 0.9600 .
C177 H17L 0.9600 .
C177 H17M 0.9600 .
C178 O51 1.278(14) 14
C179 C180 1.53(2) .
C179 H17O 0.9600 .
C179 H17P 0.9600 .
C179 H17Q 0.9600 .
O73 C183 1.521(9) .
O73 H73 0.8200 .
O74 C181 1.527(10) .
O74 H74 0.8200 .
O75 C185 1.536(10) .
O75 H75 0.8200 .
O76 C187 1.43(3) .
O76 H76 0.8200 .
O77 C189 1.561(10) .
O77 H77 0.8200 .
O78 C182 1.42(3) .
O78 H78 0.8200 .
O79 C186 1.46(3) .
O79 H79 0.8200 .
O80 C184 1.47(3) .
O80 H80 0.8200 .
O83 C195 1.48(6) .
O83 H83 0.8200 .
O84 C192 1.543(10) .
O84 H84 0.8200 .
O85 C193 1.549(11) .
O85 H85 0.8200 .
O86 C191 1.540(10) .
O86 H86 0.8200 .
O90 C194 1.51(6) .
O90 H90 0.8200 .
O91 C196 1.546(11) .
O91 H91 0.8200 .
O92 C198 1.547(10) .
O92 H92 0.8200 .
O94 C197 1.541(10) .
O94 H94 0.8200 .
O95 C201 1.546(10) .
O95 H95 0.8200 .
O96 C199 1.549(12) .
O96 H96 0.8200 .
O97 C200 1.55(2) .
O97 H97 0.8200 .
C181 H18B 0.9600 .
C181 H18C 0.9600 .
C181 H18D 0.9600 .
C182 H18Z 0.9600 .
C182 H18E 0.9600 .
C182 H182 0.9600 .
C183 H18F 0.9600 .
C183 H18G 0.9600 .
C183 H183 0.9600 .
C184 H18H 0.9600 .
C184 H18I 0.9600 .
C184 H184 0.9600 .
C185 H18J 0.9600 .
C185 H18K 0.9600 .
C185 H185 0.9600 .
C186 H18L 0.9600 .
C186 H18M 0.9600 .
C186 H186 0.9600 .
C187 H18N 0.9600 .
C187 H18O 0.9600 .
C187 H187 0.9600 .
C189 H18T 0.9600 .
C189 H18R 0.9600 .
C189 H18S 0.9600 .
C191 H19D 0.9600 .
C191 H19E 0.9600 .
C191 H191 0.9600 .
C192 H19F 0.9600 .
C192 H19G 0.9600 .
C192 H192 0.9600 .
C193 H19H 0.9600 .
C193 H19I 0.9600 .
C193 H193 0.9600 .
C194 H19J 0.9600 .
C194 H19K 0.9600 .
C194 H194 0.9600 .
C195 H19L 0.9600 .
C195 H19M 0.9600 .
C195 H195 0.9600 .
C196 H19X 0.9600 .
C196 H19Y 0.9600 .
C196 H19Z 0.9600 .
C197 H19R 0.9600 .
C197 H19S 0.9600 .
C197 H197 0.9600 .
C198 H19P 0.9600 .
C198 H19Q 0.9600 .
C198 H198 0.9600 .
C199 H19N 0.9600 .
C199 H19O 0.9600 .
C199 H199 0.9600 .
C200 H20A 0.9600 .
C200 H20B 0.9600 .
C200 H200 0.9600 .
C201 H20C 0.9600 .
C201 H20D 0.9600 .
C201 H201 0.9600 .
